data_7712876
loop_
_publ_author_name
'Zhong, Wanying'
'Wang, Zhantao'
'Yu, Wei-Dong'
'Wang, Ning'
'Fu, Fan'
'Wang, Jun'
'Zhao, He'
'Liu, Die'
'Jiang, Zhilong'
'Wang, Pingshan'
'Chen, Mingzhao'

_publ_section_title
;
 Bi-directional geometric constraints in the construction of giant
 dual-rim nanorings
;
_journal_name_full 'Dalton Transactions'
_journal_paper_doi 10.1039/D3DT00897E
_journal_year 2023
_chemical_formula_moiety '0.5(C109.597 H80.193 N13), 0.25(C222.387 H159.967 N26), 1.298(C3 H7 N O), 0.5(H2 O)'
_chemical_formula_sum 'C114.29 H90.18 N14.3 O1.8'
_chemical_formula_weight 1692.62
_space_group_crystal_system triclinic
_space_group_IT_number 2
_space_group_name_Hall '-P 1'
_space_group_name_H-M_alt 'P -1'
_atom_sites_solution_hydrogens mixed
_audit_creation_date 2023-04-24
_audit_creation_method
;
Olex2 1.3
(compiled 2020.02.04 svn.rd84adfe8 for OlexSys, GUI svn.r6032)
;
_audit_update_record
;
2023-04-25 deposited with the CCDC.	2023-04-26 downloaded from the CCDC.
;
_cell_angle_alpha 66.8300(10)
_cell_angle_beta 87.7140(10)
_cell_angle_gamma 88.7170(10)
_cell_formula_units_Z 4
_cell_length_a 15.1349(2)
_cell_length_b 24.4882(3)
_cell_length_c 26.4272(3)
_cell_measurement_reflns_used 31473
_cell_measurement_temperature 120.00(10)
_cell_measurement_theta_max 73.3140
_cell_measurement_theta_min 2.9080
_cell_volume 8997.2(2)
_computing_cell_refinement 'CrysAlisPro 1.171.42.55a (Rigaku OD, 2022)'
_computing_data_collection 'CrysAlisPro 1.171.42.55a (Rigaku OD, 2022)'
_computing_data_reduction 'CrysAlisPro 1.171.42.55a (Rigaku OD, 2022)'
_computing_molecular_graphics 'Olex2 1.3 (Dolomanov et al., 2009)'
_computing_publication_material 'Olex2 1.3 (Dolomanov et al., 2009)'
_computing_structure_refinement 'SHELXL 2018/3 (Sheldrick, 2015)'
_computing_structure_solution 'SHELXT 2018/2 (Sheldrick, 2018)'
_diffrn_ambient_environment N~2~
_diffrn_ambient_temperature 120.00(10)
_diffrn_detector 'Hybrid Pixel Array Detector'
_diffrn_detector_area_resol_mean 10.0000
_diffrn_detector_type HyPix
_diffrn_measured_fraction_theta_full 0.997
_diffrn_measured_fraction_theta_max 0.969
_diffrn_measurement_details
;
List of Runs (angles in degrees, time in seconds):

  # Type    Start    End  Width  t~exp~   \w     \q     \k     \f   Frames
#--------------------------------------------------------------------------
  1  \w    -78.00  13.00   0.50    3.20    --  -46.85 102.00  43.00  182
  2  \w     -8.00  58.00   0.50    3.20    --   46.85-102.00 -59.00  132
  3  \w   -122.00 -87.00   0.50   26.50    --  -99.00-102.00 -59.00   70
  4  \w   -106.00 -61.00   0.50   26.50    --  -99.00 102.00  43.00   90
  5  \w    101.00 139.00   0.50   26.50    --   99.00 102.00  43.00   76
  6  \w     48.00 104.00   0.50   26.50    --   99.00-102.00 -59.00  112
  7  \w    -85.00 -16.00   0.50    3.20    --  -46.85 125.00  90.00  138
  8  \w    -16.00  10.00   0.50    3.20    --  -46.85  19.00  60.00   52
  9  \w   -118.00 -69.00   0.50    3.20    --  -46.85 -57.00 -90.00   98
 10  \w    -65.00 -40.00   0.50    3.20    --  -46.85 -57.00 -90.00   50
 11  \w   -100.00 -74.00   0.50    3.20    --  -46.85-125.00  60.00   52
 12  \w      0.00  29.00   0.50    3.20    --  -46.85  19.00   0.00   58
 13  \w    -18.00  44.00   0.50    3.20    --   46.85 -37.00 -60.00  124
 14  \w    -26.00  29.00   0.50    3.20    --   46.85 -19.00  30.00  110
 15  \w   -107.00 -82.00   0.50   26.50    --  -99.00 107.00-107.50   50
 16  \w   -167.00 -86.00   0.50   26.50    --  -99.00 -45.00  60.00  162
 17  \w   -109.00 -57.00   0.50   26.50    --  -99.00 115.00 128.40  104
 18  \w    -66.00 -26.00   0.50   26.50    --  -99.00  61.00   0.00   80
 19  \w    -73.00 -33.00   0.50   26.50    --  -99.00 107.00-107.50   80
 20  \w   -112.00 -86.00   0.50   26.50    --  -99.00 125.00  60.00   52
 21  \w    -68.00 -26.00   0.50   26.50    --  -99.00  61.00-180.00   84
 22  \w    -69.00 -44.00   0.50   26.50    --  -99.00  61.00-120.00   50
 23  \w   -108.00 -72.00   0.50   26.50    --  -99.00 113.00 -31.59   72
 24  \w    -71.00 -26.00   0.50   26.50    --  -99.00 125.00  60.00   90
 25  \w   -109.00 -28.00   0.50   26.50    --  -99.00 116.00  77.93  162
 26  \w   -169.00 -89.00   0.50   26.50    --  -99.00 -45.00 150.00  160
 27  \w   -111.00 -26.00   0.50   26.50    --  -99.00 125.00 150.00  170
 28  \w     26.00 105.00   0.50   26.50    --   99.00 -94.00 -60.00  158
 29  \w     27.00 108.00   0.50   26.50    --   99.00-125.00 -90.00  162
 30  \w     27.00  52.00   0.50   26.50    --   99.00 -45.00 -90.00   50
 31  \w     48.00  73.00   0.50   26.50    --   99.00 -61.00  90.00   50
 32  \w     27.00  53.00   0.50   26.50    --   99.00 -45.00  30.00   52
 33  \w     26.00  72.00   0.50   26.50    --   99.00 -61.00   0.00   92
 34  \w     27.00  52.00   0.50   26.50    --   99.00 -45.00   0.00   50
 35  \w     94.00 164.00   0.50   26.50    --   99.00 125.00   0.00  140
 36  \w    121.00 161.00   0.50   26.50    --   99.00  61.00-180.00   80
 37  \w     35.00  60.00   0.50   26.50    --   99.00 -61.00  60.00   50
 38  \w    133.00 159.00   0.50   26.50    --   99.00 125.00  90.00   52
 39  \w     94.00 123.00   0.50   26.50    --   99.00 125.00  90.00   58
 40  \w     49.00  88.00   0.50   26.50    --   99.00 -94.00  30.00   78
 41  \w     28.00  65.00   0.50   26.50    --   99.00 -61.00 -30.00   74
 42  \w     67.00 103.00   0.50   26.50    --   99.00-125.00  90.00   72
 43  \w    147.00 172.00   0.50   26.50    --   99.00 125.00 -60.00   50
 44  \w     82.00 117.00   0.50   26.50    --   99.00 125.00 -60.00   70
 45  \w    101.00 162.00   0.50   26.50    --   99.00  45.00 -30.00  122
;
_diffrn_measurement_device 'four-circle diffractometer'
_diffrn_measurement_device_type 'XtaLAB Synergy R, DW system, HyPix'
_diffrn_measurement_method '\f and \w scans'
_diffrn_orient_matrix_type 'CrysAlisPro convention (1999,Acta A55,543-557)'
_diffrn_orient_matrix_UB_11 -0.0326790000
_diffrn_orient_matrix_UB_12 -0.0336882000
_diffrn_orient_matrix_UB_13 0.0601147000
_diffrn_orient_matrix_UB_21 -0.0747765000
_diffrn_orient_matrix_UB_22 0.0461308000
_diffrn_orient_matrix_UB_23 -0.0082292000
_diffrn_orient_matrix_UB_31 -0.0609798000
_diffrn_orient_matrix_UB_32 -0.0376815000
_diffrn_orient_matrix_UB_33 -0.0185409000
_diffrn_radiation_monochromator mirror
_diffrn_radiation_probe x-ray
_diffrn_radiation_type 'Cu K\a'
_diffrn_radiation_wavelength 1.54178
_diffrn_reflns_av_R_equivalents 0.0468
_diffrn_reflns_av_unetI/netI 0.0427
_diffrn_reflns_Laue_measured_fraction_full 0.997
_diffrn_reflns_Laue_measured_fraction_max 0.969
_diffrn_reflns_limit_h_max 18
_diffrn_reflns_limit_h_min -18
_diffrn_reflns_limit_k_max 29
_diffrn_reflns_limit_k_min -30
_diffrn_reflns_limit_l_max 32
_diffrn_reflns_limit_l_min -32
_diffrn_reflns_number 130851
_diffrn_reflns_point_group_measured_fraction_full 0.997
_diffrn_reflns_point_group_measured_fraction_max 0.969
_diffrn_reflns_theta_full 67.679
_diffrn_reflns_theta_max 73.829
_diffrn_reflns_theta_min 2.922
_diffrn_source 'Rotating-anode X-ray tube'
_diffrn_source_type 'Rigaku (Cu) X-ray Source'
_diffrn_standards_number 0
_exptl_absorpt_coefficient_mu 0.594
_exptl_absorpt_correction_T_max 1.00000
_exptl_absorpt_correction_T_min 0.96038
_exptl_absorpt_correction_type multi-scan
_exptl_absorpt_process_details
;
CrysAlisPro 1.171.42.55a (Rigaku Oxford Diffraction, 2022)
Empirical absorption correction using spherical harmonics,
implemented in SCALE3 ABSPACK scaling algorithm.
;
_exptl_crystal_colour 'clear light colourless'
_exptl_crystal_colour_lustre clear
_exptl_crystal_colour_modifier light
_exptl_crystal_colour_primary colourless
_exptl_crystal_density_diffrn 1.250
_exptl_crystal_description block
_exptl_crystal_F_000 3562
_exptl_crystal_size_max 0.1
_exptl_crystal_size_mid 0.03
_exptl_crystal_size_min 0.03
_refine_diff_density_max 1.247
_refine_diff_density_min -0.767
_refine_diff_density_rms 0.080
_refine_ls_extinction_method none
_refine_ls_goodness_of_fit_ref 1.222
_refine_ls_hydrogen_treatment constr
_refine_ls_matrix_type full
_refine_ls_number_parameters 2602
_refine_ls_number_reflns 35268
_refine_ls_number_restraints 215
_refine_ls_restrained_S_all 1.232
_refine_ls_R_factor_all 0.1320
_refine_ls_R_factor_gt 0.0967
_refine_ls_shift/su_max 0.001
_refine_ls_shift/su_mean 0.000
_refine_ls_structure_factor_coef Fsqd
_refine_ls_weighting_details 'w=1/[\s^2^(Fo^2^)+(0.2000P)^2^] where P=(Fo^2^+2Fc^2^)/3'
_refine_ls_weighting_scheme calc
_refine_ls_wR_factor_gt 0.2886
_refine_ls_wR_factor_ref 0.3252
_reflns_Friedel_coverage 0.000
_reflns_number_gt 23229
_reflns_number_total 35268
_reflns_threshold_expression 'I > 2\s(I)'
_cod_data_source_file d3dt00897e2.cif
_cod_data_source_block cmz-l
_cod_original_formula_sum 'C114.29 H90.18 N14.30 O1.80'
_cod_database_code 7712876
_shelx_shelxl_version_number 2018/3
_chemical_oxdiff_formula 'C H O N'
_shelx_space_group_comment
;
The symmetry employed for this shelxl refinement is uniquely defined
by the following loop, which should always be used as a source of
symmetry information in preference to the above space-group names.
They are only intended as comments.
;
_shelx_estimated_absorpt_t_max 0.982
_shelx_estimated_absorpt_t_min 0.943
_reflns_odcompleteness_completeness 99.78
_reflns_odcompleteness_iscentric 1
_reflns_odcompleteness_theta 66.97
_olex2_refinement_description
;
1. Fixed Uiso
 At 1.2 times of:
  All C(H) groups, All C(H,H) groups
 At 1.5 times of:
  All C(H,H,H) groups, All O(H,H) groups
2. Restrained distances
 C17-C15 = C66-C06M
 1.54 with sigma of 0.02
 C66-C06M
 1.5 with sigma of 0.05
 C17-C19 \\sim C17-C8
 with sigma of 0.02
 C1B-C03G \\sim C1C-C03G
 with sigma of 0.02
 C1A-C06G \\sim C06G-C0
 with sigma of 0.02
 C063-C03G \\sim C058-C03G
 with sigma of 0.02
 C66-C35 \\sim C66-C20
 with sigma of 0.02
 C06F-C067 \\sim C06F-C05S
 with sigma of 0.02
 C4-C26 \\sim C26-C23
 with sigma of 0.05
 O4-N2 \\sim N1-O3
 with sigma of 0.05
3. Uiso/Uaniso restraints and constraints
C17 \\sim C15 \\sim C8 \\sim C19 \\sim N12 \\sim C18 \\sim C12 \\sim C10 \\sim
N7 \\sim C11: within 2A with sigma of 0.01 and sigma for terminal atoms of 0.02
within 2A
C3 \\sim N2 \\sim C6 \\sim C16 \\sim O4: within 2A with sigma of 0.01 and sigma
for terminal atoms of 0.02 within 2A
O1: within 2A with sigma of 0.01 and sigma for terminal atoms of 0.02 within 2A
C6 \\sim N2 \\sim C3 \\sim C16 \\sim O4: within 2A with sigma of 0.01 and sigma
for terminal atoms of 0.02 within 2A
C35 \\sim C06M \\sim C66 \\sim N068 \\sim C06S \\sim C14 \\sim C20: within 2A
with sigma of 0.01 and sigma for terminal atoms of 0.02 within 2A
4. Rigid body (RIGU) restrains
 N2, C3, C6, C16, O4
 with sigma for 1-2 distances of 0.01 and sigma for 1-3 distances of 0.02
 C5, C06S, C14, C20, C06M, C35, C66, N068
 with sigma for 1-2 distances of 0.01 and sigma for 1-3 distances of 0.02
5. Others
 Sof(H05P)=Sof(C067)=Sof(H067)=Sof(C058)=Sof(H058)=Sof(C04H)=Sof(C063)=
 Sof(H063)=Sof(C05S)=Sof(H05S)=Sof(C05J)=Sof(C06F)=Sof(N06G)=Sof(C06P)=
 Sof(H06P)=Sof(C5)=Sof(C1)=Sof(N11)=Sof(C27)=Sof(H27)=Sof(C7)=Sof(H7)=Sof(N10)=
 Sof(C9)=Sof(C2)=Sof(H2A)=Sof(C25)=Sof(H25)=Sof(C32)=Sof(H32)=Sof(N068)=
 Sof(C06S)=Sof(C14)=Sof(H14)=Sof(C20)=Sof(H20)=Sof(C06M)=1-FVAR(1)
 Sof(N051)=Sof(H05W)=Sof(C05Y)=Sof(H3)=Sof(N064)=Sof(C065)=Sof(C06I)=Sof(C06N)=
 Sof(H06Q)=Sof(C06O)=Sof(H06R)=Sof(C06R)=Sof(C06T)=Sof(H06T)=Sof(C21)=Sof(H21A)=
 Sof(H21B)=Sof(H21C)=Sof(C11)=Sof(H11)=Sof(N7)=Sof(C10)=Sof(C17)=Sof(H17A)=
 Sof(H17B)=Sof(H17C)=Sof(C19)=Sof(H19)=Sof(N12)=Sof(C18)=Sof(C12)=Sof(H12)=
 Sof(C8)=Sof(H8)=Sof(C15)=Sof(C06G)=Sof(C0)=Sof(H0)=Sof(C1C)=Sof(H1C)=Sof(C1D)=
 Sof(C1B)=Sof(H1B)=Sof(C1A)=Sof(H1A)=Sof(C24)=Sof(N1)=Sof(C26)=Sof(H26)=Sof(O3)=
 Sof(C4)=Sof(H4A)=Sof(H4B)=Sof(H4C)=Sof(C23)=Sof(H23A)=Sof(H23B)=Sof(H23C)=
 Sof(H66)=FVAR(1)
6.a Riding coordinates:
 C3(H3A,H3B,H3C), C17(H17A,H17B,H17C), O1(H1D,H1E)
6.b Aromatic/amide H refined with riding coordinates:
 C00C(H00C), C00E(H00E), C00K(H00K), C00O(H00O), C00U(H00U), C00V(H00V),
 C00Y(H00Y), C010(H010), C011(H011), C018(H018), C01A(H01A), C01C(H01C),
 C01E(H01E), C01G(H01G), C01H(H01H), C01I(H01I), C01J(H01J), C01N(H01N),
 C01P(H01P), C01Q(H01Q), C01R(H01R), C01S(H01S), C01T(H01T), C01V(H01V),
 C01W(H01W), C01X(H01X), C01Y(H01Y), C020(H020), C022(H022), C023(H023),
 C025(H025), C026(H026), C029(H029), C02A(H02A), C02B(H02B), C02C(H02C),
 C02D(H02D), C02G(H02G), C02H(H02H), C02J(H02J), C02K(H02K), C02M(H02M),
 C02O(H02O), C02P(H02P), C02R(H02R), C02T(H02T), C02Y(H02Y), C02Z(H02Z),
 C031(H031), C032(H032), C033(H033), C037(H037), C03A(H03D), C03E(H03E),
 C03F(H03F), C03I(H03I), C03J(H03J), C03M(H03M), C03P(H03P), C03T(H03T),
 C03V(H03V), C03Z(H03Z), C041(H041), C043(H043), C044(H044), C047(H047),
 C049(H049), C04A(H04A), C04B(H04B), C04E(H04E), C04J(H04J), C04L(H04L),
 C04M(H04M), C04P(H04P), C04Q(H04Q), C04R(H04R), C04S(H04S), C04T(H04T),
 C04U(H04U), C04Y(H04Y), C04Z(H04Z), C050(H050), C052(H052), C056(H056),
 C057(H057), C05A(H05Q), C05B(H05T), C05E(H05Y), C05F(H05G), C05H(H05K),
 C05I(H05L), C05L(H05), C05M(H5), C05R(H05R), C05U(H1), C05V(H2), C05W(H05P),
 C05W(H05W), C05Y(H3), C05Z(H05Z), C062(H062), C067(H067), C058(H058),
 C063(H063), C05S(H05S), C06A(H06D), C06E(H06E), C06H(H06H), C06N(H06Q),
 C06O(H06R), C06P(H06P), C06Q(H06S), C06T(H06T), C16(H16), C11(H11), C19(H19),
 C12(H12), C8(H8), C27(H27), C7(H7), C2(H2A), C25(H25), C32(H32), C0(H0),
 C1C(H1C), C1B(H1B), C1A(H1A), C26(H26), C14(H14), C20(H20)
6.c Fitted hexagon refined as free rotating group:
 C35(N068,C06S,C14,C20,C06M)
6.d Idealised Me refined as rotating group:
 C03N(H03G,H03H,H03K), C03U(H03A,H03B,H03C), C04K(H04C,H04D,H04F), C04W(H04G,
 H04H,H04I), C054(H05A,H05B,H05C), C059(H05D,H05E,H05F), C05C(H05U,H05V,H05X),
 C05G(H05H,H05I,H05J), C05K(H4,H,HA), C05O(H05M,H05N,H05O), C061(H06J,H06K,
 H06L), C069(H06A,H06B,H06C), C06B(H06M,H06N,H06O), C06C(H06U,H06V,H06W),
 C06J(H06F,H06G,H06I), C13(H13A,H13B,H13C), C21(H21A,H21B,H21C), C6(H6A,H6B,
 H6C), C4(H4A,H4B,H4C), C23(H23A,H23B,H23C)
6.e :
 C66(H66)
;
_olex2_submission_special_instructions 'No special instructions were received'
_oxdiff_exptl_absorpt_empirical_details
;
Empirical correction (ABSPACK) includes:
- Absorption correction using spherical harmonics
- Frame scaling
;
_oxdiff_exptl_absorpt_empirical_full_max 1.579
_oxdiff_exptl_absorpt_empirical_full_min 0.672

loop_
_space_group_symop_operation_xyz
'x, y, z'
'-x, -y, -z'

loop_
_atom_site_label
_atom_site_type_symbol
_atom_site_fract_x
_atom_site_fract_y
_atom_site_fract_z
_atom_site_U_iso_or_equiv
_atom_site_adp_type
_atom_site_occupancy
_atom_site_site_symmetry_order
_atom_site_calc_flag
_atom_site_refinement_flags_posn
_atom_site_refinement_flags_adp
_atom_site_refinement_flags_occupancy
_atom_site_disorder_assembly
_atom_site_disorder_group
N001 N 0.35768(16) 0.49554(10) 0.43451(10) 0.0393(5) Uani 1 1 d . . . . .
N002 N 0.14347(16) 0.42943(11) 0.57139(11) 0.0434(6) Uani 1 1 d . . . . .
N003 N -0.11936(18) 0.25881(11) 0.24996(10) 0.0470(6) Uani 1 1 d . . . . .
N004 N -0.29433(17) 0.20780(11) 0.35687(10) 0.0438(5) Uani 1 1 d . . . . .
N005 N -0.20212(18) 0.40218(12) 0.23830(12) 0.0507(6) Uani 1 1 d . . . . .
N006 N -0.38150(18) 0.35111(12) 0.34328(11) 0.0490(6) Uani 1 1 d . . . . .
N007 N -0.14955(19) 0.08155(12) 0.38323(12) 0.0522(6) Uani 1 1 d . . . . .
N008 N 0.85961(17) 0.10736(11) 0.60331(11) 0.0481(6) Uani 1 1 d . . . . .
N009 N 0.90440(19) 0.22328(12) 0.65040(13) 0.0546(7) Uani 1 1 d . . . . .
C00A C 0.35572(18) 0.43663(12) 0.43616(11) 0.0383(6) Uani 1 1 d . . . . .
C00B C 0.41818(19) 0.33799(12) 0.46747(11) 0.0394(6) Uani 1 1 d . . . . .
C00C C 0.09238(19) 0.35728(13) 0.53702(12) 0.0407(6) Uani 1 1 d . . . . .
H00C H 0.045424 0.383581 0.519724 0.049 Uiso 1 1 calc R U . . .
C00D C 0.21831(19) 0.34369(12) 0.38345(11) 0.0393(6) Uani 1 1 d . . . . .
C00E C 0.28965(19) 0.42038(12) 0.40971(11) 0.0386(6) Uani 1 1 d . . . . .
H00E H 0.246055 0.448595 0.390365 0.046 Uiso 1 1 calc R U . . .
N00F N 0.7640(2) 0.02726(13) 0.53034(13) 0.0584(7) Uani 1 1 d . . . . .
C00G C 0.0374(2) 0.28646(13) 0.49913(12) 0.0408(6) Uani 1 1 d . . . . .
C00H C 0.28744(19) 0.36237(12) 0.41162(11) 0.0383(6) Uani 1 1 d . . . . .
C00I C 0.35317(18) 0.57135(12) 0.46414(12) 0.0407(6) Uani 1 1 d . . . . .
C00J C 0.38727(17) 0.45631(12) 0.63294(12) 0.0381(6) Uani 1 1 d . . . . .
C00K C 0.35293(19) 0.32217(12) 0.44065(11) 0.0406(6) Uani 1 1 d . . . . .
H00K H 0.352554 0.282844 0.441976 0.049 Uiso 1 1 calc R U . . .
C00L C 0.15182(19) 0.37303(12) 0.56737(12) 0.0405(6) Uani 1 1 d . . . . .
C00M C 0.35179(19) 0.54846(12) 0.38798(12) 0.0417(6) Uani 1 1 d . . . . .
C00N C 0.48903(19) 0.29499(12) 0.49530(12) 0.0413(6) Uani 1 1 d . . . . .
C00O C 0.1126(2) 0.36795(13) 0.31112(12) 0.0443(6) Uani 1 1 d . . . . .
H00O H 0.085337 0.396904 0.280075 0.053 Uiso 1 1 calc R U . . .
C00P C 0.36063(18) 0.50976(12) 0.48061(12) 0.0375(6) Uani 1 1 d . . . . .
C00Q C 0.37298(17) 0.49593(12) 0.57491(12) 0.0382(6) Uani 1 1 d . . . . .
N00R N 0.7236(2) 0.18057(14) 0.76698(15) 0.0649(8) Uani 1 1 d . . . . .
C00S C -0.1602(2) 0.24022(13) 0.40949(12) 0.0418(6) Uani 1 1 d . . . . .
C00T C 0.0164(2) 0.29072(13) 0.30211(12) 0.0424(6) Uani 1 1 d . . . . .
C00U C 0.2209(2) 0.33516(13) 0.59286(12) 0.0423(6) Uani 1 1 d . . . . .
H00U H 0.262103 0.346957 0.612732 0.051 Uiso 1 1 calc R U . . .
C00V C 0.41991(19) 0.39590(12) 0.46496(11) 0.0401(6) Uani 1 1 d . . . . .
H00V H 0.464696 0.407489 0.482819 0.048 Uiso 1 1 calc R U . . .
C00W C -0.0903(2) 0.25596(12) 0.43937(12) 0.0407(6) Uani 1 1 d . . . . .
N00X N 0.0956(2) 0.59757(15) 0.09528(14) 0.0717(9) Uani 1 1 d . . . . .
C00Y C 0.17636(19) 0.38532(13) 0.33777(12) 0.0428(6) Uani 1 1 d . . . . .
H00Y H 0.191890 0.426039 0.324910 0.051 Uiso 1 1 calc R U . . .
C00Z C 0.14903(18) 0.43999(15) 0.61921(15) 0.0473(7) Uani 1 1 d . . . . .
C010 C 0.1304(2) 0.26724(13) 0.37392(12) 0.0427(6) Uani 1 1 d . . . . .
H010 H 0.115349 0.226475 0.386261 0.051 Uiso 1 1 calc R U . . .
C011 C 0.36860(18) 0.47165(12) 0.53530(12) 0.0392(6) Uani 1 1 d . . . . .
H011 H 0.371033 0.429860 0.545624 0.047 Uiso 1 1 calc R U . . .
C012 C 0.2301(2) 0.27950(13) 0.58944(12) 0.0407(6) Uani 1 1 d . . . . .
C013 C -0.2245(2) 0.17188(13) 0.37702(12) 0.0430(6) Uani 1 1 d . . . . .
C014 C -0.2023(2) 0.34821(14) 0.23631(12) 0.0454(7) Uani 1 1 d . . . . .
N015 N 0.6870(2) 0.06368(13) 0.71937(13) 0.0616(7) Uani 1 1 d . . . . .
C016 C 0.10127(19) 0.30271(13) 0.53176(12) 0.0404(6) Uani 1 1 d . . . . .
C017 C 0.3032(2) 0.23904(13) 0.61637(12) 0.0425(6) Uani 1 1 d . . . . .
C018 C 0.1939(2) 0.28410(13) 0.40082(12) 0.0427(6) Uani 1 1 d . . . . .
H018 H 0.221447 0.254861 0.431555 0.051 Uiso 1 1 calc R U . . .
C019 C 0.0879(2) 0.30874(13) 0.32911(12) 0.0416(6) Uani 1 1 d . . . . .
C01A C 0.0022(2) 0.32923(12) 0.45123(12) 0.0413(6) Uani 1 1 d . . . . .
H01A H 0.021655 0.369183 0.438454 0.050 Uiso 1 1 calc R U . . .
C01B C 0.34824(19) 0.59626(13) 0.40491(13) 0.0433(6) Uani 1 1 d . . . . .
C01C C 0.36234(18) 0.55804(13) 0.55856(13) 0.0419(6) Uani 1 1 d . . . . .
H01C H 0.362797 0.574511 0.585638 0.050 Uiso 1 1 calc R U . . .
C01D C 0.6293(2) 0.21622(12) 0.54359(13) 0.0437(6) Uani 1 1 d . . . . .
C01E C 0.1698(2) 0.26454(13) 0.55849(12) 0.0421(6) Uani 1 1 d . . . . .
H01E H 0.175654 0.227201 0.555519 0.050 Uiso 1 1 calc R U . . .
C01F C -0.1231(2) 0.31009(13) 0.25739(12) 0.0429(6) Uani 1 1 d . . . . .
C01G C -0.1567(2) 0.18633(13) 0.40332(12) 0.0425(6) Uani 1 1 d . . . . .
H01G H -0.108450 0.159736 0.416930 0.051 Uiso 1 1 calc R U . . .
C01H C 0.3545(2) 0.55737(13) 0.33269(12) 0.0450(6) Uani 1 1 d . . . . .
H01H H 0.358154 0.524485 0.322153 0.054 Uiso 1 1 calc R U . . .
C01I C 0.5303(2) 0.26206(13) 0.46853(13) 0.0451(6) Uani 1 1 d . . . . .
H01I H 0.510524 0.265863 0.433617 0.054 Uiso 1 1 calc R U . . .
C01J C 0.4245(2) 0.39979(13) 0.64668(12) 0.0437(6) Uani 1 1 d . . . . .
H01J H 0.443309 0.387493 0.618044 0.052 Uiso 1 1 calc R U . . .
C01K C -0.2974(2) 0.26048(13) 0.36194(12) 0.0434(6) Uani 1 1 d . . . . .
C01L C 0.12104(19) 0.55389(13) 0.43407(16) 0.0499(7) Uani 1 1 d . . . . .
C01M C -0.2234(2) 0.11449(13) 0.36998(12) 0.0452(7) Uani 1 1 d . . . . .
C01N C -0.0566(2) 0.32741(14) 0.28266(12) 0.0449(6) Uani 1 1 d . . . . .
H01N H -0.061154 0.364291 0.286636 0.054 Uiso 1 1 calc R U . . .
C01O C -0.3773(2) 0.29777(13) 0.34049(12) 0.0437(6) Uani 1 1 d . . . . .
C01P C -0.2311(2) 0.27808(13) 0.38771(12) 0.0440(6) Uani 1 1 d . . . . .
H01P H -0.234568 0.315702 0.390264 0.053 Uiso 1 1 calc R U . . .
C01Q C -0.0602(2) 0.31411(13) 0.42244(12) 0.0410(6) Uani 1 1 d . . . . .
H01Q H -0.083160 0.344016 0.390267 0.049 Uiso 1 1 calc R U . . .
C01R C 0.35135(19) 0.59511(13) 0.50434(13) 0.0425(6) Uani 1 1 d . . . . .
H01R H 0.342587 0.636544 0.494327 0.051 Uiso 1 1 calc R U . . .
C01S C 0.0739(2) 0.52270(13) 0.35983(14) 0.0496(7) Uani 1 1 d . . . . .
H01S H 0.051382 0.487276 0.387726 0.060 Uiso 1 1 calc R U . . .
C01T C 0.12842(19) 0.49534(13) 0.47185(14) 0.0451(7) Uani 1 1 d . . . . .
H01T H 0.128313 0.463578 0.459768 0.054 Uiso 1 1 calc R U . . .
C01U C 0.4090(2) 0.37775(14) 0.74425(13) 0.0463(7) Uani 1 1 d . . . . .
C01V C 0.51760(19) 0.28692(12) 0.54713(12) 0.0417(6) Uani 1 1 d . . . . .
H01V H 0.489816 0.308512 0.566453 0.050 Uiso 1 1 calc R U . . .
C01W C 0.6001(2) 0.22362(13) 0.49202(13) 0.0465(7) Uani 1 1 d . . . . .
H01W H 0.628104 0.202182 0.472628 0.056 Uiso 1 1 calc R U . . .
C01X C 0.36383(19) 0.47312(14) 0.67642(13) 0.0449(7) Uani 1 1 d . . . . .
H01X H 0.340039 0.511710 0.668631 0.054 Uiso 1 1 calc R U . . .
C01Y C -0.0533(2) 0.21303(13) 0.48547(12) 0.0462(7) Uani 1 1 d . . . . .
H01Y H -0.070944 0.172843 0.496973 0.055 Uiso 1 1 calc R U . . .
C01Z C 0.13590(18) 0.48386(13) 0.52697(14) 0.0451(7) Uani 1 1 d . . . . .
C020 C 0.0196(2) 0.23734(14) 0.29489(12) 0.0458(7) Uani 1 1 d . . . . .
H020 H 0.068254 0.210900 0.307769 0.055 Uiso 1 1 calc R U . . .
C021 C -0.0485(2) 0.22285(14) 0.26881(13) 0.0479(7) Uani 1 1 d . . . . .
C022 C 0.5858(2) 0.24794(12) 0.57091(13) 0.0434(6) Uani 1 1 d . . . . .
H022 H 0.603440 0.242668 0.606657 0.052 Uiso 1 1 calc R U . . .
C023 C 0.3745(2) 0.43472(15) 0.73065(13) 0.0472(7) Uani 1 1 d . . . . .
H023 H 0.357936 0.447566 0.759269 0.057 Uiso 1 1 calc R U . . .
C024 C 0.1103(2) 0.56590(13) 0.37479(15) 0.0502(7) Uani 1 1 d . . . . .
C025 C 0.4348(2) 0.36142(14) 0.70065(12) 0.0478(7) Uani 1 1 d . . . . .
H025 H 0.459793 0.323150 0.708419 0.057 Uiso 1 1 calc R U . . .
C026 C 0.4107(2) 0.20151(14) 0.68831(13) 0.0481(7) Uani 1 1 d . . . . .
H026 H 0.434655 0.202400 0.720656 0.058 Uiso 1 1 calc R U . . .
C027 C -0.3447(2) 0.42283(15) 0.19600(12) 0.0487(7) Uani 1 1 d . . . . .
C028 C 0.4463(2) 0.16214(13) 0.66610(13) 0.0479(7) Uani 1 1 d . . . . .
C029 C 0.0091(2) 0.22753(13) 0.51510(12) 0.0452(7) Uani 1 1 d . . . . .
H029 H 0.033021 0.197224 0.546656 0.054 Uiso 1 1 calc R U . . .
C02A C -0.4453(2) 0.27664(15) 0.31944(13) 0.0498(7) Uani 1 1 d . . . . .
H02A H -0.441066 0.238460 0.318107 0.060 Uiso 1 1 calc R U . . .
C02B C 0.3381(2) 0.19874(13) 0.59496(13) 0.0458(7) Uani 1 1 d . . . . .
H02B H 0.313480 0.197162 0.563052 0.055 Uiso 1 1 calc R U . . .
C02C C -0.2725(2) 0.32884(15) 0.21587(13) 0.0499(7) Uani 1 1 d . . . . .
H02C H -0.272208 0.289972 0.216026 0.060 Uiso 1 1 calc R U . . .
C02D C 0.3415(2) 0.23896(13) 0.66407(13) 0.0458(7) Uani 1 1 d . . . . .
H02D H 0.319034 0.265391 0.679938 0.055 Uiso 1 1 calc R U . . .
N02E N 0.4434(3) 0.39037(16) 0.93145(13) 0.0713(9) Uani 1 1 d . . . . .
C02F C 0.9135(2) 0.17174(14) 0.64410(14) 0.0482(7) Uani 1 1 d . . . . .
C02G C 0.4074(2) 0.16137(13) 0.61932(13) 0.0485(7) Uani 1 1 d . . . . .
H02G H 0.429260 0.134406 0.603910 0.058 Uiso 1 1 calc R U . . .
C02H C 0.0701(2) 0.53048(15) 0.30517(15) 0.0544(8) Uani 1 1 d . . . . .
H02H H 0.045286 0.500332 0.296104 0.065 Uiso 1 1 calc R U . . .
C02I C 0.7071(2) 0.17729(13) 0.56638(13) 0.0472(7) Uani 1 1 d . . . . .
C02J C 0.7686(2) 0.19196(13) 0.59669(13) 0.0455(7) Uani 1 1 d . . . . .
H02J H 0.759935 0.226022 0.605148 0.055 Uiso 1 1 calc R U . . .
C02K C 0.3436(2) 0.65367(13) 0.36496(14) 0.0489(7) Uani 1 1 d . . . . .
H02K H 0.339260 0.686531 0.375519 0.059 Uiso 1 1 calc R U . . .
C02L C 0.8432(2) 0.15592(14) 0.61447(14) 0.0486(7) Uani 1 1 d . . . . .
C02M C 0.5906(2) 0.14432(14) 0.71425(13) 0.0515(7) Uani 1 1 d . . . . .
H02M H 0.581170 0.179161 0.721369 0.062 Uiso 1 1 calc R U . . .
C02N C 0.13927(19) 0.53013(15) 0.54606(16) 0.0521(8) Uani 1 1 d . . . . .
C02O C 0.1266(2) 0.60013(15) 0.45303(19) 0.0577(9) Uani 1 1 d . . . . .
H02O H 0.123272 0.640214 0.427384 0.069 Uiso 1 1 calc R U . . .
C02P C -0.2716(2) 0.43750(16) 0.21838(15) 0.0535(8) Uani 1 1 d . . . . .
H02P H -0.271184 0.475786 0.219525 0.064 Uiso 1 1 calc R U . . .
C02Q C -0.5248(2) 0.36730(15) 0.30198(13) 0.0496(7) Uani 1 1 d . . . . .
C02R C 0.1504(2) 0.39968(17) 0.67297(15) 0.0526(8) Uani 1 1 d . . . . .
H02R H 0.150551 0.358247 0.681250 0.063 Uiso 1 1 calc R U . . .
N02S N 0.0275(2) 0.13432(15) 0.27212(16) 0.0734(9) Uani 1 1 d . . . . .
C02T C 0.1367(2) 0.58837(15) 0.50784(19) 0.0600(10) Uani 1 1 d . . . . .
H02T H 0.141887 0.620185 0.519525 0.072 Uiso 1 1 calc R U . . .
C02U C 0.14717(19) 0.50193(16) 0.60491(17) 0.0554(9) Uani 1 1 d . . . . .
C02V C 0.3516(2) 0.61558(14) 0.29259(13) 0.0513(7) Uani 1 1 d . . . . .
N02W N 0.3072(3) 0.6823(2) -0.05035(15) 0.0921(13) Uani 1 1 d . . . . .
C02X C 0.5263(2) 0.12589(14) 0.68825(13) 0.0517(7) Uani 1 1 d . . . . .
C02Y C -0.5190(2) 0.31185(15) 0.30053(14) 0.0519(7) Uani 1 1 d . . . . .
H02Y H -0.566109 0.297697 0.286395 0.062 Uiso 1 1 calc R U . . .
C02Z C 0.4206(2) 0.35445(16) 0.84523(13) 0.0528(7) Uani 1 1 d . . . . .
H02Z H 0.419708 0.395661 0.837935 0.063 Uiso 1 1 calc R U . . .
C030 C 0.8226(2) 0.04103(13) 0.56038(14) 0.0488(7) Uani 1 1 d . . . . .
C031 C 0.7243(2) 0.12690(13) 0.55533(14) 0.0492(7) Uani 1 1 d . . . . .
H031 H 0.683918 0.115424 0.534777 0.059 Uiso 1 1 calc R U . . .
C032 C -0.2974(2) 0.09577(15) 0.35091(14) 0.0526(8) Uani 1 1 d . . . . .
H032 H -0.348803 0.120154 0.340782 0.063 Uiso 1 1 calc R U . . .
C033 C -0.4536(2) 0.38413(15) 0.32450(13) 0.0514(7) Uani 1 1 d . . . . .
H033 H -0.456808 0.421960 0.326625 0.062 Uiso 1 1 calc R U . . .
C034 C 0.7386(3) 0.13076(16) 0.75712(15) 0.0584(8) Uani 1 1 d . . . . .
C035 C 0.8004(2) 0.09333(13) 0.57423(13) 0.0476(7) Uani 1 1 d . . . . .
C036 C 0.3522(2) 0.62675(15) 0.23330(14) 0.0540(8) Uani 1 1 d . . . . .
C037 C -0.3432(2) 0.36705(16) 0.19518(13) 0.0519(8) Uani 1 1 d . . . . .
H037 H -0.391193 0.354576 0.180279 0.062 Uiso 1 1 calc R U . . .
C038 C 1.0430(2) 0.20457(15) 0.69617(14) 0.0517(7) Uani 1 1 d . . . . .
C039 C 0.1023(2) 0.58205(15) 0.26331(16) 0.0591(9) Uani 1 1 d . . . . .
C03A C 1.0523(2) 0.15226(16) 0.68835(15) 0.0557(8) Uani 1 1 d . . . . .
H03D H 1.103191 0.127868 0.700854 0.067 Uiso 1 1 calc R U . . .
C03B C 0.6682(3) 0.11193(16) 0.72976(15) 0.0587(8) Uani 1 1 d . . . . .
N03C N 0.0631(3) 0.43965(16) 0.16568(14) 0.0816(10) Uani 1 1 d . . . . .
C03D C 0.8619(3) -0.05298(15) 0.53091(15) 0.0573(8) Uani 1 1 d . . . . .
C03E C 0.3451(2) 0.66294(14) 0.31008(14) 0.0541(8) Uani 1 1 d . . . . .
H03E H 0.341726 0.702437 0.283218 0.065 Uiso 1 1 calc R U . . .
C03F C 0.9873(2) 0.13553(15) 0.66221(14) 0.0531(8) Uani 1 1 d . . . . .
H03F H 0.993078 0.099544 0.656686 0.064 Uiso 1 1 calc R U . . .
C03G C 0.1517(2) 0.42038(19) 0.71548(17) 0.0603(10) Uani 1 1 d D . . . .
C03H C -0.0458(2) 0.16760(15) 0.25870(14) 0.0539(8) Uani 1 1 d . . . . .
C03I C -0.1484(3) 0.02911(16) 0.37899(17) 0.0589(8) Uani 1 1 d . . . . .
H03I H -0.095669 0.006035 0.388290 0.071 Uiso 1 1 calc R U . . .
C03J C -0.2938(2) 0.04127(17) 0.34726(16) 0.0594(9) Uani 1 1 d . . . . .
H03J H -0.343314 0.027763 0.334529 0.071 Uiso 1 1 calc R U . . .
C03K C 0.4171(3) 0.33550(16) 0.80201(14) 0.0587(9) Uani 1 1 d . . . . .
C03L C -0.2185(3) 0.00574(16) 0.36199(17) 0.0624(9) Uani 1 1 d . . . . .
C03M C 0.1374(2) 0.61835(15) 0.33282(18) 0.0633(9) Uani 1 1 d . . . . .
H03M H 0.158798 0.649625 0.341602 0.076 Uiso 1 1 calc R U . . .
C03N C -0.4183(2) 0.46662(17) 0.17327(15) 0.0600(8) Uani 1 1 d . . . . .
H03G H -0.442709 0.479076 0.201995 0.090 Uiso 1 1 calc R U . . .
H03H H -0.464842 0.448062 0.160858 0.090 Uiso 1 1 calc R U . . .
H03K H -0.395513 0.501363 0.142099 0.090 Uiso 1 1 calc R U . . .
O03O O -0.6554(3) 0.1517(2) 0.49340(18) 0.1160(14) Uani 1 1 d . . . . .
C03P C 0.9685(3) 0.23836(16) 0.67556(16) 0.0593(9) Uani 1 1 d . . . . .
H03P H 0.962370 0.275141 0.679598 0.071 Uiso 1 1 calc R U . . .
C03Q C 0.4328(3) 0.33271(18) 0.94499(14) 0.0630(9) Uani 1 1 d . . . . .
C03R C 0.3438(3) 0.64910(19) 0.11953(15) 0.0698(10) Uani 1 1 d . . . . .
C03S C 0.1027(2) 0.58784(16) 0.20457(16) 0.0636(9) Uani 1 1 d . . . . .
C03T C 0.9001(3) 0.00886(16) 0.57723(18) 0.0626(9) Uani 1 1 d . . . . .
H03T H 0.939847 0.019119 0.598957 0.075 Uiso 1 1 calc R U . . .
C03U C -0.6019(2) 0.40855(17) 0.28003(15) 0.0598(8) Uani 1 1 d . . . . .
H03A H -0.586622 0.437596 0.242954 0.090 Uiso 1 1 calc R U . . .
H03B H -0.616263 0.429363 0.304325 0.090 Uiso 1 1 calc R U . . .
H03C H -0.653221 0.385585 0.278499 0.090 Uiso 1 1 calc R U . . .
C03V C 0.1491(2) 0.5224(2) 0.6475(2) 0.0710(13) Uani 1 1 d . . . . .
H03V H 0.149045 0.563796 0.639361 0.085 Uiso 1 1 calc R U . . .
N03W N -0.5264(4) 0.1041(2) 0.48470(17) 0.0934(14) Uani 1 1 d . . . . .
C03X C 0.0749(3) 0.49211(18) 0.12399(16) 0.0657(9) Uani 1 1 d . . . . .
C03Y C 0.0899(3) 0.54454(17) 0.13765(16) 0.0649(9) Uani 1 1 d . . . . .
C03Z C 0.5452(3) 0.07470(16) 0.67880(16) 0.0625(9) Uani 1 1 d . . . . .
H03Z H 0.503164 0.060084 0.661577 0.075 Uiso 1 1 calc R U . . .
C040 C 0.6254(3) 0.04475(16) 0.69441(15) 0.0624(9) Uani 1 1 d . . . . .
C041 C 0.1337(3) 0.62594(15) 0.27787(18) 0.0649(10) Uani 1 1 d . . . . .
H041 H 0.153311 0.662217 0.249835 0.078 Uiso 1 1 calc R U . . .
C042 C 0.4253(3) 0.31269(18) 0.89904(15) 0.0705(11) Uani 1 1 d . . . . .
C043 C 0.9191(3) -0.03805(16) 0.56226(18) 0.0653(9) Uani 1 1 d . . . . .
H043 H 0.972222 -0.060220 0.573699 0.078 Uiso 1 1 calc R U . . .
C044 C 0.7843(3) -0.01867(16) 0.51693(17) 0.0622(9) Uani 1 1 d . . . . .
H044 H 0.742786 -0.029030 0.496215 0.075 Uiso 1 1 calc R U . . .
C045 C 0.1069(3) 0.64519(18) 0.10626(18) 0.0724(11) Uani 1 1 d . . . . .
C046 C 0.3343(3) 0.6608(2) 0.06075(16) 0.0760(12) Uani 1 1 d . . . . .
C047 C -0.1167(3) 0.15150(16) 0.23573(16) 0.0624(9) Uani 1 1 d . . . . .
H047 H -0.168766 0.175350 0.227199 0.075 Uiso 1 1 calc R U . . .
N048 N 0.1347(4) 0.75021(17) 0.06851(17) 0.1021(15) Uani 1 1 d . . . . .
C049 C 0.0945(3) 0.53826(17) 0.19214(16) 0.0651(9) Uani 1 1 d . . . . .
H049 H 0.091975 0.499820 0.220959 0.078 Uiso 1 1 calc R U . . .
C04A C 0.1100(3) 0.64203(17) 0.16026(18) 0.0727(11) Uani 1 1 d . . . . .
H04A H 0.117181 0.677283 0.166523 0.087 Uiso 1 1 calc R U . . .
C04B C 0.8171(3) 0.09965(19) 0.77079(19) 0.0697(10) Uani 1 1 d . . . . .
H04B H 0.826909 0.064959 0.763473 0.084 Uiso 1 1 calc R U . . .
C04C C 0.0380(3) 0.3938(2) 0.10206(17) 0.0720(10) Uani 1 1 d . . . . .
C04D C 0.8671(3) 0.16970(19) 0.80583(19) 0.0682(10) Uani 1 1 d . . . . .
C04E C -0.1105(3) 0.10041(17) 0.22552(19) 0.0736(11) Uani 1 1 d . . . . .
H04E H -0.158852 0.088506 0.210493 0.088 Uiso 1 1 calc R U . . .
N04F N 0.2888(3) 0.5253(3) 0.00423(19) 0.1009(13) Uani 1 1 d . . . . .
N04G N 0.2234(3) 0.2973(3) 1.06994(16) 0.1090(18) Uani 1 1 d . . . . .
C04I C 0.4605(3) 0.3724(2) 1.02692(16) 0.0701(11) Uani 1 1 d . . . . .
C04J C 0.1510(2) 0.4819(2) 0.7014(2) 0.0785(15) Uani 1 1 d . . . . .
H04J H 0.151912 0.496148 0.729975 0.094 Uiso 1 1 calc R U . . .
C04K C 1.1106(3) 0.22418(18) 0.72540(17) 0.0643(9) Uani 1 1 d . . . . .
H04C H 1.130788 0.189856 0.757238 0.097 Uiso 1 1 calc R U . . .
H04D H 1.084135 0.253798 0.737893 0.097 Uiso 1 1 calc R U . . .
H04F H 1.161023 0.241705 0.700152 0.097 Uiso 1 1 calc R U . . .
C04L C 0.7864(3) 0.19770(19) 0.7908(2) 0.0724(11) Uani 1 1 d . . . . .
H04L H 0.775065 0.232193 0.798236 0.087 Uiso 1 1 calc R U . . .
C04M C 0.0726(3) 0.4968(2) 0.06981(18) 0.0819(12) Uani 1 1 d . . . . .
H04M H 0.083525 0.533903 0.040183 0.098 Uiso 1 1 calc R U . . .
C04N C 0.6486(3) -0.00879(17) 0.68325(16) 0.0685(10) Uani 1 1 d . . . . .
C04O C 0.2962(3) 0.6282(3) -0.01057(17) 0.0838(14) Uani 1 1 d . . . . .
C04P C 0.3096(3) 0.6152(2) 0.04462(16) 0.0806(13) Uani 1 1 d . . . . .
H04P H 0.302164 0.575808 0.071271 0.097 Uiso 1 1 calc R U . . .
C04Q C 0.3567(3) 0.68354(18) 0.19205(16) 0.0783(12) Uani 1 1 d . . . . .
H04Q H 0.364037 0.716258 0.202222 0.094 Uiso 1 1 calc R U . . .
C04R C 0.4347(3) 0.2924(2) 0.99923(16) 0.0781(12) Uani 1 1 d . . . . .
H04R H 0.426927 0.251133 1.008430 0.094 Uiso 1 1 calc R U . . .
C04S C 0.4481(3) 0.3136(2) 1.03972(16) 0.0810(13) Uani 1 1 d . . . . .
H04S H 0.448683 0.286607 1.077166 0.097 Uiso 1 1 calc R U . . .
C04T C 0.0545(3) 0.4480(2) 0.05944(19) 0.0831(13) Uani 1 1 d . . . . .
H04T H 0.053166 0.451261 0.022443 0.100 Uiso 1 1 calc R U . . .
C04U C 0.8807(3) 0.1191(2) 0.7950(2) 0.0776(12) Uani 1 1 d . . . . .
H04U H 0.934848 0.097693 0.804451 0.093 Uiso 1 1 calc R U . . .
C04V C 0.1135(3) 0.70264(18) 0.05871(19) 0.0801(13) Uani 1 1 d . . . . .
C04W C 0.8790(3) -0.10310(18) 0.51212(19) 0.0719(10) Uani 1 1 d . . . . .
H04G H 0.909809 -0.087787 0.475995 0.108 Uiso 1 1 calc R U . . .
H04H H 0.822560 -0.120468 0.509370 0.108 Uiso 1 1 calc R U . . .
H04I H 0.915616 -0.133595 0.538771 0.108 Uiso 1 1 calc R U . . .
C04X C -0.0329(4) 0.06615(18) 0.2373(2) 0.0811(13) Uani 1 1 d . . . . .
C04Y C 0.3512(4) 0.69425(19) 0.13745(17) 0.0835(13) Uani 1 1 d . . . . .
H04Y H 0.352396 0.734127 0.111161 0.100 Uiso 1 1 calc R U . . .
C04Z C 0.0457(4) 0.3925(2) 0.15429(17) 0.0812(12) Uani 1 1 d . . . . .
H04Z H 0.038252 0.355332 0.184426 0.097 Uiso 1 1 calc R U . . .
C050 C 0.3412(4) 0.5924(2) 0.15974(17) 0.0903(15) Uani 1 1 d . . . . .
H050 H 0.336829 0.559603 0.149322 0.108 Uiso 1 1 calc R U . . .
N051 N 0.4466(4) 0.2517(2) 0.91298(19) 0.0517(12) Uani 0.597(3) 1 d . . P A 1
C052 C 0.4563(3) 0.4088(2) 0.97147(18) 0.0790(12) Uani 1 1 d . . . . .
H052 H 0.463140 0.450225 0.961376 0.095 Uiso 1 1 calc R U . . .
C053 C 0.6905(4) -0.1072(2) 0.6605(2) 0.0890(15) Uani 1 1 d . . . . .
C054 C -0.2131(3) -0.0552(2) 0.3602(3) 0.0933(16) Uani 1 1 d . . . . .
H05A H -0.152002 -0.069841 0.365492 0.140 Uiso 1 1 calc R U . . .
H05B H -0.232341 -0.052749 0.324336 0.140 Uiso 1 1 calc R U . . .
H05C H -0.251621 -0.082557 0.389462 0.140 Uiso 1 1 calc R U . . .
C055 C 0.2667(3) 0.5811(3) -0.02786(17) 0.0872(15) Uani 1 1 d . . . . .
C056 C 0.7505(4) -0.08391(19) 0.6812(2) 0.0873(14) Uani 1 1 d . . . . .
H056 H 0.807965 -0.101114 0.688118 0.105 Uiso 1 1 calc R U . . .
C057 C 0.3448(4) 0.58218(18) 0.21483(16) 0.0847(14) Uani 1 1 d . . . . .
H057 H 0.341994 0.542356 0.241143 0.102 Uiso 1 1 calc R U . . .
C059 C 0.0137(3) 0.3393(2) 0.0935(2) 0.0860(13) Uani 1 1 d . . . . .
H05D H -0.047503 0.342886 0.081621 0.129 Uiso 1 1 calc R U . . .
H05E H 0.019284 0.304366 0.128020 0.129 Uiso 1 1 calc R U . . .
H05F H 0.053330 0.334777 0.065076 0.129 Uiso 1 1 calc R U . . .
C05A C 0.0316(3) 0.0854(2) 0.2616(2) 0.0837(13) Uani 1 1 d . . . . .
H05Q H 0.083573 0.061640 0.271690 0.100 Uiso 1 1 calc R U . . .
C05B C 0.2177(3) 0.5952(3) -0.07434(18) 0.0932(16) Uani 1 1 d . . . . .
H05T H 0.203478 0.635448 -0.095963 0.112 Uiso 1 1 calc R U . . .
C05C C 0.4793(4) 0.3972(3) 1.0689(2) 0.0917(15) Uani 1 1 d . . . . .
H05U H 0.452805 0.371690 1.104637 0.138 Uiso 1 1 calc R U . . .
H05V H 0.454043 0.437318 1.057438 0.138 Uiso 1 1 calc R U . . .
H05X H 0.543402 0.398930 1.072064 0.138 Uiso 1 1 calc R U . . .
C05D C 0.3320(4) 0.7255(3) -0.03548(19) 0.0973(17) Uani 1 1 d . . . . .
C05E C 0.3466(4) 0.7168(3) 0.01823(17) 0.0916(15) Uani 1 1 d . . . . .
H05Y H 0.365302 0.749081 0.026509 0.110 Uiso 1 1 calc R U . . .
C05F C 0.0986(4) 0.7067(2) 0.0060(2) 0.0868(13) Uani 1 1 d . . . . .
H05G H 0.085155 0.672013 0.000034 0.104 Uiso 1 1 calc R U . . .
C05G C 0.9343(3) 0.1934(3) 0.8318(3) 0.0913(15) Uani 1 1 d . . . . .
H05H H 0.962666 0.228271 0.803551 0.137 Uiso 1 1 calc R U . . .
H05I H 0.979015 0.162716 0.848723 0.137 Uiso 1 1 calc R U . . .
H05J H 0.905092 0.204690 0.860030 0.137 Uiso 1 1 calc R U . . .
C05H C 0.1033(4) 0.7612(2) -0.0380(2) 0.0982(16) Uani 1 1 d . . . . .
H05K H 0.091577 0.764307 -0.074056 0.118 Uiso 1 1 calc R U . . .
C05I C 0.7296(3) -0.0347(2) 0.6926(3) 0.0893(15) Uani 1 1 d . . . . .
H05L H 0.773384 -0.018468 0.707342 0.107 Uiso 1 1 calc R U . . .
C05K C -0.4534(4) 0.1059(3) 0.4477(3) 0.1019(18) Uani 1 1 d . . . . .
H4 H -0.455830 0.071507 0.437698 0.153 Uiso 1 1 calc R U . . .
H H -0.397727 0.105046 0.465752 0.153 Uiso 1 1 calc R U . . .
HA H -0.456760 0.142528 0.414422 0.153 Uiso 1 1 calc R U . . .
C05L C 0.1901(4) 0.5517(3) -0.0890(2) 0.1033(19) Uani 1 1 d . . . . .
H05 H 0.155214 0.561198 -0.120530 0.124 Uiso 1 1 calc R U . . .
C05M C -0.5893(4) 0.1486(3) 0.4685(3) 0.0998(17) Uani 1 1 d . . . . .
H5 H -0.578986 0.180196 0.433769 0.120 Uiso 1 1 calc R U . . .
C05N C 0.3483(5) 0.7846(4) -0.0813(2) 0.123(2) Uani 1 1 d . . . . .
C05O C 0.7062(5) -0.1624(2) 0.6492(3) 0.106(2) Uani 1 1 d . . . . .
H05M H 0.733578 -0.151544 0.612288 0.160 Uiso 1 1 calc R U . . .
H05N H 0.649717 -0.182079 0.651206 0.160 Uiso 1 1 calc R U . . .
H05O H 0.745635 -0.189526 0.676613 0.160 Uiso 1 1 calc R U . . .
C05P C 0.2123(4) 0.4939(3) -0.0587(2) 0.1024(17) Uani 1 1 d . . . . .
C05Q C 0.1248(5) 0.8105(2) -0.0290(2) 0.1024(18) Uani 1 1 d . . . . .
C05R C 0.2390(3) 0.3145(4) 1.11051(19) 0.118(2) Uani 1 1 d . . . . .
H05R H 0.261753 0.353342 1.100712 0.141 Uiso 1 1 calc R U . . .
C05T C 0.2247(4) 0.2805(5) 1.1657(2) 0.128(3) Uani 1 1 d . . . . .
C05U C 0.3267(4) 0.7934(4) -0.1356(2) 0.120(2) Uani 1 1 d . . . . .
H1 H 0.302319 0.762619 -0.143998 0.144 Uiso 1 1 calc R U . . .
C05V C 0.2637(5) 0.4841(4) -0.0110(3) 0.118(2) Uani 1 1 d . . . . .
H2 H 0.280395 0.444382 0.010832 0.141 Uiso 1 1 calc R U . . .
C05W C 0.1738(5) 0.2688(3) 0.9833(2) 0.121(2) Uani 1 1 d . . . . .
H05P H 0.202467 0.305251 0.976480 0.145 Uiso 0.403(3) 1 calc R U P A 2
H05W H 0.169119 0.310517 0.972888 0.145 Uiso 0.597(3) 1 calc R U P A 1
N N 0.5865(5) -0.0314(3) 0.6639(3) 0.170(4) Uani 1 1 d . . . . .
C05Y C 0.4390(5) 0.2725(3) 0.8166(2) 0.0479(13) Uani 0.597(3) 1 d . . P A 1
H3 H 0.447518 0.257988 0.788270 0.058 Uiso 0.597(3) 1 calc R U P A 1
C05Z C 0.1401(6) 0.8023(2) 0.0258(2) 0.120(2) Uani 1 1 d . . . . .
H05Z H 0.155245 0.836171 0.032641 0.144 Uiso 1 1 calc R U . . .
C060 C 0.1892(6) 0.2452(4) 1.0826(2) 0.127(2) Uani 1 1 d . . . . .
C061 C -0.0203(5) 0.0123(2) 0.2242(3) 0.110(2) Uani 1 1 d . . . . .
H06J H -0.015495 0.024311 0.184200 0.165 Uiso 1 1 calc R U . . .
H06K H -0.071084 -0.014136 0.239076 0.165 Uiso 1 1 calc R U . . .
H06L H 0.033820 -0.008691 0.240843 0.165 Uiso 1 1 calc R U . . .
C062 C 0.3434(5) 0.8498(4) -0.1761(2) 0.142(3) Uani 1 1 d . . . . .
H062 H 0.325965 0.858555 -0.212656 0.170 Uiso 1 1 calc R U . . .
N064 N 0.4783(5) 0.1527(2) 0.8430(2) 0.0769(18) Uani 0.597(3) 1 d . . P A 1
C065 C 0.4476(4) 0.2339(2) 0.8710(2) 0.0482(12) Uani 0.597(3) 1 d . . P A 1
N066 N 0.3819(7) 0.8280(4) -0.0675(3) 0.181(4) Uani 1 1 d . . . . .
C067 C 0.1683(8) 0.2887(4) 0.8342(4) 0.052(2) Uani 0.403(3) 1 d D . P A 2
H067 H 0.183148 0.248189 0.842938 0.063 Uiso 0.403(3) 1 calc R U P A 2
C058 C 0.1744(10) 0.3283(7) 0.7819(6) 0.045(3) Uani 0.403(3) 1 d D . P A 2
H058 H 0.193957 0.315034 0.754030 0.054 Uiso 0.403(3) 1 calc R U P A 2
C04H C 0.1523(13) 0.3910(5) 0.7662(7) 0.041(3) Uani 0.403(3) 1 d . . P A 2
C063 C 0.1261(7) 0.4076(4) 0.8074(4) 0.044(2) Uani 0.403(3) 1 d D . P A 2
H063 H 0.110334 0.447889 0.799202 0.052 Uiso 0.403(3) 1 calc R U P A 2
C05S C 0.1218(11) 0.3661(6) 0.8627(6) 0.056(3) Uani 0.403(3) 1 d D . P A 2
H05S H 0.105939 0.379184 0.891216 0.067 Uiso 0.403(3) 1 calc R U P A 2
C05J C 0.1399(10) 0.3074(8) 0.8756(5) 0.050(3) Uani 0.403(3) 1 d . . P A 2
C069 C 0.1315(6) 0.8712(2) -0.0749(3) 0.134(3) Uani 1 1 d . . . . .
H06A H 0.186552 0.873780 -0.096591 0.201 Uiso 1 1 calc R U . . .
H06B H 0.131458 0.901526 -0.059348 0.201 Uiso 1 1 calc R U . . .
H06C H 0.081002 0.877902 -0.098776 0.201 Uiso 1 1 calc R U . . .
C06A C 0.1835(5) 0.2258(4) 1.1771(2) 0.136(3) Uani 1 1 d . . . . .
H06D H 0.167252 0.201312 1.214115 0.164 Uiso 1 1 calc R U . . .
C06B C 0.1860(6) 0.4426(4) -0.0719(3) 0.139(3) Uani 1 1 d . . . . .
H06M H 0.123442 0.446599 -0.080981 0.208 Uiso 1 1 calc R U . . .
H06N H 0.195309 0.405503 -0.039871 0.208 Uiso 1 1 calc R U . . .
H06O H 0.222061 0.442208 -0.103342 0.208 Uiso 1 1 calc R U . . .
C06C C -0.5275(9) 0.0561(3) 0.5384(3) 0.175(5) Uani 1 1 d . . . . .
H06U H -0.536124 0.018372 0.534481 0.262 Uiso 1 1 calc R U . . .
H06V H -0.576080 0.062364 0.561216 0.262 Uiso 1 1 calc R U . . .
H06W H -0.471246 0.054803 0.555893 0.262 Uiso 1 1 calc R U . . .
C06E C 0.1666(6) 0.2073(4) 1.1363(2) 0.138(3) Uani 1 1 d . . . . .
H06E H 0.140306 0.169847 1.144223 0.166 Uiso 1 1 calc R U . . .
C06F C 0.1337(6) 0.2615(4) 0.9338(3) 0.051(2) Uani 0.403(3) 1 d D . P A 2
N06G N 0.1267(5) 0.1748(4) 1.0439(3) 0.0581(19) Uani 0.403(3) 1 d . . P A 2
C06H C 0.6097(7) -0.0780(4) 0.6518(4) 0.206(6) Uani 1 1 d . . . . .
H06H H 0.566139 -0.092609 0.635460 0.247 Uiso 1 1 calc R U . . .
C06I C 0.4558(5) 0.1694(3) 0.8844(3) 0.0687(17) Uani 0.597(3) 1 d . . P A 1
C06J C 0.2475(6) 0.3037(5) 1.2090(3) 0.175(4) Uani 1 1 d . . . . .
H06F H 0.267040 0.344960 1.190897 0.263 Uiso 1 1 calc R U . . .
H06G H 0.294963 0.279307 1.231420 0.263 Uiso 1 1 calc R U . . .
H06I H 0.195080 0.301736 1.232660 0.263 Uiso 1 1 calc R U . . .
C06K C 0.3844(8) 0.8930(6) -0.1647(4) 0.201(6) Uani 1 1 d . . . . .
C06L C 0.1719(9) 0.2280(4) 1.0354(3) 0.180(5) Uani 1 1 d . . . . .
C06N C 0.4434(7) 0.0668(4) 0.9463(4) 0.098(3) Uani 0.597(3) 1 d . . P A 1
H06Q H 0.430613 0.037709 0.982178 0.117 Uiso 0.597(3) 1 calc R U P A 1
C06O C 0.4379(5) 0.1270(3) 0.9377(3) 0.0764(19) Uani 0.597(3) 1 d . . P A 1
H06R H 0.422462 0.138785 0.967108 0.092 Uiso 0.597(3) 1 calc R U P A 1
C06P C 0.1056(6) 0.2035(4) 0.9473(3) 0.054(2) Uani 0.403(3) 1 d . . P A 2
H06P H 0.087561 0.192088 0.918865 0.065 Uiso 0.403(3) 1 calc R U P A 2
C06Q C 0.3982(9) 0.8805(5) -0.1089(3) 0.217(6) Uani 1 1 d . . . . .
H06S H 0.420710 0.911339 -0.099935 0.260 Uiso 1 1 calc R U . . .
C06R C 0.4666(8) 0.0485(4) 0.9048(4) 0.104(3) Uani 0.597(3) 1 d . . P A 1
C06T C 0.4844(9) 0.0950(3) 0.8541(3) 0.110(4) Uani 0.597(3) 1 d . . P A 1
H06T H 0.502731 0.084219 0.824454 0.131 Uiso 0.597(3) 1 calc R U P A 1
C5 C 0.1032(6) 0.1617(4) 1.0015(3) 0.059(2) Uani 0.403(3) 1 d . . P A 2
C13 C 0.4055(10) 0.9563(5) -0.2084(4) 0.254(8) Uani 1 1 d . . . . .
H13A H 0.453058 0.953688 -0.233641 0.381 Uiso 1 1 calc R U . . .
H13B H 0.424124 0.981605 -0.189932 0.381 Uiso 1 1 calc R U . . .
H13C H 0.352461 0.973377 -0.229249 0.381 Uiso 1 1 calc R U . . .
C21 C 0.4808(15) -0.0100(5) 0.9128(4) 0.169(7) Uani 0.597(3) 1 d . . P A 1
H21A H 0.541422 -0.021577 0.924501 0.254 Uiso 0.597(3) 1 calc R U P A 1
H21B H 0.471925 -0.014904 0.878308 0.254 Uiso 0.597(3) 1 calc R U P A 1
H21C H 0.439048 -0.035200 0.941317 0.254 Uiso 0.597(3) 1 calc R U P A 1
N2 N 0.5447(8) -0.1832(7) 0.7911(5) 0.222(4) Uani 1 1 d D U . . .
C3 C 0.5866(8) -0.1624(6) 0.8302(5) 0.210(5) Uani 1 1 d . U . . .
H3A H 0.549341 -0.172176 0.862822 0.315 Uiso 1 1 d R U . . .
H3B H 0.594481 -0.120166 0.813293 0.315 Uiso 1 1 d R U . . .
H3C H 0.643021 -0.181616 0.839913 0.315 Uiso 1 1 d R U . . .
O4 O 0.4950(8) -0.1563(6) 0.7047(5) 0.287(5) Uani 1 1 d D U . . .
C6 C 0.5188(10) -0.2406(6) 0.7986(7) 0.235(5) Uani 1 1 d . U . . .
H6A H 0.568321 -0.261015 0.788204 0.353 Uiso 1 1 calc R U . . .
H6B H 0.468606 -0.238038 0.775456 0.353 Uiso 1 1 calc R U . . .
H6C H 0.501500 -0.262914 0.837342 0.353 Uiso 1 1 calc R U . . .
C16 C 0.5279(10) -0.1399(9) 0.7411(6) 0.244(5) Uani 1 1 d . U . . .
H16 H 0.539769 -0.099360 0.733118 0.293 Uiso 1 1 calc R U . . .
C11 C 0.2020(7) 0.1781(6) 0.9610(4) 0.119(3) Uani 0.597(3) 1 d . U P A 1
H11 H 0.200910 0.163286 0.932739 0.143 Uiso 0.597(3) 1 calc R U P A 1
C1 C 0.3760(8) 0.2425(4) 0.8688(4) 0.062(2) Uani 0.403(3) 1 d . . P A 2
N7 N 0.2244(8) 0.1655(7) 1.0547(4) 0.156(4) Uani 0.597(3) 1 d . U P A 1
N11 N 0.3891(7) 0.2597(3) 0.9099(3) 0.0585(19) Uani 0.403(3) 1 d . . P A 2
C10 C 0.2212(9) 0.1385(7) 1.0146(4) 0.143(3) Uani 0.597(3) 1 d . U P A 1
C17 C 0.2994(10) -0.1047(6) 1.0670(6) 0.219(9) Uani 0.597(3) 1 d D U P A 1
H17A H 0.249815 -0.124650 1.060650 0.329 Uiso 0.597(3) 1 d R U P A 1
H17B H 0.347615 -0.104530 1.042210 0.329 Uiso 0.597(3) 1 d R U P A 1
H17C H 0.317215 -0.124940 1.104300 0.329 Uiso 0.597(3) 1 d R U P A 1
C19 C 0.2460(9) -0.0053(7) 1.0061(7) 0.185(5) Uani 0.597(3) 1 d D U P A 1
H19 H 0.241048 -0.020517 0.978359 0.222 Uiso 0.597(3) 1 calc R U P A 1
N12 N 0.2246(8) 0.0537(6) 0.9937(6) 0.170(4) Uani 0.597(3) 1 d . U P A 1
C18 C 0.2401(10) 0.0752(8) 1.0322(6) 0.169(4) Uani 0.597(3) 1 d . U P A 1
C12 C 0.2775(11) 0.0396(9) 1.0788(6) 0.191(5) Uani 0.597(3) 1 d . U P A 1
H12 H 0.293496 0.056212 1.104113 0.229 Uiso 0.597(3) 1 calc R U P A 1
C8 C 0.2938(13) -0.0185(8) 1.0919(7) 0.201(6) Uani 0.597(3) 1 d D U P A 1
H8 H 0.319269 -0.041948 1.126031 0.241 Uiso 0.597(3) 1 calc R U P A 1
C15 C 0.2743(10) -0.0431(7) 1.0574(8) 0.195(6) Uani 0.597(3) 1 d D U P A 1
C27 C 0.2766(13) 0.0715(7) 0.9032(11) 0.142(8) Uani 0.403(3) 1 d . . P A 2
H27 H 0.249650 0.035130 0.907924 0.170 Uiso 0.403(3) 1 calc R U P A 2
C7 C 0.3076(17) 0.1079(7) 0.8568(11) 0.137(8) Uani 0.403(3) 1 d . . P A 2
H7 H 0.310278 0.093282 0.828347 0.165 Uiso 0.403(3) 1 calc R U P A 2
N10 N 0.3360(10) 0.1614(4) 0.8426(5) 0.104(4) Uani 0.403(3) 1 d . . P A 2
C9 C 0.3423(9) 0.1797(5) 0.8831(5) 0.080(3) Uani 0.403(3) 1 d . . P A 2
C2 C 0.3163(13) 0.1443(6) 0.9371(6) 0.113(5) Uani 0.403(3) 1 d . . P A 2
H2A H 0.320291 0.158412 0.965604 0.136 Uiso 0.403(3) 1 calc R U P A 2
C25 C 0.2859(17) 0.0904(6) 0.9478(9) 0.159(10) Uani 0.403(3) 1 d . . P A 2
H25 H 0.270458 0.064477 0.984485 0.191 Uiso 0.403(3) 1 calc R U P A 2
C32 C 0.3831(9) 0.2799(4) 0.8144(4) 0.055(2) Uani 0.403(3) 1 d . . P A 2
H32 H 0.365365 0.267921 0.786246 0.066 Uiso 0.403(3) 1 calc R U P A 2
C06G C 0.1838(8) 0.2403(5) 0.9469(3) 0.099(3) Uani 0.597(3) 1 d D . P A 1
C0 C 0.2127(6) 0.2742(4) 0.8447(3) 0.0642(18) Uani 0.597(3) 1 d D . P A 1
H0 H 0.246031 0.238833 0.851439 0.077 Uiso 0.597(3) 1 calc R U P A 1
C1C C 0.2070(6) 0.3170(6) 0.7906(5) 0.058(3) Uani 0.597(3) 1 d D . P A 1
H1C H 0.239703 0.310815 0.761858 0.070 Uiso 0.597(3) 1 calc R U P A 1
C1D C 0.1555(7) 0.3681(5) 0.7775(5) 0.044(2) Uani 0.597(3) 1 d . . P A 1
C1B C 0.1115(5) 0.3758(5) 0.8238(4) 0.068(2) Uani 0.597(3) 1 d D . P A 1
H1B H 0.077601 0.410850 0.817482 0.082 Uiso 0.597(3) 1 calc R U P A 1
C1A C 0.1174(8) 0.3334(8) 0.8774(5) 0.086(6) Uani 0.597(3) 1 d D . P A 1
H1A H 0.085057 0.339026 0.906541 0.103 Uiso 0.597(3) 1 calc R U P A 1
C24 C 0.1695(7) 0.2833(6) 0.8887(4) 0.077(3) Uani 0.597(3) 1 d . . P A 1
O1 O 0.3060(7) 0.4534(6) 0.1304(4) 0.263(5) Uani 1 1 d . . . . .
H1D H 0.301551 0.477484 0.097039 0.395 Uiso 1 1 d R U . . .
H1E H 0.256171 0.450614 0.147279 0.395 Uiso 1 1 d R U . . .
N1 N 0.2246(5) 0.0794(3) 0.8272(3) 0.095(2) Uani 0.597(3) 1 d D . P A 1
C26 C 0.2615(9) 0.0890(10) 0.7823(5) 0.195(10) Uani 0.597(3) 1 d D . P A 1
H26 H 0.298418 0.121568 0.761331 0.234 Uiso 0.597(3) 1 calc R U P A 1
O3 O 0.2353(14) 0.0369(10) 0.7672(7) 0.267(9) Uani 0.597(3) 1 d D . P A 1
C4 C 0.2524(13) 0.1273(7) 0.8392(7) 0.151(7) Uani 0.597(3) 1 d D . P A 1
H4A H 0.281342 0.112100 0.874654 0.226 Uiso 0.597(3) 1 calc R U P A 1
H4B H 0.201004 0.151612 0.841033 0.226 Uiso 0.597(3) 1 calc R U P A 1
H4C H 0.294169 0.151604 0.810189 0.226 Uiso 0.597(3) 1 calc R U P A 1
C23 C 0.1441(10) 0.0554(8) 0.8541(5) 0.165(7) Uani 0.597(3) 1 d D . P A 1
H23A H 0.107815 0.086819 0.858891 0.248 Uiso 0.597(3) 1 calc R U P A 1
H23B H 0.155612 0.024181 0.890275 0.248 Uiso 0.597(3) 1 calc R U P A 1
H23C H 0.112619 0.038526 0.832019 0.248 Uiso 0.597(3) 1 calc R U P A 1
C35 C 0.0059(6) 0.0341(3) 0.9815(3) 0.150(3) Uani 1 1 d DG U . . .
N068 N 0.0303(6) 0.0913(3) 0.9739(2) 0.092(3) Uani 0.403(3) 1 d G U P A 2
C06S C 0.0754(5) 0.1007(2) 1.0145(2) 0.067(2) Uani 0.403(3) 1 d G U P A 2
C14 C 0.0961(5) 0.0530(3) 1.0627(2) 0.080(3) Uani 0.403(3) 1 d G U P A 2
H14 H 0.126898 0.059408 1.090514 0.096 Uiso 0.403(3) 1 calc R U P A 2
C20 C 0.0717(6) -0.0042(3) 1.0703(3) 0.086(3) Uani 0.403(3) 1 d DG U P A 2
H20 H 0.085846 -0.036824 1.103305 0.104 Uiso 0.403(3) 1 calc R U P A 2
C06M C 0.0266(6) -0.0136(3) 1.0297(3) 0.103(3) Uani 0.403(3) 1 d DG U P A 2
C66 C -0.0044(8) -0.0781(4) 1.0345(5) 0.173(4) Uani 1 1 d D U . . .
H66 H -0.002965 -0.120262 1.049808 0.207 Uiso 0.597(3) 1 calc R U P A 1

loop_
_atom_site_aniso_label
_atom_site_aniso_U_11
_atom_site_aniso_U_22
_atom_site_aniso_U_33
_atom_site_aniso_U_23
_atom_site_aniso_U_13
_atom_site_aniso_U_12
N001 0.0449(12) 0.0339(11) 0.0383(12) -0.0135(10) -0.0022(10) 0.0055(9)
N002 0.0445(13) 0.0448(13) 0.0547(15) -0.0349(12) 0.0026(11) -0.0024(10)
N003 0.0577(15) 0.0468(14) 0.0395(13) -0.0203(11) 0.0028(11) -0.0028(11)
N004 0.0535(14) 0.0430(13) 0.0383(12) -0.0196(10) -0.0016(10) -0.0033(11)
N005 0.0525(15) 0.0537(15) 0.0544(15) -0.0300(13) -0.0102(12) 0.0068(12)
N006 0.0592(16) 0.0465(14) 0.0445(14) -0.0210(11) -0.0069(12) 0.0036(12)
N007 0.0562(15) 0.0440(14) 0.0629(17) -0.0280(13) -0.0020(13) -0.0004(12)
N008 0.0493(14) 0.0424(13) 0.0511(15) -0.0168(11) -0.0055(11) 0.0061(11)
N009 0.0594(16) 0.0450(14) 0.0658(18) -0.0283(13) -0.0109(13) 0.0090(12)
C00A 0.0436(14) 0.0344(13) 0.0357(13) -0.0132(11) 0.0016(11) 0.0056(11)
C00B 0.0450(15) 0.0362(13) 0.0325(13) -0.0091(11) 0.0010(11) 0.0060(11)
C00C 0.0445(15) 0.0412(14) 0.0429(15) -0.0238(12) 0.0030(12) -0.0018(12)
C00D 0.0458(15) 0.0402(14) 0.0347(13) -0.0181(11) -0.0004(11) 0.0079(11)
C00E 0.0445(14) 0.0356(13) 0.0337(13) -0.0119(11) -0.0015(11) 0.0069(11)
N00F 0.0661(18) 0.0531(16) 0.0607(17) -0.0271(14) -0.0122(14) 0.0123(13)
C00G 0.0517(16) 0.0405(14) 0.0386(14) -0.0250(12) 0.0027(12) -0.0014(12)
C00H 0.0460(15) 0.0364(13) 0.0320(13) -0.0135(11) -0.0003(11) 0.0054(11)
C00I 0.0368(14) 0.0370(14) 0.0481(16) -0.0166(12) -0.0010(11) 0.0012(11)
C00J 0.0339(13) 0.0408(14) 0.0439(15) -0.0208(12) -0.0064(11) 0.0000(11)
C00K 0.0473(15) 0.0365(14) 0.0367(14) -0.0133(11) 0.0002(11) 0.0058(11)
C00L 0.0448(15) 0.0398(14) 0.0460(15) -0.0271(13) 0.0060(12) -0.0038(12)
C00M 0.0431(15) 0.0352(14) 0.0441(15) -0.0132(12) 0.0003(12) 0.0055(11)
C00N 0.0449(15) 0.0348(13) 0.0402(14) -0.0106(11) -0.0016(12) 0.0035(11)
C00O 0.0453(15) 0.0445(15) 0.0399(15) -0.0133(12) -0.0040(12) 0.0045(12)
C00P 0.0364(13) 0.0348(13) 0.0422(14) -0.0159(11) -0.0023(11) 0.0011(10)
C00Q 0.0332(13) 0.0403(14) 0.0437(15) -0.0188(12) -0.0057(11) 0.0009(11)
N00R 0.0702(19) 0.0550(17) 0.076(2) -0.0326(16) -0.0075(16) 0.0124(14)
C00S 0.0512(16) 0.0404(14) 0.0371(14) -0.0189(12) 0.0002(12) -0.0028(12)
C00T 0.0495(16) 0.0456(15) 0.0345(14) -0.0187(12) 0.0001(12) 0.0029(12)
C00U 0.0491(16) 0.0443(15) 0.0421(15) -0.0264(13) 0.0005(12) -0.0033(12)
C00V 0.0417(14) 0.0403(14) 0.0362(14) -0.0131(11) -0.0006(11) 0.0041(11)
C00W 0.0497(15) 0.0386(14) 0.0387(14) -0.0209(12) 0.0015(12) -0.0009(12)
N00X 0.070(2) 0.0580(19) 0.066(2) -0.0043(15) 0.0149(15) 0.0136(15)
C00Y 0.0425(15) 0.0397(14) 0.0427(15) -0.0126(12) -0.0023(12) 0.0058(11)
C00Z 0.0344(14) 0.0623(19) 0.068(2) -0.0503(17) -0.0034(13) 0.0010(13)
C010 0.0575(17) 0.0377(14) 0.0358(14) -0.0178(12) -0.0016(12) 0.0049(12)
C011 0.0387(14) 0.0366(13) 0.0439(15) -0.0173(12) -0.0046(11) 0.0016(11)
C012 0.0492(15) 0.0405(14) 0.0372(14) -0.0207(12) 0.0028(12) -0.0036(12)
C013 0.0531(16) 0.0392(14) 0.0389(14) -0.0179(12) -0.0003(12) -0.0009(12)
C014 0.0514(16) 0.0539(17) 0.0351(14) -0.0218(13) -0.0032(12) 0.0009(13)
N015 0.076(2) 0.0502(16) 0.0571(17) -0.0209(14) 0.0021(15) 0.0098(14)
C016 0.0488(15) 0.0413(14) 0.0380(14) -0.0236(12) 0.0060(12) -0.0052(12)
C017 0.0522(16) 0.0380(14) 0.0411(15) -0.0196(12) 0.0018(12) -0.0033(12)
C018 0.0561(17) 0.0406(14) 0.0343(14) -0.0180(12) -0.0049(12) 0.0079(12)
C019 0.0476(15) 0.0440(15) 0.0382(14) -0.0219(12) -0.0015(12) 0.0064(12)
C01A 0.0530(16) 0.0352(13) 0.0425(15) -0.0231(12) 0.0042(12) -0.0013(12)
C01B 0.0430(15) 0.0385(14) 0.0471(16) -0.0159(12) 0.0012(12) 0.0030(11)
C01C 0.0361(14) 0.0404(14) 0.0540(17) -0.0236(13) -0.0033(12) -0.0001(11)
C01D 0.0447(15) 0.0344(14) 0.0484(16) -0.0122(12) -0.0042(12) 0.0012(11)
C01E 0.0550(17) 0.0384(14) 0.0396(14) -0.0227(12) 0.0005(12) -0.0019(12)
C01F 0.0506(16) 0.0452(15) 0.0354(14) -0.0187(12) 0.0001(12) 0.0001(12)
C01G 0.0537(16) 0.0374(14) 0.0394(14) -0.0182(12) -0.0021(12) -0.0011(12)
C01H 0.0517(16) 0.0393(14) 0.0410(15) -0.0135(12) 0.0026(12) 0.0070(12)
C01I 0.0475(16) 0.0443(15) 0.0409(15) -0.0144(12) -0.0019(12) 0.0076(12)
C01J 0.0513(16) 0.0434(15) 0.0412(15) -0.0220(13) -0.0030(12) 0.0071(12)
C01K 0.0544(17) 0.0436(15) 0.0356(14) -0.0192(12) -0.0018(12) -0.0002(13)
C01L 0.0332(14) 0.0392(15) 0.081(2) -0.0281(15) 0.0034(14) 0.0034(11)
C01M 0.0555(17) 0.0417(15) 0.0427(15) -0.0213(13) 0.0022(13) -0.0056(13)
C01N 0.0537(17) 0.0471(16) 0.0376(15) -0.0209(13) 0.0001(12) 0.0012(13)
C01O 0.0535(17) 0.0430(15) 0.0365(14) -0.0178(12) 0.0008(12) -0.0030(13)
C01P 0.0557(17) 0.0393(14) 0.0405(15) -0.0194(12) -0.0024(13) -0.0019(13)
C01Q 0.0502(16) 0.0382(14) 0.0412(15) -0.0230(12) -0.0007(12) 0.0049(12)
C01R 0.0395(14) 0.0353(14) 0.0542(17) -0.0190(13) -0.0042(12) 0.0014(11)
C01S 0.0422(15) 0.0370(15) 0.063(2) -0.0139(14) 0.0072(14) 0.0016(12)
C01T 0.0386(14) 0.0393(15) 0.066(2) -0.0309(14) 0.0062(13) -0.0002(11)
C01U 0.0509(16) 0.0507(17) 0.0428(16) -0.0239(13) -0.0034(13) -0.0044(13)
C01V 0.0478(15) 0.0356(14) 0.0397(14) -0.0131(11) -0.0004(12) 0.0023(11)
C01W 0.0478(16) 0.0416(15) 0.0473(16) -0.0151(13) -0.0015(13) 0.0104(12)
C01X 0.0433(15) 0.0487(16) 0.0532(17) -0.0306(14) -0.0152(13) 0.0087(12)
C01Y 0.0638(19) 0.0383(14) 0.0405(15) -0.0191(12) -0.0045(13) -0.0060(13)
C01Z 0.0344(13) 0.0427(15) 0.070(2) -0.0355(15) 0.0019(13) 0.0010(11)
C020 0.0526(17) 0.0443(15) 0.0423(15) -0.0195(13) 0.0009(13) 0.0029(13)
C021 0.0551(17) 0.0454(16) 0.0450(16) -0.0199(13) 0.0021(13) -0.0016(13)
C022 0.0474(15) 0.0341(13) 0.0444(15) -0.0104(12) -0.0074(12) 0.0016(11)
C023 0.0465(16) 0.0595(18) 0.0478(17) -0.0341(15) -0.0067(13) 0.0025(13)
C024 0.0388(15) 0.0387(15) 0.072(2) -0.0214(15) 0.0069(14) 0.0060(12)
C025 0.0645(19) 0.0420(15) 0.0393(15) -0.0186(13) -0.0051(13) 0.0062(13)
C026 0.0589(18) 0.0467(16) 0.0431(16) -0.0222(13) -0.0036(13) 0.0037(14)
C027 0.0533(17) 0.0563(18) 0.0355(15) -0.0170(13) -0.0053(13) 0.0035(14)
C028 0.0627(19) 0.0361(14) 0.0450(16) -0.0164(12) 0.0024(14) -0.0001(13)
C029 0.0615(18) 0.0397(15) 0.0368(14) -0.0170(12) -0.0065(13) -0.0029(13)
C02A 0.0568(18) 0.0477(16) 0.0500(17) -0.0244(14) -0.0057(14) 0.0005(14)
C02B 0.0584(18) 0.0402(15) 0.0435(15) -0.0216(13) 0.0009(13) -0.0021(13)
C02C 0.0590(18) 0.0520(17) 0.0395(15) -0.0183(13) -0.0068(13) -0.0019(14)
C02D 0.0536(17) 0.0443(15) 0.0446(16) -0.0232(13) -0.0007(13) 0.0014(13)
N02E 0.102(3) 0.071(2) 0.0484(17) -0.0307(15) -0.0150(17) 0.0081(18)
C02F 0.0509(17) 0.0425(15) 0.0516(17) -0.0191(14) -0.0042(13) 0.0071(13)
C02G 0.0625(19) 0.0381(15) 0.0494(17) -0.0225(13) 0.0035(14) 0.0009(13)
C02H 0.0457(16) 0.0454(17) 0.063(2) -0.0128(15) 0.0065(14) 0.0056(13)
C02I 0.0495(16) 0.0351(14) 0.0523(17) -0.0118(13) -0.0058(13) 0.0026(12)
C02J 0.0478(16) 0.0379(14) 0.0494(16) -0.0155(13) -0.0065(13) 0.0062(12)
C02K 0.0538(17) 0.0355(14) 0.0526(18) -0.0127(13) 0.0036(14) 0.0031(12)
C02L 0.0512(17) 0.0413(15) 0.0558(18) -0.0214(14) -0.0071(14) 0.0056(13)
C02M 0.065(2) 0.0446(16) 0.0465(17) -0.0203(14) 0.0009(14) 0.0078(14)
C02N 0.0349(14) 0.0536(18) 0.088(3) -0.0487(19) -0.0069(15) 0.0061(13)
C02O 0.0351(15) 0.0412(16) 0.106(3) -0.0386(18) -0.0037(16) 0.0060(12)
C02P 0.0532(18) 0.0581(19) 0.0590(19) -0.0333(16) -0.0092(15) 0.0077(15)
C02Q 0.0519(17) 0.0541(18) 0.0442(16) -0.0211(14) -0.0014(13) 0.0042(14)
C02R 0.0408(15) 0.075(2) 0.067(2) -0.0547(19) 0.0015(14) -0.0057(14)
N02S 0.077(2) 0.0622(19) 0.095(3) -0.0453(19) -0.0150(19) 0.0116(16)
C02T 0.0358(15) 0.0518(19) 0.115(3) -0.057(2) -0.0094(17) 0.0071(13)
C02U 0.0342(14) 0.065(2) 0.096(3) -0.062(2) -0.0129(15) 0.0083(13)
C02V 0.0556(18) 0.0426(16) 0.0468(17) -0.0093(13) 0.0064(14) 0.0076(13)
N02W 0.080(2) 0.122(4) 0.0427(18) -0.001(2) 0.0108(16) 0.029(2)
C02X 0.066(2) 0.0439(16) 0.0451(17) -0.0181(13) -0.0003(14) 0.0045(14)
C02Y 0.0539(18) 0.0573(18) 0.0484(17) -0.0246(15) -0.0050(14) -0.0018(14)
C02Z 0.0623(19) 0.0557(18) 0.0440(17) -0.0233(15) -0.0018(14) -0.0025(15)
C030 0.0517(17) 0.0384(15) 0.0537(18) -0.0151(13) -0.0033(14) 0.0013(13)
C031 0.0519(17) 0.0380(15) 0.0561(18) -0.0164(13) -0.0068(14) 0.0018(13)
C032 0.0562(18) 0.0547(18) 0.0579(19) -0.0339(16) -0.0002(15) -0.0064(15)
C033 0.0629(19) 0.0461(16) 0.0469(17) -0.0199(14) -0.0054(14) 0.0043(14)
C034 0.064(2) 0.0550(19) 0.058(2) -0.0253(16) 0.0029(16) 0.0073(16)
C035 0.0512(17) 0.0391(15) 0.0496(17) -0.0145(13) -0.0021(13) 0.0039(13)
C036 0.0601(19) 0.0472(17) 0.0446(17) -0.0084(14) 0.0054(14) 0.0112(14)
C037 0.0560(18) 0.063(2) 0.0369(15) -0.0193(14) -0.0098(13) -0.0045(15)
C038 0.0568(18) 0.0499(17) 0.0498(18) -0.0211(14) -0.0007(14) -0.0032(14)
C039 0.0510(18) 0.0426(17) 0.069(2) -0.0083(15) 0.0120(15) 0.0102(14)
C03A 0.0545(18) 0.062(2) 0.0559(19) -0.0292(16) -0.0092(15) 0.0119(15)
C03B 0.072(2) 0.0494(18) 0.0550(19) -0.0217(15) 0.0001(16) 0.0111(16)
N03C 0.119(3) 0.063(2) 0.0513(18) -0.0114(15) 0.0184(18) -0.004(2)
C03D 0.074(2) 0.0407(16) 0.0560(19) -0.0180(15) -0.0020(16) 0.0099(15)
C03E 0.0620(19) 0.0379(15) 0.0521(18) -0.0075(13) 0.0047(15) 0.0047(14)
C03F 0.0568(18) 0.0516(18) 0.0571(19) -0.0277(15) -0.0124(15) 0.0114(14)
C03G 0.0385(16) 0.101(3) 0.073(3) -0.068(2) -0.0111(15) 0.0052(16)
C03H 0.067(2) 0.0459(17) 0.0514(18) -0.0219(14) 0.0040(15) -0.0046(15)
C03I 0.060(2) 0.0483(18) 0.076(2) -0.0328(17) -0.0016(17) 0.0014(15)
C03J 0.060(2) 0.061(2) 0.071(2) -0.0415(18) 0.0041(17) -0.0134(16)
C03K 0.083(2) 0.0561(19) 0.0405(17) -0.0219(15) 0.0030(16) -0.0165(17)
C03L 0.067(2) 0.0530(19) 0.082(3) -0.0420(19) 0.0060(18) -0.0058(17)
C03M 0.0527(19) 0.0401(16) 0.091(3) -0.0208(17) 0.0128(18) 0.0021(14)
C03N 0.060(2) 0.067(2) 0.0529(19) -0.0224(17) -0.0139(16) 0.0063(16)
O03O 0.111(3) 0.160(4) 0.112(3) -0.093(3) 0.023(2) -0.041(3)
C03P 0.065(2) 0.0481(18) 0.072(2) -0.0309(17) -0.0099(17) 0.0025(15)
C03Q 0.076(2) 0.073(2) 0.0408(17) -0.0237(17) 0.0007(16) 0.0029(19)
C03R 0.073(2) 0.072(2) 0.0437(18) -0.0028(17) 0.0101(16) 0.0200(19)
C03S 0.059(2) 0.0523(19) 0.064(2) -0.0081(16) 0.0129(16) 0.0109(15)
C03T 0.059(2) 0.0534(19) 0.082(3) -0.0329(19) -0.0132(18) 0.0091(16)
C03U 0.058(2) 0.065(2) 0.055(2) -0.0226(17) -0.0029(15) 0.0112(16)
C03V 0.0503(19) 0.087(3) 0.119(4) -0.085(3) -0.037(2) 0.0253(18)
N03W 0.129(4) 0.090(3) 0.080(3) -0.055(2) 0.029(2) -0.049(3)
C03X 0.063(2) 0.064(2) 0.054(2) -0.0078(17) 0.0092(16) 0.0121(17)
C03Y 0.058(2) 0.055(2) 0.060(2) -0.0024(16) 0.0117(16) 0.0095(16)
C03Z 0.082(2) 0.0506(19) 0.057(2) -0.0227(16) -0.0051(18) 0.0091(17)
C040 0.086(3) 0.0489(18) 0.0490(19) -0.0165(15) 0.0038(17) 0.0135(17)
C041 0.063(2) 0.0391(17) 0.079(3) -0.0099(16) 0.0179(18) 0.0040(15)
C042 0.105(3) 0.061(2) 0.0453(19) -0.0216(17) 0.0071(19) -0.014(2)
C043 0.065(2) 0.0504(19) 0.082(3) -0.0282(19) -0.0092(19) 0.0122(16)
C044 0.072(2) 0.0542(19) 0.068(2) -0.0314(18) -0.0164(18) 0.0126(17)
C045 0.067(2) 0.059(2) 0.068(2) -0.0023(18) 0.0222(18) 0.0116(18)
C046 0.077(3) 0.088(3) 0.0430(19) -0.0063(19) 0.0100(17) 0.023(2)
C047 0.075(2) 0.0508(19) 0.068(2) -0.0294(17) -0.0010(18) -0.0076(17)
N048 0.153(4) 0.057(2) 0.071(2) -0.0024(18) 0.039(2) 0.019(2)
C049 0.066(2) 0.0503(19) 0.062(2) -0.0057(16) 0.0137(17) 0.0096(16)
C04A 0.072(2) 0.051(2) 0.074(3) -0.0056(18) 0.020(2) 0.0123(17)
C04B 0.070(2) 0.067(2) 0.085(3) -0.046(2) -0.007(2) 0.0205(19)
C04C 0.065(2) 0.086(3) 0.061(2) -0.024(2) 0.0009(18) 0.009(2)
C04D 0.058(2) 0.075(2) 0.079(3) -0.040(2) 0.0026(18) 0.0043(18)
C04E 0.099(3) 0.052(2) 0.076(3) -0.0294(19) -0.008(2) -0.012(2)
N04F 0.107(3) 0.122(4) 0.078(3) -0.044(3) -0.012(2) 0.027(3)
N04G 0.076(3) 0.199(6) 0.047(2) -0.043(3) 0.0038(18) -0.016(3)
C04I 0.068(2) 0.101(3) 0.051(2) -0.041(2) -0.0102(17) 0.013(2)
C04J 0.0498(19) 0.119(4) 0.124(4) -0.107(3) -0.039(2) 0.032(2)
C04K 0.064(2) 0.067(2) 0.067(2) -0.0303(19) -0.0067(18) -0.0069(18)
C04L 0.075(3) 0.067(2) 0.089(3) -0.045(2) -0.007(2) 0.0058(19)
C04M 0.100(3) 0.070(3) 0.054(2) -0.003(2) 0.006(2) 0.013(2)
C04N 0.098(3) 0.054(2) 0.054(2) -0.0216(17) -0.004(2) 0.018(2)
C04O 0.068(2) 0.118(4) 0.049(2) -0.016(2) 0.0016(18) 0.028(2)
C04P 0.074(3) 0.101(3) 0.0430(19) -0.006(2) 0.0069(17) 0.031(2)
C04Q 0.116(3) 0.050(2) 0.052(2) -0.0045(16) 0.018(2) 0.018(2)
C04R 0.109(3) 0.079(3) 0.044(2) -0.0222(19) -0.001(2) 0.000(2)
C04S 0.098(3) 0.103(4) 0.0369(18) -0.023(2) -0.0083(19) 0.015(3)
C04T 0.096(3) 0.089(3) 0.055(2) -0.019(2) -0.003(2) 0.023(3)
C04U 0.065(2) 0.089(3) 0.097(3) -0.056(3) -0.006(2) 0.016(2)
C04V 0.091(3) 0.052(2) 0.073(3) -0.0032(19) 0.027(2) 0.014(2)
C04W 0.089(3) 0.054(2) 0.079(3) -0.033(2) -0.007(2) 0.0170(19)
C04X 0.113(4) 0.048(2) 0.086(3) -0.031(2) -0.003(3) -0.002(2)
C04Y 0.118(4) 0.057(2) 0.053(2) -0.0007(18) 0.017(2) 0.027(2)
C04Z 0.116(4) 0.068(3) 0.052(2) -0.0166(19) 0.014(2) -0.005(2)
C050 0.154(5) 0.063(2) 0.043(2) -0.0094(18) 0.000(2) 0.004(3)
N051 0.044(3) 0.068(3) 0.039(2) -0.016(2) -0.005(2) 0.000(2)
C052 0.104(3) 0.087(3) 0.057(2) -0.040(2) -0.015(2) 0.006(2)
C053 0.144(5) 0.062(2) 0.072(3) -0.038(2) -0.028(3) 0.036(3)
C054 0.083(3) 0.077(3) 0.152(5) -0.079(3) -0.007(3) 0.000(2)
C055 0.074(3) 0.120(4) 0.047(2) -0.013(2) 0.0053(19) 0.029(3)
C056 0.092(3) 0.053(2) 0.122(4) -0.042(3) 0.013(3) -0.001(2)
C057 0.153(5) 0.048(2) 0.0395(19) -0.0028(15) 0.001(2) 0.000(2)
C059 0.086(3) 0.101(3) 0.074(3) -0.039(3) -0.001(2) -0.001(3)
C05A 0.094(3) 0.062(2) 0.112(4) -0.051(3) -0.020(3) 0.014(2)
C05B 0.082(3) 0.141(5) 0.043(2) -0.023(3) 0.008(2) 0.017(3)
C05C 0.095(3) 0.137(4) 0.062(3) -0.059(3) -0.015(2) 0.008(3)
C05D 0.096(3) 0.119(4) 0.044(2) 0.002(3) 0.009(2) 0.025(3)
C05E 0.095(3) 0.102(3) 0.046(2) 0.004(2) 0.010(2) 0.024(3)
C05F 0.103(3) 0.065(3) 0.069(3) -0.001(2) 0.005(2) 0.002(2)
C05G 0.071(3) 0.103(4) 0.123(4) -0.070(3) -0.002(3) 0.001(2)
C05H 0.125(4) 0.067(3) 0.075(3) 0.001(2) 0.008(3) 0.005(3)
C05I 0.074(3) 0.059(2) 0.147(5) -0.055(3) 0.014(3) -0.004(2)
C05K 0.115(4) 0.109(4) 0.112(4) -0.078(4) 0.032(3) -0.037(3)
C05L 0.091(3) 0.146(5) 0.050(2) -0.016(3) 0.009(2) 0.022(4)
C05M 0.103(4) 0.126(5) 0.101(4) -0.077(4) 0.007(3) -0.019(4)
C05N 0.118(5) 0.145(6) 0.048(3) 0.021(3) 0.011(3) 0.030(4)
C05O 0.153(5) 0.086(3) 0.107(4) -0.065(3) -0.035(4) 0.050(3)
C05P 0.096(4) 0.144(5) 0.075(3) -0.054(4) 0.012(3) 0.000(4)
C05Q 0.147(5) 0.065(3) 0.072(3) -0.006(2) 0.035(3) 0.005(3)
C05R 0.073(3) 0.236(8) 0.048(2) -0.059(4) -0.004(2) -0.015(4)
C05T 0.089(4) 0.235(9) 0.052(3) -0.046(4) -0.001(3) -0.015(5)
C05U 0.103(4) 0.162(6) 0.048(2) 0.007(3) 0.006(2) 0.024(4)
C05V 0.112(5) 0.144(6) 0.085(4) -0.033(4) -0.008(3) 0.035(4)
C05W 0.150(5) 0.166(6) 0.051(3) -0.049(3) 0.035(3) -0.059(5)
N 0.205(6) 0.161(5) 0.230(7) -0.162(6) -0.159(6) 0.128(5)
C05Y 0.051(3) 0.056(3) 0.038(3) -0.019(2) -0.006(3) 0.000(3)
C05Z 0.201(7) 0.053(2) 0.081(3) -0.005(2) 0.050(4) 0.012(3)
C060 0.153(6) 0.162(6) 0.049(3) -0.028(3) 0.026(3) -0.009(5)
C061 0.152(5) 0.059(3) 0.136(5) -0.056(3) -0.028(4) 0.013(3)
C062 0.116(5) 0.181(8) 0.054(3) 0.033(4) 0.001(3) 0.013(5)
N064 0.136(5) 0.050(3) 0.039(3) -0.012(2) 0.003(3) -0.006(3)
C065 0.052(3) 0.054(3) 0.035(3) -0.014(2) -0.007(2) -0.002(2)
N066 0.231(9) 0.160(6) 0.074(4) 0.039(4) -0.008(4) -0.033(6)
C067 0.062(6) 0.049(5) 0.042(5) -0.012(4) -0.017(5) 0.004(4)
C058 0.053(9) 0.057(9) 0.032(5) -0.024(5) -0.001(5) -0.020(7)
C04H 0.049(5) 0.026(5) 0.051(7) -0.019(6) -0.005(4) 0.000(6)
C063 0.052(5) 0.047(5) 0.033(5) -0.017(4) 0.002(3) -0.015(4)
C05S 0.070(7) 0.063(7) 0.032(6) -0.013(5) -0.002(4) -0.018(6)
C05J 0.050(9) 0.077(10) 0.019(5) -0.013(5) -0.007(5) 0.001(6)
C069 0.224(8) 0.064(3) 0.084(4) -0.001(3) 0.037(4) -0.002(4)
C06A 0.119(5) 0.207(8) 0.053(3) -0.020(4) 0.004(3) 0.002(6)
C06B 0.152(7) 0.158(7) 0.104(5) -0.049(5) 0.005(4) 0.001(5)
C06C 0.358(14) 0.071(3) 0.101(5) -0.046(3) 0.071(7) -0.019(6)
C06E 0.175(7) 0.165(7) 0.054(3) -0.024(4) 0.017(4) 0.019(5)
C06F 0.051(5) 0.069(5) 0.022(4) -0.006(4) -0.017(3) 0.000(4)
N06G 0.054(4) 0.078(5) 0.027(3) -0.003(3) -0.004(3) -0.013(3)
C06H 0.267(10) 0.192(8) 0.269(11) -0.198(9) -0.210(10) 0.168(8)
C06I 0.096(5) 0.056(3) 0.045(3) -0.009(3) -0.006(3) 0.005(3)
C06J 0.145(6) 0.328(13) 0.058(3) -0.078(6) -0.002(4) -0.059(7)
C06K 0.168(9) 0.227(12) 0.085(5) 0.071(6) 0.001(5) -0.019(8)
C06L 0.328(14) 0.141(6) 0.056(3) -0.026(4) 0.059(5) -0.052(8)
C06N 0.128(7) 0.072(5) 0.064(5) 0.006(4) -0.014(5) -0.019(5)
C06O 0.092(5) 0.077(5) 0.046(3) -0.008(3) -0.008(3) 0.002(4)
C06P 0.062(5) 0.067(5) 0.025(3) -0.008(3) -0.007(3) -0.009(4)
C06Q 0.281(14) 0.181(9) 0.086(5) 0.060(5) -0.015(6) -0.058(9)
C06R 0.165(10) 0.068(5) 0.074(5) -0.020(4) -0.018(6) -0.008(5)
C06T 0.212(12) 0.054(4) 0.058(4) -0.018(3) -0.006(6) 0.010(5)
C5 0.068(5) 0.070(5) 0.028(4) -0.007(3) -0.006(3) -0.011(4)
C13 0.287(15) 0.220(11) 0.116(7) 0.090(7) -0.036(8) -0.085(11)
C21 0.34(2) 0.079(6) 0.067(6) -0.007(5) -0.010(9) -0.020(10)
N2 0.216(7) 0.302(10) 0.194(7) -0.142(7) -0.066(6) 0.012(7)
C3 0.199(9) 0.310(13) 0.186(9) -0.166(9) -0.046(8) 0.077(9)
O4 0.295(11) 0.343(12) 0.268(10) -0.160(9) -0.093(9) -0.019(10)
C6 0.238(12) 0.217(11) 0.313(14) -0.170(11) -0.031(11) 0.005(9)
C16 0.239(9) 0.332(11) 0.191(9) -0.127(8) -0.079(8) -0.013(9)
C11 0.092(6) 0.167(9) 0.062(4) -0.004(5) -0.016(4) -0.021(6)
C1 0.083(7) 0.047(5) 0.052(5) -0.016(4) -0.005(4) 0.007(4)
N7 0.151(7) 0.220(9) 0.064(4) -0.017(6) -0.019(5) -0.018(7)
N11 0.079(6) 0.038(4) 0.045(4) -0.003(3) 0.003(4) 0.003(4)
C10 0.126(6) 0.184(7) 0.069(4) 0.007(5) -0.017(4) -0.024(6)
C17 0.131(10) 0.160(11) 0.204(13) 0.103(10) 0.010(9) -0.025(9)
C19 0.116(6) 0.157(8) 0.169(8) 0.060(7) -0.015(6) -0.023(6)
N12 0.119(6) 0.148(7) 0.145(7) 0.049(6) -0.019(6) -0.020(5)
C18 0.132(6) 0.177(7) 0.105(6) 0.045(6) -0.013(5) -0.001(6)
C12 0.161(7) 0.193(9) 0.113(7) 0.052(7) -0.009(6) 0.015(7)
C8 0.148(8) 0.189(9) 0.143(8) 0.063(8) 0.000(7) 0.025(7)
C15 0.117(7) 0.177(8) 0.164(8) 0.071(7) -0.006(7) 0.000(6)
C27 0.141(14) 0.056(8) 0.22(2) -0.045(12) 0.030(14) -0.029(9)
C7 0.18(2) 0.059(9) 0.16(2) -0.025(10) -0.023(17) -0.022(11)
N10 0.160(11) 0.056(5) 0.097(8) -0.027(5) -0.021(7) -0.019(6)
C9 0.101(8) 0.050(5) 0.076(7) -0.011(5) 0.007(6) -0.004(5)
C2 0.169(15) 0.064(7) 0.087(9) -0.011(6) 0.043(9) -0.015(8)
C25 0.24(2) 0.054(7) 0.164(17) -0.026(9) 0.114(17) -0.017(10)
C32 0.078(7) 0.039(4) 0.048(5) -0.018(4) -0.003(5) -0.001(4)
C06G 0.102(7) 0.129(9) 0.041(4) -0.005(5) -0.006(4) -0.027(6)
C0 0.061(4) 0.080(5) 0.046(4) -0.018(3) -0.002(3) -0.009(4)
C1C 0.050(6) 0.080(6) 0.052(5) -0.034(4) 0.006(4) -0.015(5)
C1D 0.045(3) 0.055(6) 0.051(6) -0.039(6) -0.006(4) -0.005(6)
C1B 0.048(4) 0.122(8) 0.052(5) -0.052(5) -0.010(3) 0.012(5)
C1A 0.050(6) 0.18(2) 0.055(7) -0.073(10) 0.006(5) -0.007(9)
C24 0.070(6) 0.119(9) 0.041(5) -0.029(5) -0.001(4) -0.031(6)
O1 0.227(9) 0.359(14) 0.218(9) -0.130(10) -0.028(7) 0.069(9)
N1 0.090(5) 0.076(4) 0.106(6) -0.021(4) -0.016(4) -0.019(4)
C26 0.122(10) 0.32(2) 0.062(6) -0.001(10) 0.009(6) 0.115(13)
O3 0.29(2) 0.36(3) 0.193(15) -0.155(17) -0.005(13) 0.016(18)
C4 0.190(16) 0.110(10) 0.157(13) -0.050(9) -0.088(12) -0.001(10)
C23 0.175(12) 0.259(17) 0.090(7) -0.097(10) 0.048(7) -0.133(13)
C35 0.149(6) 0.123(5) 0.122(5) 0.009(4) 0.012(4) 0.010(5)
N068 0.103(6) 0.094(6) 0.059(4) -0.008(4) -0.015(4) -0.015(5)
C06S 0.070(5) 0.079(5) 0.033(3) 0.000(3) -0.013(3) -0.011(4)
C14 0.080(5) 0.086(5) 0.044(4) 0.007(4) -0.018(4) -0.007(4)
C20 0.079(5) 0.085(5) 0.060(5) 0.010(4) -0.012(4) -0.001(5)
C06M 0.099(6) 0.084(6) 0.101(6) -0.008(5) -0.007(5) -0.003(5)
C66 0.174(8) 0.114(6) 0.166(7) 0.011(5) 0.016(6) 0.028(6)

loop_
_atom_type_symbol
_atom_type_description
_atom_type_scat_dispersion_real
_atom_type_scat_dispersion_imag
_atom_type_scat_source
C C 0.0181 0.0091 'International Tables Vol C Tables 4.2.6.8 and 6.1.1.4'
H H 0.0000 0.0000 'International Tables Vol C Tables 4.2.6.8 and 6.1.1.4'
N N 0.0311 0.0180 'International Tables Vol C Tables 4.2.6.8 and 6.1.1.4'
O O 0.0492 0.0322 'International Tables Vol C Tables 4.2.6.8 and 6.1.1.4'

loop_
_geom_angle_atom_site_label_1
_geom_angle_atom_site_label_2
_geom_angle_atom_site_label_3
_geom_angle
_geom_angle_site_symmetry_1
_geom_angle_site_symmetry_3
_geom_angle_publ_flag
C00M N001 C00A 126.9(2) . . ?
C00P N001 C00A 124.9(2) . . ?
C00P N001 C00M 108.1(2) . . ?
C00Z N002 C00L 126.2(3) . . ?
C00Z N002 C01Z 108.4(2) . . ?
C01Z N002 C00L 125.2(2) . . ?
C01F N003 C021 117.9(3) . . ?
C013 N004 C01K 118.1(2) . . ?
C02P N005 C014 117.4(3) . . ?
C033 N006 C01O 117.5(3) . . ?
C03I N007 C01M 118.0(3) . . ?
C035 N008 C02L 117.6(3) . . ?
C03P N009 C02F 117.5(3) . . ?
C00E C00A N001 120.0(2) . . ?
C00V C00A N001 119.1(2) . . ?
C00V C00A C00E 120.9(2) . . ?
C00K C00B C00N 120.3(2) . . ?
C00K C00B C00V 119.3(3) . . ?
C00V C00B C00N 120.3(2) . . ?
C00L C00C H00C 119.9 . . ?
C00L C00C C016 120.2(3) . . ?
C016 C00C H00C 119.9 . . ?
C00Y C00D C00H 120.8(3) . . ?
C018 C00D C00H 121.5(2) . . ?
C018 C00D C00Y 117.7(3) . . ?
C00A C00E H00E 120.0 . . ?
C00A C00E C00H 120.0(2) . . ?
C00H C00E H00E 120.0 . . ?
C044 N00F C030 116.9(3) . . ?
C01A C00G C016 121.4(2) . . ?
C01A C00G C029 117.3(2) . . ?
C029 C00G C016 121.3(3) . . ?
C00E C00H C00D 121.4(2) . . ?
C00K C00H C00D 120.5(2) . . ?
C00K C00H C00E 118.1(2) . . ?
C00P C00I C01B 106.7(2) . . ?
C01R C00I C00P 118.8(3) . . ?
C01R C00I C01B 134.4(3) . . ?
C01J C00J C00Q 121.1(3) . . ?
C01X C00J C00Q 122.0(3) . . ?
C01X C00J C01J 116.9(3) . . ?
C00B C00K C00H 122.0(3) . . ?
C00B C00K H00K 119.0 . . ?
C00H C00K H00K 119.0 . . ?
C00C C00L N002 119.8(3) . . ?
C00C C00L C00U 120.7(2) . . ?
C00U C00L N002 119.5(2) . . ?
N001 C00M C01B 108.7(2) . . ?
C01H C00M N001 129.4(3) . . ?
C01H C00M C01B 121.8(3) . . ?
C01I C00N C00B 119.4(3) . . ?
C01I C00N C01V 118.0(3) . . ?
C01V C00N C00B 122.6(3) . . ?
C00Y C00O H00O 119.5 . . ?
C00Y C00O C019 121.0(3) . . ?
C019 C00O H00O 119.5 . . ?
N001 C00P C00I 109.4(2) . . ?
C011 C00P N001 128.4(2) . . ?
C011 C00P C00I 122.3(3) . . ?
C011 C00Q C00J 119.5(2) . . ?
C011 C00Q C01C 119.0(3) . . ?
C01C C00Q C00J 121.5(2) . . ?
C04L N00R C034 117.6(3) . . ?
C01G C00S C00W 120.5(3) . . ?
C01P C00S C00W 121.4(2) . . ?
C01P C00S C01G 118.1(3) . . ?
C01N C00T C019 120.4(3) . . ?
C01N C00T C020 117.4(3) . . ?
C020 C00T C019 122.1(3) . . ?
C00L C00U H00U 119.8 . . ?
C00L C00U C012 120.4(2) . . ?
C012 C00U H00U 119.8 . . ?
C00A C00V C00B 119.7(3) . . ?
C00A C00V H00V 120.2 . . ?
C00B C00V H00V 120.2 . . ?
C01Q C00W C00S 121.5(3) . . ?
C01Y C00W C00S 120.8(3) . . ?
C01Y C00W C01Q 117.7(3) . . ?
C045 N00X C03Y 118.2(4) . . ?
C00D C00Y H00Y 119.5 . . ?
C00O C00Y C00D 120.9(3) . . ?
C00O C00Y H00Y 119.5 . . ?
N002 C00Z C02U 108.6(3) . . ?
C02R C00Z N002 128.8(3) . . ?
C02R C00Z C02U 122.4(3) . . ?
C018 C010 H010 119.4 . . ?
C018 C010 C019 121.3(3) . . ?
C019 C010 H010 119.4 . . ?
C00P C011 C00Q 118.7(3) . . ?
C00P C011 H011 120.7 . . ?
C00Q C011 H011 120.7 . . ?
C00U C012 C017 120.7(2) . . ?
C01E C012 C00U 118.1(3) . . ?
C01E C012 C017 121.1(2) . . ?
N004 C013 C01G 123.0(3) . . ?
N004 C013 C01M 116.2(2) . . ?
C01G C013 C01M 120.8(3) . . ?
N005 C014 C01F 116.5(2) . . ?
N005 C014 C02C 121.9(3) . . ?
C02C C014 C01F 121.5(3) . . ?
C03B N015 C040 117.9(3) . . ?
C00C C016 C00G 119.7(3) . . ?
C01E C016 C00C 118.6(2) . . ?
C01E C016 C00G 121.7(2) . . ?
C02B C017 C012 120.8(3) . . ?
C02B C017 C02D 116.9(3) . . ?
C02D C017 C012 122.3(3) . . ?
C00D C018 H018 119.5 . . ?
C010 C018 C00D 120.9(3) . . ?
C010 C018 H018 119.5 . . ?
C00O C019 C00T 120.8(3) . . ?
C010 C019 C00O 118.1(3) . . ?
C010 C019 C00T 121.0(3) . . ?
C00G C01A H01A 119.5 . . ?
C01Q C01A C00G 120.9(3) . . ?
C01Q C01A H01A 119.5 . . ?
C00M C01B C00I 107.1(2) . . ?
C02K C01B C00I 134.3(3) . . ?
C02K C01B C00M 118.6(3) . . ?
C00Q C01C H01C 119.2 . . ?
C01R C01C C00Q 121.5(3) . . ?
C01R C01C H01C 119.2 . . ?
C01W C01D C022 117.8(3) . . ?
C01W C01D C02I 119.6(3) . . ?
C022 C01D C02I 122.6(3) . . ?
C012 C01E H01E 119.0 . . ?
C016 C01E C012 122.0(2) . . ?
C016 C01E H01E 119.0 . . ?
N003 C01F C014 116.2(2) . . ?
N003 C01F C01N 122.5(3) . . ?
C01N C01F C014 121.3(3) . . ?
C00S C01G H01G 120.4 . . ?
C013 C01G C00S 119.3(3) . . ?
C013 C01G H01G 120.4 . . ?
C00M C01H H01H 120.4 . . ?
C00M C01H C02V 119.1(3) . . ?
C02V C01H H01H 120.4 . . ?
C00N C01I H01I 119.5 . . ?
C00N C01I C01W 121.1(3) . . ?
C01W C01I H01I 119.5 . . ?
C00J C01J H01J 119.1 . . ?
C025 C01J C00J 121.7(3) . . ?
C025 C01J H01J 119.1 . . ?
N004 C01K C01O 115.9(2) . . ?
N004 C01K C01P 122.0(3) . . ?
C01P C01K C01O 122.0(3) . . ?
C01T C01L C024 119.2(3) . . ?
C01T C01L C02O 118.7(3) . . ?
C02O C01L C024 122.1(3) . . ?
N007 C01M C013 117.2(3) . . ?
N007 C01M C032 121.9(3) . . ?
C032 C01M C013 120.9(3) . . ?
C00T C01N C01F 119.9(3) . . ?
C00T C01N H01N 120.0 . . ?
C01F C01N H01N 120.0 . . ?
N006 C01O C01K 117.7(3) . . ?
N006 C01O C02A 121.9(3) . . ?
C02A C01O C01K 120.4(3) . . ?
C00S C01P C01K 119.6(3) . . ?
C00S C01P H01P 120.2 . . ?
C01K C01P H01P 120.2 . . ?
C00W C01Q H01Q 119.2 . . ?
C01A C01Q C00W 121.7(3) . . ?
C01A C01Q H01Q 119.2 . . ?
C00I C01R H01R 120.3 . . ?
C01C C01R C00I 119.5(3) . . ?
C01C C01R H01R 120.3 . . ?
C024 C01S H01S 119.3 . . ?
C02H C01S H01S 119.3 . . ?
C02H C01S C024 121.3(3) . . ?
C01L C01T H01T 120.3 . . ?
C01Z C01T C01L 119.5(3) . . ?
C01Z C01T H01T 120.3 . . ?
C023 C01U C025 117.1(3) . . ?
C023 C01U C03K 122.0(3) . . ?
C025 C01U C03K 120.9(3) . . ?
C00N C01V H01V 119.5 . . ?
C022 C01V C00N 120.9(3) . . ?
C022 C01V H01V 119.5 . . ?
C01D C01W H01W 119.6 . . ?
C01I C01W C01D 120.8(3) . . ?
C01I C01W H01W 119.6 . . ?
C00J C01X H01X 119.3 . . ?
C023 C01X C00J 121.4(3) . . ?
C023 C01X H01X 119.3 . . ?
C00W C01Y H01Y 119.3 . . ?
C029 C01Y C00W 121.4(3) . . ?
C029 C01Y H01Y 119.3 . . ?
N002 C01Z C02N 109.2(3) . . ?
C01T C01Z N002 129.1(2) . . ?
C01T C01Z C02N 121.7(3) . . ?
C00T C020 H020 120.1 . . ?
C021 C020 C00T 119.9(3) . . ?
C021 C020 H020 120.1 . . ?
N003 C021 C020 122.4(3) . . ?
N003 C021 C03H 116.3(3) . . ?
C020 C021 C03H 121.3(3) . . ?
C01D C022 H022 119.3 . . ?
C01V C022 C01D 121.4(3) . . ?
C01V C022 H022 119.3 . . ?
C01U C023 H023 119.2 . . ?
C01X C023 C01U 121.6(3) . . ?
C01X C023 H023 119.2 . . ?
C01S C024 C01L 120.0(3) . . ?
C03M C024 C01L 122.5(3) . . ?
C03M C024 C01S 117.5(3) . . ?
C01J C025 C01U 121.2(3) . . ?
C01J C025 H025 119.4 . . ?
C01U C025 H025 119.4 . . ?
C028 C026 H026 119.4 . . ?
C02D C026 H026 119.4 . . ?
C02D C026 C028 121.1(3) . . ?
C02P C027 C03N 121.0(3) . . ?
C037 C027 C02P 115.9(3) . . ?
C037 C027 C03N 123.2(3) . . ?
C026 C028 C02X 121.9(3) . . ?
C02G C028 C026 117.3(3) . . ?
C02G C028 C02X 120.6(3) . . ?
C00G C029 H029 119.5 . . ?
C01Y C029 C00G 121.0(3) . . ?
C01Y C029 H029 119.5 . . ?
C01O C02A H02A 120.5 . . ?
C02Y C02A C01O 119.1(3) . . ?
C02Y C02A H02A 120.5 . . ?
C017 C02B H02B 119.4 . . ?
C02G C02B C017 121.3(3) . . ?
C02G C02B H02B 119.4 . . ?
C014 C02C H02C 120.5 . . ?
C014 C02C C037 118.9(3) . . ?
C037 C02C H02C 120.5 . . ?
C017 C02D H02D 119.2 . . ?
C026 C02D C017 121.6(3) . . ?
C026 C02D H02D 119.2 . . ?
C052 N02E C03Q 118.0(4) . . ?
N009 C02F C02L 117.4(3) . . ?
N009 C02F C03F 121.6(3) . . ?
C03F C02F C02L 121.0(3) . . ?
C028 C02G H02G 119.2 . . ?
C02B C02G C028 121.7(3) . . ?
C02B C02G H02G 119.2 . . ?
C01S C02H H02H 119.6 . . ?
C01S C02H C039 120.7(3) . . ?
C039 C02H H02H 119.6 . . ?
C02J C02I C01D 121.1(3) . . ?
C031 C02I C01D 121.4(3) . . ?
C031 C02I C02J 117.4(3) . . ?
C02I C02J H02J 120.5 . . ?
C02I C02J C02L 119.0(3) . . ?
C02L C02J H02J 120.5 . . ?
C01B C02K H02K 120.0 . . ?
C03E C02K C01B 120.0(3) . . ?
C03E C02K H02K 120.0 . . ?
N008 C02L C02F 115.6(3) . . ?
N008 C02L C02J 123.2(3) . . ?
C02J C02L C02F 121.0(3) . . ?
C02X C02M H02M 119.9 . . ?
C03B C02M H02M 119.9 . . ?
C03B C02M C02X 120.1(3) . . ?
C01Z C02N C02U 106.3(3) . . ?
C02T C02N C01Z 118.5(3) . . ?
C02T C02N C02U 135.1(3) . . ?
C01L C02O H02O 119.3 . . ?
C02T C02O C01L 121.4(3) . . ?
C02T C02O H02O 119.3 . . ?
N005 C02P C027 125.3(3) . . ?
N005 C02P H02P 117.4 . . ?
C027 C02P H02P 117.4 . . ?
C02Y C02Q C033 116.1(3) . . ?
C02Y C02Q C03U 122.8(3) . . ?
C033 C02Q C03U 121.1(3) . . ?
C00Z C02R H02R 120.3 . . ?
C00Z C02R C03G 119.3(3) . . ?
C03G C02R H02R 120.3 . . ?
C05A N02S C03H 117.6(3) . . ?
C02N C02T H02T 120.0 . . ?
C02O C02T C02N 120.1(3) . . ?
C02O C02T H02T 120.0 . . ?
C00Z C02U C02N 107.4(3) . . ?
C03V C02U C00Z 118.0(4) . . ?
C03V C02U C02N 134.6(4) . . ?
C01H C02V C036 120.7(3) . . ?
C01H C02V C03E 118.5(3) . . ?
C03E C02V C036 120.8(3) . . ?
C05D N02W C04O 117.4(4) . . ?
C02M C02X C028 122.0(3) . . ?
C02M C02X C03Z 116.6(3) . . ?
C03Z C02X C028 121.1(3) . . ?
C02A C02Y H02Y 119.8 . . ?
C02Q C02Y C02A 120.5(3) . . ?
C02Q C02Y H02Y 119.8 . . ?
C03K C02Z H02Z 120.2 . . ?
C042 C02Z H02Z 120.2 . . ?
C042 C02Z C03K 119.7(3) . . ?
N00F C030 C035 116.6(3) . . ?
N00F C030 C03T 122.0(3) . . ?
C03T C030 C035 121.4(3) . . ?
C02I C031 H031 119.9 . . ?
C035 C031 C02I 120.3(3) . . ?
C035 C031 H031 119.9 . . ?
C01M C032 H032 120.8 . . ?
C03J C032 C01M 118.4(3) . . ?
C03J C032 H032 120.8 . . ?
N006 C033 C02Q 125.0(3) . . ?
N006 C033 H033 117.5 . . ?
C02Q C033 H033 117.5 . . ?
N00R C034 C03B 117.5(3) . . ?
N00R C034 C04B 121.1(3) . . ?
C04B C034 C03B 121.4(3) . . ?
N008 C035 C030 116.2(3) . . ?
N008 C035 C031 122.5(3) . . ?
C031 C035 C030 121.2(3) . . ?
C04Q C036 C02V 122.7(3) . . ?
C057 C036 C02V 122.6(3) . . ?
C057 C036 C04Q 114.7(3) . . ?
C027 C037 C02C 120.6(3) . . ?
C027 C037 H037 119.7 . . ?
C02C C037 H037 119.7 . . ?
C03A C038 C03P 116.8(3) . . ?
C03A C038 C04K 121.8(3) . . ?
C03P C038 C04K 121.4(3) . . ?
C02H C039 C03S 119.7(3) . . ?
C041 C039 C02H 118.0(4) . . ?
C041 C039 C03S 122.3(3) . . ?
C038 C03A H03D 120.2 . . ?
C038 C03A C03F 119.6(3) . . ?
C03F C03A H03D 120.2 . . ?
N015 C03B C02M 123.1(3) . . ?
N015 C03B C034 115.4(3) . . ?
C02M C03B C034 121.4(3) . . ?
C03X N03C C04Z 118.6(4) . . ?
C043 C03D C044 115.9(3) . . ?
C043 C03D C04W 123.4(3) . . ?
C044 C03D C04W 120.7(3) . . ?
C02K C03E C02V 121.9(3) . . ?
C02K C03E H03E 119.1 . . ?
C02V C03E H03E 119.1 . . ?
C02F C03F H03F 120.3 . . ?
C03A C03F C02F 119.5(3) . . ?
C03A C03F H03F 120.3 . . ?
C02R C03G C1D 114.7(5) . . ?
C04J C03G C02R 118.4(4) . . ?
C04J C03G C1D 126.9(4) . . ?
C04H C03G C02R 128.6(8) . . ?
C04H C03G C04J 113.0(8) . . ?
N02S C03H C021 117.3(3) . . ?
N02S C03H C047 121.7(3) . . ?
C047 C03H C021 121.0(3) . . ?
N007 C03I H03I 117.6 . . ?
N007 C03I C03L 124.8(3) . . ?
C03L C03I H03I 117.6 . . ?
C032 C03J H03J 119.6 . . ?
C032 C03J C03L 120.7(3) . . ?
C03L C03J H03J 119.6 . . ?
C02Z C03K C01U 122.0(3) . . ?
C02Z C03K C05Y 114.9(4) . . ?
C05Y C03K C01U 122.1(3) . . ?
C32 C03K C01U 115.4(5) . . ?
C32 C03K C02Z 116.9(5) . . ?
C03I C03L C03J 116.2(3) . . ?
C03I C03L C054 121.6(4) . . ?
C03J C03L C054 122.2(3) . . ?
C024 C03M H03M 119.5 . . ?
C024 C03M C041 120.9(3) . . ?
C041 C03M H03M 119.5 . . ?
C027 C03N H03G 109.5 . . ?
C027 C03N H03H 109.5 . . ?
C027 C03N H03K 109.5 . . ?
H03G C03N H03H 109.5 . . ?
H03G C03N H03K 109.5 . . ?
H03H C03N H03K 109.5 . . ?
N009 C03P C038 125.0(3) . . ?
N009 C03P H03P 117.5 . . ?
C038 C03P H03P 117.5 . . ?
N02E C03Q C042 117.0(3) . . ?
N02E C03Q C04R 121.6(3) . . ?
C04R C03Q C042 121.3(4) . . ?
C04Y C03R C046 121.9(4) . . ?
C04Y C03R C050 116.2(4) . . ?
C050 C03R C046 121.9(4) . . ?
C049 C03S C039 120.8(3) . . ?
C04A C03S C039 122.7(4) . . ?
C04A C03S C049 116.5(4) . . ?
C030 C03T H03T 120.2 . . ?
C043 C03T C030 119.5(3) . . ?
C043 C03T H03T 120.2 . . ?
C02Q C03U H03A 109.5 . . ?
C02Q C03U H03B 109.5 . . ?
C02Q C03U H03C 109.5 . . ?
H03A C03U H03B 109.5 . . ?
H03A C03U H03C 109.5 . . ?
H03B C03U H03C 109.5 . . ?
C02U C03V H03V 120.3 . . ?
C04J C03V C02U 119.4(4) . . ?
C04J C03V H03V 120.3 . . ?
C05K N03W C06C 117.2(7) . . ?
C05M N03W C05K 119.4(5) . . ?
C05M N03W C06C 123.4(6) . . ?
N03C C03X C03Y 117.7(4) . . ?
N03C C03X C04M 120.3(4) . . ?
C04M C03X C03Y 122.0(4) . . ?
N00X C03Y C03X 116.8(4) . . ?
N00X C03Y C049 122.4(4) . . ?
C049 C03Y C03X 120.8(3) . . ?
C02X C03Z H03Z 119.7 . . ?
C02X C03Z C040 120.6(3) . . ?
C040 C03Z H03Z 119.7 . . ?
N015 C040 C03Z 121.8(3) . . ?
N015 C040 C04N 116.4(3) . . ?
C03Z C040 C04N 121.7(4) . . ?
C039 C041 C03M 121.4(3) . . ?
C039 C041 H041 119.3 . . ?
C03M C041 H041 119.3 . . ?
C02Z C042 C03Q 119.8(3) . . ?
C02Z C042 N051 123.7(4) . . ?
N051 C042 C03Q 114.4(4) . . ?
N11 C042 C02Z 116.6(5) . . ?
N11 C042 C03Q 118.5(5) . . ?
C03D C043 C03T 120.4(3) . . ?
C03D C043 H043 119.8 . . ?
C03T C043 H043 119.8 . . ?
N00F C044 C03D 125.3(3) . . ?
N00F C044 H044 117.3 . . ?
C03D C044 H044 117.3 . . ?
N00X C045 C04A 122.2(4) . . ?
N00X C045 C04V 116.7(4) . . ?
C04A C045 C04V 121.0(4) . . ?
C04P C046 C03R 120.6(4) . . ?
C05E C046 C03R 123.4(5) . . ?
C05E C046 C04P 116.0(4) . . ?
C03H C047 H047 120.4 . . ?
C04E C047 C03H 119.1(4) . . ?
C04E C047 H047 120.4 . . ?
C05Z N048 C04V 117.8(5) . . ?
C03S C049 C03Y 120.3(3) . . ?
C03S C049 H049 119.9 . . ?
C03Y C049 H049 119.9 . . ?
C03S C04A C045 120.4(4) . . ?
C03S C04A H04A 119.8 . . ?
C045 C04A H04A 119.8 . . ?
C034 C04B H04B 120.3 . . ?
C04U C04B C034 119.5(3) . . ?
C04U C04B H04B 120.3 . . ?
C04T C04C C059 123.4(4) . . ?
C04Z C04C C04T 115.6(4) . . ?
C04Z C04C C059 121.0(4) . . ?
C04L C04D C04U 115.5(4) . . ?
C04L C04D C05G 121.2(4) . . ?
C04U C04D C05G 123.3(4) . . ?
C047 C04E H04E 120.0 . . ?
C047 C04E C04X 120.0(4) . . ?
C04X C04E H04E 120.0 . . ?
C05V N04F C055 116.6(5) . . ?
C060 N04G C05R 118.2(6) . . ?
C04S C04I C052 115.5(4) . . ?
C04S C04I C05C 123.3(4) . . ?
C052 C04I C05C 121.2(5) . . ?
C03G C04J H04J 118.8 . . ?
C03V C04J C03G 122.4(3) . . ?
C03V C04J H04J 118.8 . . ?
C038 C04K H04C 109.5 . . ?
C038 C04K H04D 109.5 . . ?
C038 C04K H04F 109.5 . . ?
H04C C04K H04D 109.5 . . ?
H04C C04K H04F 109.5 . . ?
H04D C04K H04F 109.5 . . ?
N00R C04L C04D 125.5(4) . . ?
N00R C04L H04L 117.2 . . ?
C04D C04L H04L 117.2 . . ?
C03X C04M H04M 120.1 . . ?
C04T C04M C03X 119.8(4) . . ?
C04T C04M H04M 120.1 . . ?
C05I C04N C040 122.6(4) . . ?
N C04N C040 117.4(4) . . ?
N C04N C05I 120.0(4) . . ?
N02W C04O C04P 123.5(6) . . ?
N02W C04O C055 116.5(4) . . ?
C04P C04O C055 120.0(5) . . ?
C046 C04P H04P 120.3 . . ?
C04O C04P C046 119.4(5) . . ?
C04O C04P H04P 120.3 . . ?
C036 C04Q H04Q 118.6 . . ?
C04Y C04Q C036 122.7(4) . . ?
C04Y C04Q H04Q 118.6 . . ?
C03Q C04R H04R 120.8 . . ?
C04S C04R C03Q 118.4(4) . . ?
C04S C04R H04R 120.8 . . ?
C04I C04S C04R 121.3(4) . . ?
C04I C04S H04S 119.4 . . ?
C04R C04S H04S 119.4 . . ?
C04C C04T H04T 119.6 . . ?
C04M C04T C04C 120.8(4) . . ?
C04M C04T H04T 119.6 . . ?
C04B C04U C04D 120.8(4) . . ?
C04B C04U H04U 119.6 . . ?
C04D C04U H04U 119.6 . . ?
N048 C04V C045 117.5(4) . . ?
N048 C04V C05F 121.7(4) . . ?
C05F C04V C045 120.8(4) . . ?
C03D C04W H04G 109.5 . . ?
C03D C04W H04H 109.5 . . ?
C03D C04W H04I 109.5 . . ?
H04G C04W H04H 109.5 . . ?
H04G C04W H04I 109.5 . . ?
H04H C04W H04I 109.5 . . ?
C04E C04X C061 122.5(4) . . ?
C05A C04X C04E 115.6(4) . . ?
C05A C04X C061 121.9(5) . . ?
C03R C04Y H04Y 119.0 . . ?
C04Q C04Y C03R 121.9(4) . . ?
C04Q C04Y H04Y 119.0 . . ?
N03C C04Z C04C 124.8(4) . . ?
N03C C04Z H04Z 117.6 . . ?
C04C C04Z H04Z 117.6 . . ?
C03R C050 H050 119.3 . . ?
C03R C050 C057 121.4(4) . . ?
C057 C050 H050 119.3 . . ?
C065 N051 C042 115.4(4) . . ?
N02E C052 C04I 125.3(4) . . ?
N02E C052 H052 117.4 . . ?
C04I C052 H052 117.4 . . ?
C056 C053 C05O 123.6(5) . . ?
C056 C053 C06H 114.6(4) . . ?
C06H C053 C05O 121.7(5) . . ?
C03L C054 H05A 109.5 . . ?
C03L C054 H05B 109.5 . . ?
C03L C054 H05C 109.5 . . ?
H05A C054 H05B 109.5 . . ?
H05A C054 H05C 109.5 . . ?
H05B C054 H05C 109.5 . . ?
N04F C055 C04O 116.5(4) . . ?
N04F C055 C05B 122.8(6) . . ?
C05B C055 C04O 120.7(5) . . ?
C053 C056 H056 120.0 . . ?
C053 C056 C05I 120.0(5) . . ?
C05I C056 H056 120.0 . . ?
C036 C057 C050 123.0(4) . . ?
C036 C057 H057 118.5 . . ?
C050 C057 H057 118.5 . . ?
C04C C059 H05D 109.5 . . ?
C04C C059 H05E 109.5 . . ?
C04C C059 H05F 109.5 . . ?
H05D C059 H05E 109.5 . . ?
H05D C059 H05F 109.5 . . ?
H05E C059 H05F 109.5 . . ?
N02S C05A C04X 125.8(4) . . ?
N02S C05A H05Q 117.1 . . ?
C04X C05A H05Q 117.1 . . ?
C055 C05B H05T 120.0 . . ?
C05L C05B C055 120.0(6) . . ?
C05L C05B H05T 120.0 . . ?
C04I C05C H05U 109.5 . . ?
C04I C05C H05V 109.5 . . ?
C04I C05C H05X 109.5 . . ?
H05U C05C H05V 109.5 . . ?
H05U C05C H05X 109.5 . . ?
H05V C05C H05X 109.5 . . ?
N02W C05D C05E 123.1(5) . . ?
N02W C05D C05N 116.0(5) . . ?
C05E C05D C05N 120.8(7) . . ?
C046 C05E H05Y 119.7 . . ?
C05D C05E C046 120.5(6) . . ?
C05D C05E H05Y 119.7 . . ?
C04V C05F H05G 120.0 . . ?
C05H C05F C04V 120.0(5) . . ?
C05H C05F H05G 120.0 . . ?
C04D C05G H05H 109.5 . . ?
C04D C05G H05I 109.5 . . ?
C04D C05G H05J 109.5 . . ?
H05H C05G H05I 109.5 . . ?
H05H C05G H05J 109.5 . . ?
H05I C05G H05J 109.5 . . ?
C05F C05H H05K 120.3 . . ?
C05Q C05H C05F 119.4(5) . . ?
C05Q C05H H05K 120.3 . . ?
C04N C05I C056 121.9(5) . . ?
C04N C05I H05L 119.1 . . ?
C056 C05I H05L 119.1 . . ?
N03W C05K H4 109.5 . . ?
N03W C05K H 109.5 . . ?
N03W C05K HA 109.5 . . ?
H4 C05K H 109.5 . . ?
H4 C05K HA 109.5 . . ?
H C05K HA 109.5 . . ?
C05B C05L H05 120.0 . . ?
C05B C05L C05P 120.0(6) . . ?
C05P C05L H05 120.0 . . ?
O03O C05M N03W 127.1(7) . . ?
O03O C05M H5 116.4 . . ?
N03W C05M H5 116.4 . . ?
C05U C05N C05D 119.5(8) . . ?
N066 C05N C05D 116.9(6) . . ?
N066 C05N C05U 123.6(7) . . ?
C053 C05O H05M 109.5 . . ?
C053 C05O H05N 109.5 . . ?
C053 C05O H05O 109.5 . . ?
H05M C05O H05N 109.5 . . ?
H05M C05O H05O 109.5 . . ?
H05N C05O H05O 109.5 . . ?
C05L C05P C05V 115.6(6) . . ?
C05L C05P C06B 124.2(6) . . ?
C05V C05P C06B 120.2(7) . . ?
C05H C05Q C05Z 116.9(5) . . ?
C05H C05Q C069 122.3(6) . . ?
C05Z C05Q C069 120.8(6) . . ?
N04G C05R H05R 117.5 . . ?
N04G C05R C05T 125.0(8) . . ?
C05T C05R H05R 117.5 . . ?
C05R C05T C06A 114.6(6) . . ?
C05R C05T C06J 120.8(8) . . ?
C06A C05T C06J 124.5(6) . . ?
C05N C05U H1 121.9 . . ?
C062 C05U C05N 116.1(9) . . ?
C062 C05U H1 121.9 . . ?
N04F C05V C05P 125.0(7) . . ?
N04F C05V H2 117.5 . . ?
C05P C05V H2 117.5 . . ?
C06F C05W H05P 117.2 . . ?
C06L C05W H05P 117.2 . . ?
C06L C05W H05W 125.3 . . ?
C06L C05W C06F 125.7(7) . . ?
C06L C05W C06G 109.5(8) . . ?
C06G C05W H05W 125.3 . . ?
C04N N C06H 116.6(6) . . ?
C03K C05Y H3 119.5 . . ?
C065 C05Y C03K 121.1(5) . . ?
C065 C05Y H3 119.5 . . ?
N048 C05Z C05Q 124.2(6) . . ?
N048 C05Z H05Z 117.9 . . ?
C05Q C05Z H05Z 117.9 . . ?
N04G C060 C06E 123.1(7) . . ?
N04G C060 C06L 116.3(5) . . ?
C06E C060 C06L 120.6(8) . . ?
C04X C061 H06J 109.5 . . ?
C04X C061 H06K 109.5 . . ?
C04X C061 H06L 109.5 . . ?
H06J C061 H06K 109.5 . . ?
H06J C061 H06L 109.5 . . ?
H06K C061 H06L 109.5 . . ?
C05U C062 H062 119.0 . . ?
C06K C062 C05U 121.9(7) . . ?
C06K C062 H062 119.0 . . ?
C06T N064 C06I 118.1(6) . . ?
N051 C065 C05Y 123.3(5) . . ?
N051 C065 C06I 117.7(5) . . ?
C05Y C065 C06I 119.0(5) . . ?
C06Q N066 C05N 116.6(8) . . ?
C058 C067 H067 120.3 . . ?
C058 C067 C05J 119.5(12) . . ?
C05J C067 H067 120.3 . . ?
C067 C058 H058 118.8 . . ?
C067 C058 C04H 122.5(14) . . ?
C04H C058 H058 118.8 . . ?
C03G C04H C058 114.3(14) . . ?
C03G C04H C063 128.9(11) . . ?
C063 C04H C058 116.4(13) . . ?
C04H C063 H063 119.5 . . ?
C04H C063 C05S 121.1(12) . . ?
C05S C063 H063 119.5 . . ?
C063 C05S H05S 119.5 . . ?
C05J C05S C063 120.9(14) . . ?
C05J C05S H05S 119.5 . . ?
C067 C05J C06F 117.8(13) . . ?
C05S C05J C067 119.6(11) . . ?
C05S C05J C06F 122.5(12) . . ?
C05Q C069 H06A 109.5 . . ?
C05Q C069 H06B 109.5 . . ?
C05Q C069 H06C 109.5 . . ?
H06A C069 H06B 109.5 . . ?
H06A C069 H06C 109.5 . . ?
H06B C069 H06C 109.5 . . ?
C05T C06A H06D 119.3 . . ?
C06E C06A C05T 121.3(6) . . ?
C06E C06A H06D 119.3 . . ?
C05P C06B H06M 109.5 . . ?
C05P C06B H06N 109.5 . . ?
C05P C06B H06O 109.5 . . ?
H06M C06B H06N 109.5 . . ?
H06M C06B H06O 109.5 . . ?
H06N C06B H06O 109.5 . . ?
N03W C06C H06U 109.5 . . ?
N03W C06C H06V 109.5 . . ?
N03W C06C H06W 109.5 . . ?
H06U C06C H06V 109.5 . . ?
H06U C06C H06W 109.5 . . ?
H06V C06C H06W 109.5 . . ?
C060 C06E H06E 121.2 . . ?
C06A C06E C060 117.6(9) . . ?
C06A C06E H06E 121.2 . . ?
C05J C06F C05W 124.1(9) . . ?
C06P C06F C05W 111.5(7) . . ?
C06P C06F C05J 123.4(9) . . ?
C5 N06G C06L 121.7(7) . . ?
C053 C06H H06H 116.6 . . ?
N C06H C053 126.8(6) . . ?
N C06H H06H 116.6 . . ?
N064 C06I C065 117.4(5) . . ?
N064 C06I C06O 120.8(6) . . ?
C06O C06I C065 121.8(6) . . ?
C05T C06J H06F 109.5 . . ?
C05T C06J H06G 109.5 . . ?
C05T C06J H06I 109.5 . . ?
H06F C06J H06G 109.5 . . ?
H06F C06J H06I 109.5 . . ?
H06G C06J H06I 109.5 . . ?
C062 C06K C06Q 116.6(8) . . ?
C062 C06K C13 123.9(9) . . ?
C06Q C06K C13 119.1(13) . . ?
C05W C06L C060 120.9(8) . . ?
C05W C06L N06G 115.2(8) . . ?
C05W C06L N7 123.7(8) . . ?
C060 C06L N7 100.1(8) . . ?
N06G C06L C060 121.1(6) . . ?
C06O C06N H06Q 118.9 . . ?
C06R C06N H06Q 118.9 . . ?
C06R C06N C06O 122.1(8) . . ?
C06I C06O H06R 120.9 . . ?
C06N C06O C06I 118.2(7) . . ?
C06N C06O H06R 120.9 . . ?
C06F C06P H06P 119.1 . . ?
C06F C06P C5 121.7(7) . . ?
C5 C06P H06P 119.1 . . ?
N066 C06Q C06K 124.6(12) . . ?
N066 C06Q H06S 117.7 . . ?
C06K C06Q H06S 117.7 . . ?
C06N C06R C06T 114.0(8) . . ?
C06N C06R C21 123.7(9) . . ?
C21 C06R C06T 122.0(10) . . ?
N064 C06T C06R 126.8(8) . . ?
N064 C06T H06T 116.6 . . ?
C06R C06T H06T 116.6 . . ?
N06G C5 C06P 122.4(8) . . ?
N06G C5 C06S 116.9(7) . . ?
C06P C5 C06S 120.7(7) . . ?
C06K C13 H13A 109.5 . . ?
C06K C13 H13B 109.5 . . ?
C06K C13 H13C 109.5 . . ?
H13A C13 H13B 109.5 . . ?
H13A C13 H13C 109.5 . . ?
H13B C13 H13C 109.5 . . ?
C06R C21 H21A 109.5 . . ?
C06R C21 H21B 109.5 . . ?
C06R C21 H21C 109.5 . . ?
H21A C21 H21B 109.5 . . ?
H21A C21 H21C 109.5 . . ?
H21B C21 H21C 109.5 . . ?
C6 N2 C3 129.6(13) . . ?
C16 N2 C3 114.9(13) . . ?
C16 N2 C6 115.5(11) . . ?
N2 C3 H3A 109.5 . . ?
N2 C3 H3B 109.7 . . ?
N2 C3 H3C 109.2 . . ?
H3A C3 H3B 109.5 . . ?
H3A C3 H3C 109.5 . . ?
H3B C3 H3C 109.5 . . ?
N2 C6 H6A 109.5 . . ?
N2 C6 H6B 109.5 . . ?
N2 C6 H6C 109.5 . . ?
H6A C6 H6B 109.5 . . ?
H6A C6 H6C 109.5 . . ?
H6B C6 H6C 109.5 . . ?
N2 C16 H16 121.4 . . ?
O4 C16 N2 117.2(16) . . ?
O4 C16 H16 121.4 . . ?
C10 C11 H11 118.6 . . ?
C10 C11 C06G 122.8(12) . . ?
C06G C11 H11 118.6 . . ?
N11 C1 C9 118.2(9) . . ?
N11 C1 C32 123.4(8) . . ?
C32 C1 C9 118.0(9) . . ?
C10 N7 C06L 112.4(8) . . ?
C1 N11 C042 119.6(7) . . ?
C11 C10 N7 114.8(14) . . ?
C11 C10 C18 126.2(15) . . ?
N7 C10 C18 119.0(11) . . ?
H17A C17 H17B 109.5 . . ?
H17A C17 H17C 109.5 . . ?
H17B C17 H17C 109.5 . . ?
C15 C17 H17A 109.6 . . ?
C15 C17 H17B 109.4 . . ?
C15 C17 H17C 109.5 . . ?
N12 C19 H19 118.7 . . ?
C15 C19 H19 118.7 . . ?
C15 C19 N12 123(2) . . ?
C18 N12 C19 117.0(14) . . ?
N12 C18 C10 113.6(11) . . ?
C12 C18 C10 127(2) . . ?
C12 C18 N12 119(2) . . ?
C18 C12 H12 118.2 . . ?
C18 C12 C8 124(2) . . ?
C8 C12 H12 118.2 . . ?
C12 C8 H8 120.0 . . ?
C15 C8 C12 120.1(17) . . ?
C15 C8 H8 120.0 . . ?
C19 C15 C17 119.7(18) . . ?
C8 C15 C17 122.1(14) . . ?
C8 C15 C19 116.9(18) . . ?
C7 C27 H27 122.8 . . ?
C7 C27 C25 114.4(15) . . ?
C25 C27 H27 122.8 . . ?
C27 C7 H7 115.0 . . ?
C27 C7 N10 130(2) . . ?
N10 C7 H7 115.0 . . ?
C7 N10 C9 115.5(16) . . ?
N10 C9 C1 117.9(10) . . ?
N10 C9 C2 121.9(11) . . ?
C2 C9 C1 120.2(11) . . ?
C9 C2 H2A 120.8 . . ?
C25 C2 C9 118.5(16) . . ?
C25 C2 H2A 120.8 . . ?
C27 C25 H25 120.4 . . ?
C2 C25 C27 119.2(16) . . ?
C2 C25 H25 120.4 . . ?
C03K C32 H32 121.3 . . ?
C1 C32 C03K 117.4(8) . . ?
C1 C32 H32 121.3 . . ?
C05W C06G C11 126.8(8) . . ?
C05W C06G C24 110.6(10) . . ?
C11 C06G C24 122.6(9) . . ?
C1C C0 H0 119.8 . . ?
C24 C0 H0 119.8 . . ?
C24 C0 C1C 120.5(11) . . ?
C0 C1C H1C 118.7 . . ?
C1D C1C C0 122.6(12) . . ?
C1D C1C H1C 118.7 . . ?
C1C C1D C03G 123.6(9) . . ?
C1C C1D C1B 115.3(11) . . ?
C1B C1D C03G 120.8(8) . . ?
C1D C1B H1B 119.0 . . ?
C1A C1B C1D 122.0(10) . . ?
C1A C1B H1B 119.0 . . ?
C1B C1A H1A 119.5 . . ?
C24 C1A C1B 120.9(10) . . ?
C24 C1A H1A 119.5 . . ?
C0 C24 C06G 119.9(11) . . ?
C1A C24 C06G 121.5(10) . . ?
C1A C24 C0 118.5(10) . . ?
H1D O1 H1E 109.5 . . ?
C26 N1 C4 102.6(15) . . ?
C26 N1 C23 137.2(12) . . ?
C23 N1 C4 112.7(12) . . ?
N1 C26 H26 127.3 . . ?
N1 C26 O3 105.3(17) . . ?
O3 C26 H26 127.4 . . ?
N1 C4 H4A 109.5 . . ?
N1 C4 H4B 109.5 . . ?
N1 C4 H4C 109.5 . . ?
H4A C4 H4B 109.5 . . ?
H4A C4 H4C 109.5 . . ?
H4B C4 H4C 109.5 . . ?
N1 C23 H23A 109.5 . . ?
N1 C23 H23B 109.5 . . ?
N1 C23 H23C 109.5 . . ?
H23A C23 H23B 109.5 . . ?
H23A C23 H23C 109.5 . . ?
H23B C23 H23C 109.5 . . ?
N068 C35 C06M 120.0 . . ?
C06M C35 N068 145.1(14) 2_557 . ?
C06M C35 C06M 93.9(13) 2_557 . ?
C06M C35 C66 122.3(18) 2_557 2_557 ?
C66 C35 C35 166.0(17) 2_557 2_557 ?
C66 C35 N068 22.8(8) 2_557 . ?
C66 C35 C06M 140.9(9) 2_557 . ?
C35 N068 C06S 120.0 . . ?
C66 N068 C35 38.8(12) 2_557 . ?
C66 N068 C06S 154.0(14) 2_557 . ?
C5 C06S C66 123.2(5) . 2_557 ?
N068 C06S C5 116.2(5) . . ?
N068 C06S C66 7.9(4) . 2_557 ?
C14 C06S C5 123.7(5) . . ?
C14 C06S N068 120.0 . . ?
C14 C06S C66 113.1(4) . 2_557 ?
C06S C14 H14 120.0 . . ?
C20 C14 C06S 120.0 . . ?
C20 C14 H14 120.0 . . ?
C14 C20 H20 120.0 . . ?
C06M C20 C14 120.0 . . ?
C06M C20 H20 120.0 . . ?
C35 C06M C35 86.1(11) 2_557 . ?
C35 C06M C20 152.5(11) 2_557 . ?
C35 C06M C06M 55.8(7) 2_557 2_557 ?
C35 C06M C06M 30.4(5) . 2_557 ?
C35 C06M C66 116.2(5) . . ?
C35 C06M C66 31.3(10) 2_557 . ?
C20 C06M C35 120.0 . . ?
C20 C06M C66 123.8(5) . . ?
C66 C06M C06M 86.1(5) . 2_557 ?
C35 C66 C06S 104.6(12) 2_557 2_557 ?
C35 C66 C06M 26.5(8) 2_557 . ?
C35 C66 H66 180.0 2_557 . ?
N068 C66 C06M 144.8(17) 2_557 . ?

loop_
_geom_bond_atom_site_label_1
_geom_bond_atom_site_label_2
_geom_bond_distance
_geom_bond_site_symmetry_2
_geom_bond_publ_flag
N001 C00A 1.427(3) . ?
N001 C00M 1.396(4) . ?
N001 C00P 1.395(4) . ?
N002 C00L 1.429(3) . ?
N002 C00Z 1.392(4) . ?
N002 C01Z 1.393(4) . ?
N003 C01F 1.345(4) . ?
N003 C021 1.352(4) . ?
N004 C013 1.344(4) . ?
N004 C01K 1.348(4) . ?
N005 C014 1.343(4) . ?
N005 C02P 1.332(4) . ?
N006 C01O 1.337(4) . ?
N006 C033 1.334(4) . ?
N007 C01M 1.338(4) . ?
N007 C03I 1.332(4) . ?
N008 C02L 1.349(4) . ?
N008 C035 1.338(4) . ?
N009 C02F 1.340(4) . ?
N009 C03P 1.334(4) . ?
C00A C00E 1.393(4) . ?
C00A C00V 1.392(4) . ?
C00B C00K 1.384(4) . ?
C00B C00N 1.484(4) . ?
C00B C00V 1.394(4) . ?
C00C H00C 0.9500 . ?
C00C C00L 1.385(4) . ?
C00C C016 1.400(4) . ?
C00D C00H 1.486(4) . ?
C00D C00Y 1.401(4) . ?
C00D C018 1.400(4) . ?
C00E H00E 0.9500 . ?
C00E C00H 1.403(4) . ?
N00F C030 1.345(4) . ?
N00F C044 1.332(5) . ?
C00G C016 1.480(4) . ?
C00G C01A 1.403(4) . ?
C00G C029 1.406(4) . ?
C00H C00K 1.401(4) . ?
C00I C00P 1.399(4) . ?
C00I C01B 1.443(4) . ?
C00I C01R 1.397(4) . ?
C00J C00Q 1.479(4) . ?
C00J C01J 1.397(4) . ?
C00J C01X 1.396(4) . ?
C00K H00K 0.9500 . ?
C00L C00U 1.388(4) . ?
C00M C01B 1.407(4) . ?
C00M C01H 1.389(4) . ?
C00N C01I 1.390(4) . ?
C00N C01V 1.390(4) . ?
C00O H00O 0.9500 . ?
C00O C00Y 1.384(4) . ?
C00O C019 1.392(4) . ?
C00P C011 1.386(4) . ?
C00Q C011 1.397(4) . ?
C00Q C01C 1.415(4) . ?
N00R C034 1.357(5) . ?
N00R C04L 1.324(5) . ?
C00S C00W 1.488(4) . ?
C00S C01G 1.392(4) . ?
C00S C01P 1.387(4) . ?
C00T C019 1.484(4) . ?
C00T C01N 1.390(4) . ?
C00T C020 1.393(4) . ?
C00U H00U 0.9500 . ?
C00U C012 1.405(4) . ?
C00V H00V 0.9500 . ?
C00W C01Q 1.396(4) . ?
C00W C01Y 1.387(4) . ?
N00X C03Y 1.342(5) . ?
N00X C045 1.324(6) . ?
C00Y H00Y 0.9500 . ?
C00Z C02R 1.375(5) . ?
C00Z C02U 1.411(5) . ?
C010 H010 0.9500 . ?
C010 C018 1.380(4) . ?
C010 C019 1.390(4) . ?
C011 H011 0.9500 . ?
C012 C017 1.473(4) . ?
C012 C01E 1.395(4) . ?
C013 C01G 1.389(4) . ?
C013 C01M 1.488(4) . ?
C014 C01F 1.488(4) . ?
C014 C02C 1.384(4) . ?
N015 C03B 1.336(4) . ?
N015 C040 1.352(5) . ?
C016 C01E 1.394(4) . ?
C017 C02B 1.402(4) . ?
C017 C02D 1.408(4) . ?
C018 H018 0.9500 . ?
C01A H01A 0.9500 . ?
C01A C01Q 1.380(4) . ?
C01B C02K 1.389(4) . ?
C01C H01C 0.9500 . ?
C01C C01R 1.376(4) . ?
C01D C01W 1.391(4) . ?
C01D C022 1.393(4) . ?
C01D C02I 1.488(4) . ?
C01E H01E 0.9500 . ?
C01F C01N 1.390(4) . ?
C01G H01G 0.9500 . ?
C01H H01H 0.9500 . ?
C01H C02V 1.403(4) . ?
C01I H01I 0.9500 . ?
C01I C01W 1.391(4) . ?
C01J H01J 0.9500 . ?
C01J C025 1.378(4) . ?
C01K C01O 1.488(4) . ?
C01K C01P 1.401(4) . ?
C01L C01T 1.393(5) . ?
C01L C024 1.491(5) . ?
C01L C02O 1.412(4) . ?
C01M C032 1.404(4) . ?
C01N H01N 0.9500 . ?
C01O C02A 1.391(4) . ?
C01P H01P 0.9500 . ?
C01Q H01Q 0.9500 . ?
C01R H01R 0.9500 . ?
C01S H01S 0.9500 . ?
C01S C024 1.397(5) . ?
C01S C02H 1.384(5) . ?
C01T H01T 0.9500 . ?
C01T C01Z 1.379(5) . ?
C01U C023 1.391(5) . ?
C01U C025 1.400(4) . ?
C01U C03K 1.477(5) . ?
C01V H01V 0.9500 . ?
C01V C022 1.381(4) . ?
C01W H01W 0.9500 . ?
C01X H01X 0.9500 . ?
C01X C023 1.384(5) . ?
C01Y H01Y 0.9500 . ?
C01Y C029 1.386(4) . ?
C01Z C02N 1.413(4) . ?
C020 H020 0.9500 . ?
C020 C021 1.389(4) . ?
C021 C03H 1.478(4) . ?
C022 H022 0.9500 . ?
C023 H023 0.9500 . ?
C024 C03M 1.383(5) . ?
C025 H025 0.9500 . ?
C026 H026 0.9500 . ?
C026 C028 1.401(4) . ?
C026 C02D 1.377(4) . ?
C027 C02P 1.393(5) . ?
C027 C037 1.374(5) . ?
C027 C03N 1.499(5) . ?
C028 C02G 1.398(5) . ?
C028 C02X 1.481(5) . ?
C029 H029 0.9500 . ?
C02A H02A 0.9500 . ?
C02A C02Y 1.378(5) . ?
C02B H02B 0.9500 . ?
C02B C02G 1.378(5) . ?
C02C H02C 0.9500 . ?
C02C C037 1.386(5) . ?
C02D H02D 0.9500 . ?
N02E C03Q 1.325(5) . ?
N02E C052 1.324(5) . ?
C02F C02L 1.490(4) . ?
C02F C03F 1.388(4) . ?
C02G H02G 0.9500 . ?
C02H H02H 0.9500 . ?
C02H C039 1.393(5) . ?
C02I C02J 1.392(4) . ?
C02I C031 1.392(4) . ?
C02J H02J 0.9500 . ?
C02J C02L 1.394(4) . ?
C02K H02K 0.9500 . ?
C02K C03E 1.376(5) . ?
C02M H02M 0.9500 . ?
C02M C02X 1.393(5) . ?
C02M C03B 1.385(5) . ?
C02N C02T 1.387(5) . ?
C02N C02U 1.441(6) . ?
C02O H02O 0.9500 . ?
C02O C02T 1.375(6) . ?
C02P H02P 0.9500 . ?
C02Q C02Y 1.374(5) . ?
C02Q C033 1.395(5) . ?
C02Q C03U 1.504(5) . ?
C02R H02R 0.9500 . ?
C02R C03G 1.403(4) . ?
N02S C03H 1.336(5) . ?
N02S C05A 1.333(5) . ?
C02T H02T 0.9500 . ?
C02U C03V 1.403(5) . ?
C02V C036 1.481(5) . ?
C02V C03E 1.408(5) . ?
N02W C04O 1.337(7) . ?
N02W C05D 1.332(8) . ?
C02X C03Z 1.393(5) . ?
C02Y H02Y 0.9500 . ?
C02Z H02Z 0.9500 . ?
C02Z C03K 1.395(5) . ?
C02Z C042 1.391(5) . ?
C030 C035 1.492(4) . ?
C030 C03T 1.386(5) . ?
C031 H031 0.9500 . ?
C031 C035 1.389(4) . ?
C032 H032 0.9500 . ?
C032 C03J 1.375(5) . ?
C033 H033 0.9500 . ?
C034 C03B 1.489(5) . ?
C034 C04B 1.378(5) . ?
C036 C04Q 1.390(5) . ?
C036 C057 1.368(6) . ?
C037 H037 0.9500 . ?
C038 C03A 1.379(5) . ?
C038 C03P 1.381(5) . ?
C038 C04K 1.500(5) . ?
C039 C03S 1.502(6) . ?
C039 C041 1.376(6) . ?
C03A H03D 0.9500 . ?
C03A C03F 1.381(5) . ?
N03C C03X 1.333(5) . ?
N03C C04Z 1.337(6) . ?
C03D C043 1.371(5) . ?
C03D C044 1.403(5) . ?
C03D C04W 1.508(5) . ?
C03E H03E 0.9500 . ?
C03F H03F 0.9500 . ?
C03G C04J 1.402(6) . ?
C03G C04H 1.248(17) . ?
C03G C1D 1.637(13) . ?
C03H C047 1.392(5) . ?
C03I H03I 0.9500 . ?
C03I C03L 1.387(5) . ?
C03J H03J 0.9500 . ?
C03J C03L 1.390(6) . ?
C03K C05Y 1.470(7) . ?
C03K C32 1.375(9) . ?
C03L C054 1.513(5) . ?
C03M H03M 0.9500 . ?
C03M C041 1.393(6) . ?
C03N H03G 0.9800 . ?
C03N H03H 0.9800 . ?
C03N H03K 0.9800 . ?
O03O C05M 1.193(7) . ?
C03P H03P 0.9500 . ?
C03Q C042 1.486(5) . ?
C03Q C04R 1.385(6) . ?
C03R C046 1.477(6) . ?
C03R C04Y 1.371(7) . ?
C03R C050 1.377(6) . ?
C03S C049 1.386(6) . ?
C03S C04A 1.385(5) . ?
C03T H03T 0.9500 . ?
C03T C043 1.376(5) . ?
C03U H03A 0.9800 . ?
C03U H03B 0.9800 . ?
C03U H03C 0.9800 . ?
C03V H03V 0.9500 . ?
C03V C04J 1.379(7) . ?
N03W C05K 1.435(7) . ?
N03W C05M 1.377(8) . ?
N03W C06C 1.443(8) . ?
C03X C03Y 1.488(6) . ?
C03X C04M 1.392(6) . ?
C03Y C049 1.391(6) . ?
C03Z H03Z 0.9500 . ?
C03Z C040 1.393(6) . ?
C040 C04N 1.485(5) . ?
C041 H041 0.9500 . ?
C042 N051 1.424(7) . ?
C042 N11 1.340(9) . ?
C043 H043 0.9500 . ?
C044 H044 0.9500 . ?
C045 C04A 1.401(7) . ?
C045 C04V 1.474(5) . ?
C046 C04P 1.406(7) . ?
C046 C05E 1.400(6) . ?
C047 H047 0.9500 . ?
C047 C04E 1.380(5) . ?
N048 C04V 1.337(7) . ?
N048 C05Z 1.332(6) . ?
C049 H049 0.9500 . ?
C04A H04A 0.9500 . ?
C04B H04B 0.9500 . ?
C04B C04U 1.369(6) . ?
C04C C04T 1.381(7) . ?
C04C C04Z 1.378(6) . ?
C04C C059 1.496(7) . ?
C04D C04L 1.381(6) . ?
C04D C04U 1.387(6) . ?
C04D C05G 1.494(6) . ?
C04E H04E 0.9500 . ?
C04E C04X 1.399(7) . ?
N04F C055 1.339(7) . ?
N04F C05V 1.292(9) . ?
N04G C05R 1.328(7) . ?
N04G C060 1.299(9) . ?
C04I C04S 1.357(7) . ?
C04I C052 1.387(6) . ?
C04I C05C 1.499(6) . ?
C04J H04J 0.9500 . ?
C04K H04C 0.9800 . ?
C04K H04D 0.9800 . ?
C04K H04F 0.9800 . ?
C04L H04L 0.9500 . ?
C04M H04M 0.9500 . ?
C04M C04T 1.363(7) . ?
C04N C05I 1.354(7) . ?
C04N N 1.317(7) . ?
C04O C04P 1.387(6) . ?
C04O C055 1.480(8) . ?
C04P H04P 0.9500 . ?
C04Q H04Q 0.9500 . ?
C04Q C04Y 1.367(6) . ?
C04R H04R 0.9500 . ?
C04R C04S 1.385(6) . ?
C04S H04S 0.9500 . ?
C04T H04T 0.9500 . ?
C04U H04U 0.9500 . ?
C04V C05F 1.384(7) . ?
C04W H04G 0.9800 . ?
C04W H04H 0.9800 . ?
C04W H04I 0.9800 . ?
C04X C05A 1.376(7) . ?
C04X C061 1.496(6) . ?
C04Y H04Y 0.9500 . ?
C04Z H04Z 0.9500 . ?
C050 H050 0.9500 . ?
C050 C057 1.380(6) . ?
N051 C065 1.341(7) . ?
C052 H052 0.9500 . ?
C053 C056 1.326(7) . ?
C053 C05O 1.508(6) . ?
C053 C06H 1.382(9) . ?
C054 H05A 0.9800 . ?
C054 H05B 0.9800 . ?
C054 H05C 0.9800 . ?
C055 C05B 1.380(7) . ?
C056 H056 0.9500 . ?
C056 C05I 1.381(6) . ?
C057 H057 0.9500 . ?
C059 H05D 0.9800 . ?
C059 H05E 0.9800 . ?
C059 H05F 0.9800 . ?
C05A H05Q 0.9500 . ?
C05B H05T 0.9500 . ?
C05B C05L 1.349(9) . ?
C05C H05U 0.9800 . ?
C05C H05V 0.9800 . ?
C05C H05X 0.9800 . ?
C05D C05E 1.376(7) . ?
C05D C05N 1.495(9) . ?
C05E H05Y 0.9500 . ?
C05F H05G 0.9500 . ?
C05F C05H 1.383(6) . ?
C05G H05H 0.9800 . ?
C05G H05I 0.9800 . ?
C05G H05J 0.9800 . ?
C05H H05K 0.9500 . ?
C05H C05Q 1.368(8) . ?
C05I H05L 0.9500 . ?
C05K H4 0.9800 . ?
C05K H 0.9800 . ?
C05K HA 0.9800 . ?
C05L H05 0.9500 . ?
C05L C05P 1.365(9) . ?
C05M H5 0.9500 . ?
C05N C05U 1.416(9) . ?
C05N N066 1.366(11) . ?
C05O H05M 0.9800 . ?
C05O H05N 0.9800 . ?
C05O H05O 0.9800 . ?
C05P C05V 1.443(9) . ?
C05P C06B 1.494(10) . ?
C05Q C05Z 1.409(9) . ?
C05Q C069 1.508(7) . ?
C05R H05R 0.9500 . ?
C05R C05T 1.376(8) . ?
C05T C06A 1.405(12) . ?
C05T C06J 1.519(10) . ?
C05U H1 0.9500 . ?
C05U C062 1.396(10) . ?
C05V H2 0.9500 . ?
C05W H05P 0.9500 . ?
C05W H05W 0.9500 . ?
C05W C06F 1.537(9) . ?
C05W C06L 1.345(9) . ?
C05W C06G 1.395(12) . ?
N C06H 1.339(7) . ?
C05Y H3 0.9500 . ?
C05Y C065 1.385(8) . ?
C05Z H05Z 0.9500 . ?
C060 C06E 1.391(9) . ?
C060 C06L 1.497(11) . ?
C061 H06J 0.9800 . ?
C061 H06K 0.9800 . ?
C061 H06L 0.9800 . ?
C062 H062 0.9500 . ?
C062 C06K 1.377(15) . ?
N064 C06I 1.341(9) . ?
N064 C06T 1.325(9) . ?
C065 C06I 1.480(9) . ?
N066 C06Q 1.340(10) . ?
C067 H067 0.9500 . ?
C067 C058 1.340(17) . ?
C067 C05J 1.392(17) . ?
C058 H058 0.9500 . ?
C058 C04H 1.459(16) . ?
C04H C063 1.35(2) . ?
C063 H063 0.9500 . ?
C063 C05S 1.413(13) . ?
C05S H05S 0.9500 . ?
C05S C05J 1.36(3) . ?
C05J C06F 1.509(15) . ?
C069 H06A 0.9800 . ?
C069 H06B 0.9800 . ?
C069 H06C 0.9800 . ?
C06A H06D 0.9500 . ?
C06A C06E 1.358(11) . ?
C06B H06M 0.9800 . ?
C06B H06N 0.9800 . ?
C06B H06O 0.9800 . ?
C06C H06U 0.9800 . ?
C06C H06V 0.9800 . ?
C06C H06W 0.9800 . ?
C06E H06E 0.9500 . ?
C06F C06P 1.394(13) . ?
N06G C06L 1.420(12) . ?
N06G C5 1.342(11) . ?
C06H H06H 0.9500 . ?
C06I C06O 1.402(9) . ?
C06J H06F 0.9800 . ?
C06J H06G 0.9800 . ?
C06J H06I 0.9800 . ?
C06K C06Q 1.405(14) . ?
C06K C13 1.556(12) . ?
C06L N7 1.613(17) . ?
C06N H06Q 0.9500 . ?
C06N C06O 1.401(12) . ?
C06N C06R 1.369(14) . ?
C06O H06R 0.9500 . ?
C06P H06P 0.9500 . ?
C06P C5 1.394(11) . ?
C06Q H06S 0.9500 . ?
C06R C06T 1.397(12) . ?
C06R C21 1.378(15) . ?
C06T H06T 0.9500 . ?
C5 C06S 1.462(10) . ?
C13 H13A 0.9800 . ?
C13 H13B 0.9800 . ?
C13 H13C 0.9800 . ?
C21 H21A 0.9800 . ?
C21 H21B 0.9800 . ?
C21 H21C 0.9800 . ?
N2 C3 1.486(12) . ?
N2 C6 1.403(16) . ?
N2 C16 1.360(18) . ?
C3 H3A 0.9600 . ?
C3 H3B 0.9600 . ?
C3 H3C 0.9599 . ?
O4 C16 1.298(13) . ?
C6 H6A 0.9800 . ?
C6 H6B 0.9800 . ?
C6 H6C 0.9800 . ?
C16 H16 0.9500 . ?
C11 H11 0.9500 . ?
C11 C10 1.406(14) . ?
C11 C06G 1.441(17) . ?
C1 N11 1.333(12) . ?
C1 C9 1.528(14) . ?
C1 C32 1.368(13) . ?
N7 C10 1.46(2) . ?
C10 C18 1.46(2) . ?
C17 H17A 0.9600 . ?
C17 H17B 0.9601 . ?
C17 H17C 0.9602 . ?
C17 C15 1.471(17) . ?
C19 H19 0.9500 . ?
C19 N12 1.38(2) . ?
C19 C15 1.38(2) . ?
N12 C18 1.35(2) . ?
C18 C12 1.336(18) . ?
C12 H12 0.9500 . ?
C12 C8 1.35(3) . ?
C8 H8 0.9500 . ?
C8 C15 1.32(3) . ?
C27 H27 0.9500 . ?
C27 C7 1.28(3) . ?
C27 C25 1.43(3) . ?
C7 H7 0.9500 . ?
C7 N10 1.291(18) . ?
N10 C9 1.320(16) . ?
C9 C2 1.393(17) . ?
C2 H2A 0.9500 . ?
C2 C25 1.33(2) . ?
C25 H25 0.9500 . ?
C32 H32 0.9500 . ?
C06G C24 1.504(13) . ?
C0 H0 0.9500 . ?
C0 C1C 1.406(14) . ?
C0 C24 1.405(14) . ?
C1C H1C 0.9500 . ?
C1C C1D 1.390(14) . ?
C1D C1B 1.443(13) . ?
C1B H1B 0.9500 . ?
C1B C1A 1.394(17) . ?
C1A H1A 0.9500 . ?
C1A C24 1.378(17) . ?
O1 H1D 0.8500 . ?
O1 H1E 0.8504 . ?
N1 C26 1.229(14) . ?
N1 C4 1.408(15) . ?
N1 C23 1.403(13) . ?
C26 H26 0.9500 . ?
C26 O3 1.54(3) . ?
C4 H4A 0.9800 . ?
C4 H4B 0.9800 . ?
C4 H4C 0.9800 . ?
C23 H23A 0.9800 . ?
C23 H23B 0.9800 . ?
C23 H23C 0.9800 . ?
C35 C35 1.580(14) 2_557 ?
C35 N068 1.3900 . ?
C35 C06M 0.850(10) 2_557 ?
C35 C06M 1.3900 . ?
C35 C66 0.990(13) 2_557 ?
N068 C06S 1.3900 . ?
N068 C66 0.613(14) 2_557 ?
C06S C14 1.3900 . ?
C06S C66 1.960(14) 2_557 ?
C14 H14 0.9500 . ?
C14 C20 1.3900 . ?
C20 H20 0.9500 . ?
C20 C06M 1.3900 . ?
C06M C06M 1.677(15) 2_557 ?
C06M C66 1.612(12) . ?
C66 H66 0.9500 . ?

loop_
_geom_hbond_atom_site_label_D
_geom_hbond_atom_site_label_H
_geom_hbond_atom_site_label_A
_geom_hbond_distance_DH
_geom_hbond_distance_HA
_geom_hbond_distance_DA
_geom_hbond_angle_DHA
_geom_hbond_site_symmetry_A
_geom_hbond_publ_flag
C00O H00O N03C 0.95 2.82 3.644(5) 146.4 . yes
C01Y H01Y N008 0.95 2.80 3.408(4) 122.3 1_455 yes
C02A H02A O4 0.95 2.48 3.358(12) 153.8 2_556 yes
C02B H02B O03O 0.95 2.52 3.308(5) 140.1 1_655 yes
C032 H032 O4 0.95 2.53 3.426(13) 156.8 2_556 yes
C03E H03E N00R 0.95 2.82 3.710(5) 157.1 2_666 yes
C03N H03K N02E 0.98 2.70 3.531(5) 142.5 2_566 yes
C043 H043 N007 0.95 2.91 3.795(5) 154.9 2_656 yes
C04P H04P O1 0.95 2.78 3.710(14) 165.7 . yes
C04W H04H O03O 0.98 2.67 3.639(6) 169.4 2_556 yes
C054 H05B O3 0.98 2.30 3.247(17) 163.0 2_556 yes
C056 H056 N02S 0.95 2.72 3.644(7) 163.8 2_656 yes
C059 H05F N04G 0.98 2.70 3.422(7) 130.5 1_554 yes
C05G H05J N048 0.98 2.58 3.539(7) 165.2 2_666 yes
C05K HA N004 0.98 2.98 3.588(6) 121.4 . yes
C05K HA O4 0.98 3.11 3.796(13) 128.3 2_556 yes
C05L H05 N005 0.95 2.94 3.648(6) 132.3 2_565 yes
C05O H05M O03O 0.98 3.08 3.781(7) 129.8 2_556 yes
C05O H05N O4 0.98 2.87 3.490(16) 121.7 . yes
C061 H06K O3 0.98 2.59 3.46(2) 149.0 2_556 yes
C06A H06D N02S 0.95 2.73 3.498(9) 138.9 1_556 yes
C06C H06W N 0.98 2.96 3.644(11) 128.0 1_455 yes
C06J H06F O1 0.98 2.57 3.543(17) 171.1 1_556 yes
C13 H13C O3 0.98 2.31 3.14(3) 141.3 1_564 yes
C16 H16 N 0.95 2.04 2.78(2) 132.7 . yes
C1A H1A N00X 0.95 3.11 3.782(14) 129.5 2_566 yes
O1 H1D N04F 0.85 2.28 3.116(12) 168.6 . yes
O1 H1E N03C 0.85 2.94 3.746(12) 157.9 . yes
C4 H4C N064 0.98 2.95 3.501(19) 116.3 . yes

loop_
_geom_torsion_atom_site_label_1
_geom_torsion_atom_site_label_2
_geom_torsion_atom_site_label_3
_geom_torsion_atom_site_label_4
_geom_torsion
_geom_torsion_site_symmetry_1
_geom_torsion_site_symmetry_2
_geom_torsion_site_symmetry_3
_geom_torsion_site_symmetry_4
_geom_torsion_publ_flag
N001 C00A C00E C00H -179.6(2) . . . . ?
N001 C00A C00V C00B 179.2(3) . . . . ?
N001 C00M C01B C00I 0.7(3) . . . . ?
N001 C00M C01B C02K 179.0(3) . . . . ?
N001 C00M C01H C02V -176.8(3) . . . . ?
N001 C00P C011 C00Q 178.0(3) . . . . ?
N002 C00L C00U C012 179.9(3) . . . . ?
N002 C00Z C02R C03G -176.7(3) . . . . ?
N002 C00Z C02U C02N 0.6(3) . . . . ?
N002 C00Z C02U C03V 177.9(3) . . . . ?
N002 C01Z C02N C02T 177.2(3) . . . . ?
N002 C01Z C02N C02U -1.4(3) . . . . ?
N003 C01F C01N C00T -1.0(4) . . . . ?
N003 C021 C03H N02S 173.6(3) . . . . ?
N003 C021 C03H C047 -5.9(5) . . . . ?
N004 C013 C01G C00S 0.1(4) . . . . ?
N004 C013 C01M N007 171.6(3) . . . . ?
N004 C013 C01M C032 -9.2(4) . . . . ?
N004 C01K C01O N006 -178.0(3) . . . . ?
N004 C01K C01O C02A 3.2(4) . . . . ?
N004 C01K C01P C00S -0.8(4) . . . . ?
N005 C014 C01F N003 -173.2(3) . . . . ?
N005 C014 C01F C01N 6.1(4) . . . . ?
N005 C014 C02C C037 2.2(5) . . . . ?
N006 C01O C02A C02Y 0.5(5) . . . . ?
N007 C01M C032 C03J 1.6(5) . . . . ?
N007 C03I C03L C03J 1.7(6) . . . . ?
N007 C03I C03L C054 -177.8(4) . . . . ?
N009 C02F C02L N008 172.6(3) . . . . ?
N009 C02F C02L C02J -3.3(5) . . . . ?
N009 C02F C03F C03A 1.3(5) . . . . ?
C00A N001 C00M C01B 174.7(3) . . . . ?
C00A N001 C00M C01H -9.4(5) . . . . ?
C00A N001 C00P C00I -174.3(2) . . . . ?
C00A N001 C00P C011 5.1(4) . . . . ?
C00A C00E C00H C00D -179.5(2) . . . . ?
C00A C00E C00H C00K 0.1(4) . . . . ?
C00B C00N C01I C01W 176.6(3) . . . . ?
C00B C00N C01V C022 -177.8(3) . . . . ?
C00C C00L C00U C012 -1.7(4) . . . . ?
C00C C016 C01E C012 -0.9(4) . . . . ?
C00D C00H C00K C00B -179.8(3) . . . . ?
C00E C00A C00V C00B 0.0(4) . . . . ?
C00E C00H C00K C00B 0.6(4) . . . . ?
N00F C030 C035 N008 -178.9(3) . . . . ?
N00F C030 C035 C031 -2.0(5) . . . . ?
N00F C030 C03T C043 1.1(6) . . . . ?
C00G C016 C01E C012 -179.8(3) . . . . ?
C00G C01A C01Q C00W -0.4(4) . . . . ?
C00H C00D C00Y C00O 179.3(3) . . . . ?
C00H C00D C018 C010 -179.2(3) . . . . ?
C00I C00P C011 C00Q -2.7(4) . . . . ?
C00I C01B C02K C03E 175.9(3) . . . . ?
C00J C00Q C011 C00P -176.1(2) . . . . ?
C00J C00Q C01C C01R 178.3(3) . . . . ?
C00J C01J C025 C01U -0.7(5) . . . . ?
C00J C01X C023 C01U 0.0(5) . . . . ?
C00K C00B C00N C01I 44.7(4) . . . . ?
C00K C00B C00N C01V -136.6(3) . . . . ?
C00K C00B C00V C00A 0.7(4) . . . . ?
C00L N002 C00Z C02R -10.5(5) . . . . ?
C00L N002 C00Z C02U 173.5(3) . . . . ?
C00L N002 C01Z C01T 5.1(5) . . . . ?
C00L N002 C01Z C02N -173.3(3) . . . . ?
C00L C00C C016 C00G -179.9(3) . . . . ?
C00L C00C C016 C01E 1.2(4) . . . . ?
C00L C00U C012 C017 180.0(3) . . . . ?
C00L C00U C012 C01E 1.9(4) . . . . ?
C00M N001 C00A C00E -49.3(4) . . . . ?
C00M N001 C00A C00V 131.4(3) . . . . ?
C00M N001 C00P C00I 2.3(3) . . . . ?
C00M N001 C00P C011 -178.3(3) . . . . ?
C00M C01B C02K C03E -1.9(5) . . . . ?
C00M C01H C02V C036 -178.5(3) . . . . ?
C00M C01H C02V C03E -0.7(5) . . . . ?
C00N C00B C00K C00H -176.8(3) . . . . ?
C00N C00B C00V C00A 176.5(3) . . . . ?
C00N C01I C01W C01D 1.3(5) . . . . ?
C00N C01V C022 C01D 1.1(4) . . . . ?
C00P N001 C00A C00E 126.6(3) . . . . ?
C00P N001 C00A C00V -52.7(4) . . . . ?
C00P N001 C00M C01B -1.8(3) . . . . ?
C00P N001 C00M C01H 174.1(3) . . . . ?
C00P C00I C01B C00M 0.7(3) . . . . ?
C00P C00I C01B C02K -177.3(3) . . . . ?
C00P C00I C01R C01C 4.0(4) . . . . ?
C00Q C00J C01J C025 -177.2(3) . . . . ?
C00Q C00J C01X C023 177.5(3) . . . . ?
C00Q C01C C01R C00I -1.8(4) . . . . ?
N00R C034 C03B N015 178.1(3) . . . . ?
N00R C034 C03B C02M 0.8(5) . . . . ?
N00R C034 C04B C04U 0.4(7) . . . . ?
C00S C00W C01Q C01A 177.5(3) . . . . ?
C00S C00W C01Y C029 -177.1(3) . . . . ?
C00T C020 C021 N003 -0.3(5) . . . . ?
C00T C020 C021 C03H 177.8(3) . . . . ?
C00U C012 C017 C02B -150.8(3) . . . . ?
C00U C012 C017 C02D 28.8(4) . . . . ?
C00U C012 C01E C016 -0.6(4) . . . . ?
C00V C00A C00E C00H -0.3(4) . . . . ?
C00V C00B C00K C00H -1.0(4) . . . . ?
C00V C00B C00N C01I -131.0(3) . . . . ?
C00V C00B C00N C01V 47.6(4) . . . . ?
C00W C00S C01G C013 177.6(3) . . . . ?
C00W C00S C01P C01K -177.3(3) . . . . ?
C00W C01Y C029 C00G -0.4(5) . . . . ?
N00X C03Y C049 C03S 1.8(6) . . . . ?
N00X C045 C04A C03S 1.1(6) . . . . ?
N00X C045 C04V N048 -172.7(4) . . . . ?
N00X C045 C04V C05F 6.9(6) . . . . ?
C00Y C00D C00H C00E 25.7(4) . . . . ?
C00Y C00D C00H C00K -153.8(3) . . . . ?
C00Y C00D C018 C010 -0.3(4) . . . . ?
C00Y C00O C019 C00T 177.0(3) . . . . ?
C00Y C00O C019 C010 -1.4(4) . . . . ?
C00Z N002 C00L C00C 134.8(3) . . . . ?
C00Z N002 C00L C00U -46.8(4) . . . . ?
C00Z N002 C01Z C01T -179.9(3) . . . . ?
C00Z N002 C01Z C02N 1.8(3) . . . . ?
C00Z C02R C03G C04J 0.3(5) . . . . ?
C00Z C02R C03G C04H 179.3(12) . . . . ?
C00Z C02R C03G C1D -178.8(5) . . . . ?
C00Z C02U C03V C04J -1.2(5) . . . . ?
C011 C00Q C01C C01R -2.6(4) . . . . ?
C012 C017 C02B C02G 178.9(3) . . . . ?
C012 C017 C02D C026 -179.0(3) . . . . ?
C013 N004 C01K C01O -178.2(3) . . . . ?
C013 N004 C01K C01P -0.6(4) . . . . ?
C013 C01M C032 C03J -177.5(3) . . . . ?
C014 N005 C02P C027 0.5(5) . . . . ?
C014 C01F C01N C00T 179.8(3) . . . . ?
C014 C02C C037 C027 -1.4(5) . . . . ?
N015 C040 C04N C05I -5.9(6) . . . . ?
N015 C040 C04N N 173.5(5) . . . . ?
C016 C00C C00L N002 178.5(3) . . . . ?
C016 C00C C00L C00U 0.1(4) . . . . ?
C016 C00G C01A C01Q -177.2(3) . . . . ?
C016 C00G C029 C01Y 177.6(3) . . . . ?
C017 C012 C01E C016 -178.7(3) . . . . ?
C017 C02B C02G C028 -0.4(5) . . . . ?
C018 C00D C00H C00E -155.4(3) . . . . ?
C018 C00D C00H C00K 25.0(4) . . . . ?
C018 C00D C00Y C00O 0.4(4) . . . . ?
C018 C010 C019 C00O 1.5(4) . . . . ?
C018 C010 C019 C00T -176.9(3) . . . . ?
C019 C00O C00Y C00D 0.4(4) . . . . ?
C019 C00T C01N C01F 179.9(3) . . . . ?
C019 C00T C020 C021 -179.3(3) . . . . ?
C019 C010 C018 C00D -0.6(4) . . . . ?
C01A C00G C016 C00C 36.1(4) . . . . ?
C01A C00G C016 C01E -145.1(3) . . . . ?
C01A C00G C029 C01Y -2.1(4) . . . . ?
C01B C00I C00P N001 -1.9(3) . . . . ?
C01B C00I C00P C011 178.7(3) . . . . ?
C01B C00I C01R C01C -176.6(3) . . . . ?
C01B C00M C01H C02V -1.4(5) . . . . ?
C01B C02K C03E C02V -0.2(5) . . . . ?
C01C C00Q C011 C00P 4.8(4) . . . . ?
C01D C02I C02J C02L -176.3(3) . . . . ?
C01D C02I C031 C035 176.0(3) . . . . ?
C01E C012 C017 C02B 27.2(4) . . . . ?
C01E C012 C017 C02D -153.1(3) . . . . ?
C01F N003 C021 C020 -0.4(4) . . . . ?
C01F N003 C021 C03H -178.6(3) . . . . ?
C01F C014 C02C C037 -178.0(3) . . . . ?
C01G C00S C00W C01Q 143.1(3) . . . . ?
C01G C00S C00W C01Y -37.3(4) . . . . ?
C01G C00S C01P C01K 1.9(4) . . . . ?
C01G C013 C01M N007 -8.7(4) . . . . ?
C01G C013 C01M C032 170.5(3) . . . . ?
C01H C00M C01B C00I -175.6(3) . . . . ?
C01H C00M C01B C02K 2.7(4) . . . . ?
C01H C02V C036 C04Q -174.6(4) . . . . ?
C01H C02V C036 C057 8.0(6) . . . . ?
C01H C02V C03E C02K 1.5(5) . . . . ?
C01I C00N C01V C022 0.9(4) . . . . ?
C01J C00J C00Q C011 21.1(4) . . . . ?
C01J C00J C00Q C01C -159.8(3) . . . . ?
C01J C00J C01X C023 -2.0(4) . . . . ?
C01K N004 C013 C01G 0.9(4) . . . . ?
C01K N004 C013 C01M -179.4(3) . . . . ?
C01K C01O C02A C02Y 179.2(3) . . . . ?
C01L C01T C01Z N002 179.6(3) . . . . ?
C01L C01T C01Z C02N -2.2(4) . . . . ?
C01L C024 C03M C041 174.1(3) . . . . ?
C01L C02O C02T C02N -1.7(5) . . . . ?
C01M N007 C03I C03L -0.3(6) . . . . ?
C01M C013 C01G C00S -179.6(3) . . . . ?
C01M C032 C03J C03L -0.1(6) . . . . ?
C01N C00T C019 C00O -35.9(4) . . . . ?
C01N C00T C019 C010 142.4(3) . . . . ?
C01N C00T C020 C021 0.3(4) . . . . ?
C01O N006 C033 C02Q -0.3(5) . . . . ?
C01O C01K C01P C00S 176.7(3) . . . . ?
C01O C02A C02Y C02Q 0.6(5) . . . . ?
C01P C00S C00W C01Q -37.8(4) . . . . ?
C01P C00S C00W C01Y 141.9(3) . . . . ?
C01P C00S C01G C013 -1.5(4) . . . . ?
C01P C01K C01O N006 4.3(4) . . . . ?
C01P C01K C01O C02A -174.4(3) . . . . ?
C01Q C00W C01Y C029 2.5(5) . . . . ?
C01R C00I C00P N001 177.7(2) . . . . ?
C01R C00I C00P C011 -1.7(4) . . . . ?
C01R C00I C01B C00M -178.7(3) . . . . ?
C01R C00I C01B C02K 3.3(6) . . . . ?
C01S C024 C03M C041 -4.1(5) . . . . ?
C01S C02H C039 C03S 176.1(3) . . . . ?
C01S C02H C039 C041 -3.1(5) . . . . ?
C01T C01L C024 C01S 25.0(4) . . . . ?
C01T C01L C024 C03M -153.2(3) . . . . ?
C01T C01L C02O C02T -1.7(4) . . . . ?
C01T C01Z C02N C02T -1.3(4) . . . . ?
C01T C01Z C02N C02U -179.9(3) . . . . ?
C01U C03K C05Y C065 179.0(5) . . . . ?
C01U C03K C32 C1 -169.6(9) . . . . ?
C01V C00N C01I C01W -2.1(4) . . . . ?
C01W C01D C022 C01V -1.9(4) . . . . ?
C01W C01D C02I C02J 142.5(3) . . . . ?
C01W C01D C02I C031 -33.3(4) . . . . ?
C01X C00J C00Q C011 -158.4(3) . . . . ?
C01X C00J C00Q C01C 20.7(4) . . . . ?
C01X C00J C01J C025 2.4(4) . . . . ?
C01Y C00W C01Q C01A -2.1(4) . . . . ?
C01Z N002 C00L C00C -51.1(4) . . . . ?
C01Z N002 C00L C00U 127.4(3) . . . . ?
C01Z N002 C00Z C02R 174.5(3) . . . . ?
C01Z N002 C00Z C02U -1.4(3) . . . . ?
C01Z C02N C02T C02O 3.2(4) . . . . ?
C01Z C02N C02U C00Z 0.5(3) . . . . ?
C01Z C02N C02U C03V -176.2(4) . . . . ?
C020 C00T C019 C00O 143.7(3) . . . . ?
C020 C00T C019 C010 -38.0(4) . . . . ?
C020 C00T C01N C01F 0.3(4) . . . . ?
C020 C021 C03H N02S -4.6(5) . . . . ?
C020 C021 C03H C047 175.9(3) . . . . ?
C021 N003 C01F C014 -179.7(3) . . . . ?
C021 N003 C01F C01N 1.1(4) . . . . ?
C021 C03H C047 C04E 178.2(4) . . . . ?
C022 C01D C01W C01I 0.7(4) . . . . ?
C022 C01D C02I C02J -34.9(5) . . . . ?
C022 C01D C02I C031 149.3(3) . . . . ?
C023 C01U C025 C01J -1.4(5) . . . . ?
C023 C01U C03K C02Z -22.7(5) . . . . ?
C023 C01U C03K C05Y 169.4(4) . . . . ?
C023 C01U C03K C32 130.0(7) . . . . ?
C024 C01L C01T C01Z -178.2(3) . . . . ?
C024 C01L C02O C02T -179.9(3) . . . . ?
C024 C01S C02H C039 -0.3(5) . . . . ?
C024 C03M C041 C039 0.7(5) . . . . ?
C025 C01U C023 C01X 1.7(4) . . . . ?
C025 C01U C03K C02Z 158.4(3) . . . . ?
C025 C01U C03K C05Y -9.5(6) . . . . ?
C025 C01U C03K C32 -49.0(7) . . . . ?
C026 C028 C02G C02B 1.6(5) . . . . ?
C026 C028 C02X C02M -27.5(5) . . . . ?
C026 C028 C02X C03Z 159.4(3) . . . . ?
C028 C026 C02D C017 0.5(5) . . . . ?
C028 C02X C03Z C040 172.7(3) . . . . ?
C029 C00G C016 C00C -143.6(3) . . . . ?
C029 C00G C016 C01E 35.3(4) . . . . ?
C029 C00G C01A C01Q 2.5(4) . . . . ?
C02B C017 C02D C026 0.7(4) . . . . ?
C02C C014 C01F N003 7.0(4) . . . . ?
C02C C014 C01F C01N -173.8(3) . . . . ?
C02D C017 C02B C02G -0.7(4) . . . . ?
C02D C026 C028 C02G -1.6(5) . . . . ?
C02D C026 C028 C02X 173.8(3) . . . . ?
N02E C03Q C042 C02Z -6.5(6) . . . . ?
N02E C03Q C042 N051 157.9(4) . . . . ?
N02E C03Q C042 N11 -160.4(6) . . . . ?
N02E C03Q C04R C04S 0.0(7) . . . . ?
C02F N009 C03P C038 -0.8(6) . . . . ?
C02G C028 C02X C02M 147.8(3) . . . . ?
C02G C028 C02X C03Z -25.3(5) . . . . ?
C02H C01S C024 C01L -174.4(3) . . . . ?
C02H C01S C024 C03M 3.9(5) . . . . ?
C02H C039 C03S C049 -17.4(5) . . . . ?
C02H C039 C03S C04A 161.7(4) . . . . ?
C02H C039 C041 C03M 3.0(5) . . . . ?
C02I C01D C01W C01I -176.8(3) . . . . ?
C02I C01D C022 C01V 175.5(3) . . . . ?
C02I C02J C02L N008 0.7(5) . . . . ?
C02I C02J C02L C02F 176.3(3) . . . . ?
C02I C031 C035 N008 0.0(5) . . . . ?
C02I C031 C035 C030 -176.7(3) . . . . ?
C02J C02I C031 C035 0.0(5) . . . . ?
C02L N008 C035 C030 177.3(3) . . . . ?
C02L N008 C035 C031 0.4(5) . . . . ?
C02L C02F C03F C03A 178.4(3) . . . . ?
C02M C02X C03Z C040 -0.7(5) . . . . ?
C02N C02U C03V C04J 175.2(3) . . . . ?
C02O C01L C01T C01Z 3.6(4) . . . . ?
C02O C01L C024 C01S -156.9(3) . . . . ?
C02O C01L C024 C03M 24.9(4) . . . . ?
C02P N005 C014 C01F 178.4(3) . . . . ?
C02P N005 C014 C02C -1.7(5) . . . . ?
C02P C027 C037 C02C 0.2(5) . . . . ?
C02R C00Z C02U C02N -175.7(3) . . . . ?
C02R C00Z C02U C03V 1.6(4) . . . . ?
C02R C03G C04J C03V 0.0(5) . . . . ?
C02R C03G C04H C058 15(2) . . . . ?
C02R C03G C04H C063 -156.8(12) . . . . ?
C02R C03G C1D C1C 40.6(11) . . . . ?
C02R C03G C1D C1B -146.2(7) . . . . ?
N02S C03H C047 C04E -1.3(6) . . . . ?
C02T C02N C02U C00Z -177.8(3) . . . . ?
C02T C02N C02U C03V 5.5(6) . . . . ?
C02U C00Z C02R C03G -1.2(4) . . . . ?
C02U C02N C02T C02O -178.7(3) . . . . ?
C02U C03V C04J C03G 0.4(5) . . . . ?
C02V C036 C04Q C04Y -175.4(4) . . . . ?
C02V C036 C057 C050 177.0(5) . . . . ?
N02W C04O C04P C046 1.4(7) . . . . ?
N02W C04O C055 N04F 153.9(4) . . . . ?
N02W C04O C055 C05B -27.1(6) . . . . ?
N02W C05D C05E C046 -1.2(8) . . . . ?
N02W C05D C05N C05U 7.7(8) . . . . ?
N02W C05D C05N N066 -173.8(7) . . . . ?
C02X C028 C02G C02B -173.9(3) . . . . ?
C02X C02M C03B N015 2.3(6) . . . . ?
C02X C02M C03B C034 179.4(3) . . . . ?
C02X C03Z C040 N015 0.4(6) . . . . ?
C02X C03Z C040 C04N -178.0(3) . . . . ?
C02Y C02Q C033 N006 1.3(5) . . . . ?
C02Z C03K C05Y C065 10.3(8) . . . . ?
C02Z C03K C32 C1 -15.5(13) . . . . ?
C02Z C042 N051 C065 -10.9(8) . . . . ?
C02Z C042 N11 C1 20.6(12) . . . . ?
C030 N00F C044 C03D -1.0(6) . . . . ?
C030 C03T C043 C03D 0.0(6) . . . . ?
C031 C02I C02J C02L -0.3(5) . . . . ?
C032 C03J C03L C03I -1.4(6) . . . . ?
C032 C03J C03L C054 178.1(4) . . . . ?
C033 N006 C01O C01K -179.3(3) . . . . ?
C033 N006 C01O C02A -0.6(5) . . . . ?
C033 C02Q C02Y C02A -1.4(5) . . . . ?
C034 N00R C04L C04D 1.1(7) . . . . ?
C034 C04B C04U C04D 0.0(7) . . . . ?
C035 N008 C02L C02F -176.6(3) . . . . ?
C035 N008 C02L C02J -0.7(5) . . . . ?
C035 C030 C03T C043 -178.2(4) . . . . ?
C036 C02V C03E C02K 179.3(3) . . . . ?
C036 C04Q C04Y C03R -2.4(8) . . . . ?
C037 C027 C02P N005 0.2(5) . . . . ?
C038 C03A C03F C02F 0.1(5) . . . . ?
C039 C03S C049 C03Y 176.3(3) . . . . ?
C039 C03S C04A C045 -177.7(4) . . . . ?
C03A C038 C03P N009 2.1(6) . . . . ?
C03B N015 C040 C03Z 1.2(5) . . . . ?
C03B N015 C040 C04N 179.7(3) . . . . ?
C03B C02M C02X C028 -173.9(3) . . . . ?
C03B C02M C02X C03Z -0.6(5) . . . . ?
C03B C034 C04B C04U 178.8(4) . . . . ?
N03C C03X C03Y N00X -175.5(4) . . . . ?
N03C C03X C03Y C049 2.2(6) . . . . ?
N03C C03X C04M C04T 2.7(7) . . . . ?
C03E C02V C036 C04Q 7.7(6) . . . . ?
C03E C02V C036 C057 -169.7(4) . . . . ?
C03F C02F C02L N008 -4.7(5) . . . . ?
C03F C02F C02L C02J 179.4(3) . . . . ?
C03G C04H C063 C05S 172.4(15) . . . . ?
C03G C1D C1B C1A -176.7(9) . . . . ?
C03H N02S C05A C04X 0.8(8) . . . . ?
C03H C047 C04E C04X -1.2(6) . . . . ?
C03I N007 C01M C013 177.7(3) . . . . ?
C03I N007 C01M C032 -1.4(5) . . . . ?
C03K C01U C023 C01X -177.3(3) . . . . ?
C03K C01U C025 C01J 177.6(3) . . . . ?
C03K C02Z C042 C03Q 177.5(4) . . . . ?
C03K C02Z C042 N051 14.6(7) . . . . ?
C03K C02Z C042 N11 -28.1(8) . . . . ?
C03K C05Y C065 N051 -7.7(10) . . . . ?
C03K C05Y C065 C06I 170.5(6) . . . . ?
C03N C027 C02P N005 -178.3(3) . . . . ?
C03N C027 C037 C02C 178.8(3) . . . . ?
C03P N009 C02F C02L -178.2(3) . . . . ?
C03P N009 C02F C03F -0.9(5) . . . . ?
C03P C038 C03A C03F -1.7(5) . . . . ?
C03Q N02E C052 C04I 0.7(7) . . . . ?
C03Q C042 N051 C065 -174.6(5) . . . . ?
C03Q C042 N11 C1 175.4(8) . . . . ?
C03Q C04R C04S C04I -1.0(8) . . . . ?
C03R C046 C04P C04O 176.3(4) . . . . ?
C03R C046 C05E C05D -176.3(4) . . . . ?
C03R C050 C057 C036 -0.8(9) . . . . ?
C03S C039 C041 C03M -176.3(3) . . . . ?
C03T C030 C035 N008 0.4(5) . . . . ?
C03T C030 C035 C031 177.3(3) . . . . ?
C03U C02Q C02Y C02A 177.7(3) . . . . ?
C03U C02Q C033 N006 -177.8(3) . . . . ?
C03X N03C C04Z C04C -0.8(8) . . . . ?
C03X C03Y C049 C03S -175.7(4) . . . . ?
C03X C04M C04T C04C 0.3(8) . . . . ?
C03Y N00X C045 C04A -2.2(6) . . . . ?
C03Y N00X C045 C04V 179.5(4) . . . . ?
C03Y C03X C04M C04T -176.9(4) . . . . ?
C03Z C040 C04N C05I 172.6(5) . . . . ?
C03Z C040 C04N N -8.0(7) . . . . ?
C040 N015 C03B C02M -2.6(5) . . . . ?
C040 N015 C03B C034 -179.8(3) . . . . ?
C040 C04N C05I C056 -179.0(5) . . . . ?
C040 C04N N C06H 177.1(8) . . . . ?
C041 C039 C03S C049 161.8(4) . . . . ?
C041 C039 C03S C04A -19.0(6) . . . . ?
C042 C02Z C03K C01U 178.0(4) . . . . ?
C042 C02Z C03K C05Y -13.3(6) . . . . ?
C042 C02Z C03K C32 25.7(8) . . . . ?
C042 C03Q C04R C04S 175.4(4) . . . . ?
C042 N051 C065 C05Y 7.4(9) . . . . ?
C042 N051 C065 C06I -170.9(5) . . . . ?
C043 C03D C044 N00F 1.9(6) . . . . ?
C044 N00F C030 C035 178.7(3) . . . . ?
C044 N00F C030 C03T -0.6(5) . . . . ?
C044 C03D C043 C03T -1.3(6) . . . . ?
C045 N00X C03Y C03X 178.5(3) . . . . ?
C045 N00X C03Y C049 0.8(6) . . . . ?
C045 C04V C05F C05H 178.7(5) . . . . ?
C046 C03R C04Y C04Q 177.6(4) . . . . ?
C046 C03R C050 C057 -176.1(5) . . . . ?
C047 C04E C04X C05A 3.2(7) . . . . ?
C047 C04E C04X C061 -176.5(5) . . . . ?
N048 C04V C05F C05H -1.7(8) . . . . ?
C049 C03S C04A C045 1.5(6) . . . . ?
C04A C03S C049 C03Y -2.9(6) . . . . ?
C04A C045 C04V N048 9.0(7) . . . . ?
C04A C045 C04V C05F -171.3(4) . . . . ?
C04B C034 C03B N015 -0.4(5) . . . . ?
C04B C034 C03B C02M -177.7(4) . . . . ?
C04E C04X C05A N02S -3.2(8) . . . . ?
N04F C055 C05B C05L 0.0(7) . . . . ?
N04G C05R C05T C06A -5.5(10) . . . . ?
N04G C05R C05T C06J 178.1(7) . . . . ?
N04G C060 C06E C06A -1.6(13) . . . . ?
N04G C060 C06L C05W -13.8(16) . . . . ?
N04G C060 C06L N06G -173.7(9) . . . . ?
N04G C060 C06L N7 126.0(8) . . . . ?
C04J C03G C04H C058 -165.9(11) . . . . ?
C04J C03G C04H C063 22(2) . . . . ?
C04J C03G C1D C1C -138.4(8) . . . . ?
C04J C03G C1D C1B 34.8(11) . . . . ?
C04K C038 C03A C03F 178.6(3) . . . . ?
C04K C038 C03P N009 -178.2(4) . . . . ?
C04L N00R C034 C03B -179.4(4) . . . . ?
C04L N00R C034 C04B -0.9(6) . . . . ?
C04L C04D C04U C04B 0.2(7) . . . . ?
C04M C03X C03Y N00X 4.2(6) . . . . ?
C04M C03X C03Y C049 -178.1(4) . . . . ?
C04N N C06H C053 4.3(17) . . . . ?
C04O N02W C05D C05E 0.2(8) . . . . ?
C04O N02W C05D C05N 176.9(4) . . . . ?
C04O C055 C05B C05L -179.0(5) . . . . ?
C04P C046 C05E C05D 2.1(7) . . . . ?
C04P C04O C055 N04F -27.2(6) . . . . ?
C04P C04O C055 C05B 151.9(4) . . . . ?
C04Q C036 C057 C050 -0.6(8) . . . . ?
C04R C03Q C042 C02Z 177.8(4) . . . . ?
C04R C03Q C042 N051 -17.8(7) . . . . ?
C04R C03Q C042 N11 23.9(8) . . . . ?
C04S C04I C052 N02E -1.6(7) . . . . ?
C04T C04C C04Z N03C 3.6(8) . . . . ?
C04U C04D C04L N00R -0.8(7) . . . . ?
C04V C045 C04A C03S 179.2(4) . . . . ?
C04V N048 C05Z C05Q 0.1(10) . . . . ?
C04V C05F C05H C05Q 1.6(9) . . . . ?
C04W C03D C043 C03T 178.9(4) . . . . ?
C04W C03D C044 N00F -178.3(4) . . . . ?
C04Y C03R C046 C04P -167.4(4) . . . . ?
C04Y C03R C046 C05E 11.0(7) . . . . ?
C04Y C03R C050 C057 0.7(8) . . . . ?
C04Z N03C C03X C03Y 177.2(4) . . . . ?
C04Z N03C C03X C04M -2.4(7) . . . . ?
C04Z C04C C04T C04M -3.2(7) . . . . ?
C050 C03R C046 C04P 9.2(7) . . . . ?
C050 C03R C046 C05E -172.4(5) . . . . ?
C050 C03R C04Y C04Q 0.8(8) . . . . ?
N051 C065 C06I N064 -164.2(7) . . . . ?
N051 C065 C06I C06O 18.1(10) . . . . ?
C052 N02E C03Q C042 -175.5(4) . . . . ?
C052 N02E C03Q C04R 0.1(7) . . . . ?
C052 C04I C04S C04R 1.7(7) . . . . ?
C053 C056 C05I C04N 0.0(9) . . . . ?
C055 N04F C05V C05P -1.6(9) . . . . ?
C055 C04O C04P C046 -177.5(4) . . . . ?
C055 C05B C05L C05P -1.5(8) . . . . ?
C056 C053 C06H N -2.8(16) . . . . ?
C057 C036 C04Q C04Y 2.2(7) . . . . ?
C059 C04C C04T C04M 177.1(5) . . . . ?
C059 C04C C04Z N03C -176.7(5) . . . . ?
C05A N02S C03H C021 -178.0(4) . . . . ?
C05A N02S C03H C047 1.5(6) . . . . ?
C05B C05L C05P C05V 1.4(8) . . . . ?
C05B C05L C05P C06B -179.3(6) . . . . ?
C05C C04I C04S C04R -177.2(5) . . . . ?
C05C C04I C052 N02E 177.3(5) . . . . ?
C05D N02W C04O C04P -0.3(7) . . . . ?
C05D N02W C04O C055 178.6(4) . . . . ?
C05D C05N C05U C062 179.7(6) . . . . ?
C05D C05N N066 C06Q 178.6(9) . . . . ?
C05E C046 C04P C04O -2.2(6) . . . . ?
C05E C05D C05N C05U -175.6(5) . . . . ?
C05E C05D C05N N066 2.9(10) . . . . ?
C05F C05H C05Q C05Z -0.8(10) . . . . ?
C05F C05H C05Q C069 179.7(6) . . . . ?
C05G C04D C04L N00R 179.0(5) . . . . ?
C05G C04D C04U C04B -179.6(5) . . . . ?
C05H C05Q C05Z N048 -0.1(11) . . . . ?
C05I C04N N C06H -3.4(12) . . . . ?
C05K N03W C05M O03O 176.2(5) . . . . ?
C05L C05P C05V N04F 0.2(9) . . . . ?
C05N C05D C05E C046 -177.7(5) . . . . ?
C05N C05U C062 C06K 4.6(13) . . . . ?
C05N N066 C06Q C06K -1(2) . . . . ?
C05O C053 C056 C05I -177.2(6) . . . . ?
C05O C053 C06H N 175.0(10) . . . . ?
C05R N04G C060 C06E 1.3(12) . . . . ?
C05R N04G C060 C06L 179.4(8) . . . . ?
C05R C05T C06A C06E 5.0(12) . . . . ?
C05T C06A C06E C060 -1.8(12) . . . . ?
C05U C05N N066 C06Q -3.0(15) . . . . ?
C05U C062 C06K C06Q -8.1(17) . . . . ?
C05U C062 C06K C13 179.2(11) . . . . ?
C05V N04F C055 C04O -179.4(5) . . . . ?
C05V N04F C055 C05B 1.5(8) . . . . ?
C05W C06F C06P C5 9.1(13) . . . . ?
C05W C06L N7 C10 -40.0(16) . . . . ?
C05W C06G C24 C0 151.1(9) . . . . ?
C05W C06G C24 C1A -26.2(14) . . . . ?
N C04N C05I C056 1.5(9) . . . . ?
C05Y C065 C06I N064 17.5(10) . . . . ?
C05Y C065 C06I C06O -160.2(7) . . . . ?
C05Z N048 C04V C045 -179.5(5) . . . . ?
C05Z N048 C04V C05F 0.8(8) . . . . ?
C060 N04G C05R C05T 2.5(10) . . . . ?
C060 C06L N7 C10 -178.3(9) . . . . ?
C061 C04X C05A N02S 176.5(5) . . . . ?
C062 C06K C06Q N066 6(2) . . . . ?
N064 C06I C06O C06N -0.5(12) . . . . ?
C065 C06I C06O C06N 177.2(7) . . . . ?
N066 C05N C05U C062 1.3(11) . . . . ?
C067 C058 C04H C03G -172.0(12) . . . . ?
C067 C058 C04H C063 1(2) . . . . ?
C067 C05J C06F C05W 130.2(12) . . . . ?
C067 C05J C06F C06P -37.4(17) . . . . ?
C058 C067 C05J C05S -2(2) . . . . ?
C058 C067 C05J C06F 179.8(11) . . . . ?
C058 C04H C063 C05S 1(2) . . . . ?
C04H C03G C04J C03V -179.1(11) . . . . ?
C04H C063 C05S C05J -3(2) . . . . ?
C063 C05S C05J C067 4(2) . . . . ?
C063 C05S C05J C06F -178.4(11) . . . . ?
C05S C05J C06F C05W -47.6(19) . . . . ?
C05S C05J C06F C06P 144.8(14) . . . . ?
C05J C067 C058 C04H 0(2) . . . . ?
C05J C06F C06P C5 178.0(11) . . . . ?
C069 C05Q C05Z N048 179.4(7) . . . . ?
C06B C05P C05V N04F -179.1(7) . . . . ?
C06C N03W C05M O03O -6.3(9) . . . . ?
C06E C060 C06L C05W 164.3(10) . . . . ?
C06E C060 C06L N06G 4.5(16) . . . . ?
C06E C060 C06L N7 -55.8(12) . . . . ?
C06F C05W C06L C060 -162.3(9) . . . . ?
C06F C05W C06L N06G -1.4(16) . . . . ?
C06F C06P C5 N06G 0.7(15) . . . . ?
C06F C06P C5 C06S -178.6(9) . . . . ?
N06G C5 C06S N068 164.1(7) . . . . ?
N06G C5 C06S C14 -19.8(12) . . . . ?
N06G C5 C06S C66 160.0(9) . . . 2_557 ?
C06H C053 C056 C05I 0.5(10) . . . . ?
C06I N064 C06T C06R 2.5(17) . . . . ?
C06J C05T C06A C06E -178.7(8) . . . . ?
C06L C05W C06F C05J -177.8(11) . . . . ?
C06L C05W C06F C06P -8.9(14) . . . . ?
C06L C05W C06G C11 -8.2(14) . . . . ?
C06L C05W C06G C24 169.6(9) . . . . ?
C06L C060 C06E C06A -179.6(9) . . . . ?
C06L N06G C5 C06P -12.7(15) . . . . ?
C06L N06G C5 C06S 166.6(10) . . . . ?
C06L N7 C10 C11 20.8(15) . . . . ?
C06L N7 C10 C18 -160.9(12) . . . . ?
C06N C06R C06T N064 -2.1(19) . . . . ?
C06O C06N C06R C06T 0.3(16) . . . . ?
C06O C06N C06R C21 173.6(14) . . . . ?
C06P C5 C06S N068 -16.6(12) . . . . ?
C06P C5 C06S C14 159.6(8) . . . . ?
C06P C5 C06S C66 -20.7(14) . . . 2_557 ?
C06R C06N C06O C06I 0.8(14) . . . . ?
C06T N064 C06I C065 -178.8(9) . . . . ?
C06T N064 C06I C06O -1.1(13) . . . . ?
C5 N06G C06L C05W 12.4(16) . . . . ?
C5 N06G C06L C060 173.3(10) . . . . ?
C5 C06S C14 C20 -176.0(9) . . . . ?
C13 C06K C06Q N066 179.4(13) . . . . ?
C21 C06R C06T N064 -175.6(14) . . . . ?
C3 N2 C16 O4 177.0(13) . . . . ?
C6 N2 C16 O4 -4(2) . . . . ?
C11 C10 C18 N12 -10(2) . . . . ?
C11 C10 C18 C12 163.7(15) . . . . ?
C11 C06G C24 C0 -30.9(14) . . . . ?
C11 C06G C24 C1A 151.8(12) . . . . ?
C1 C9 C2 C25 178.8(18) . . . . ?
N7 C10 C18 N12 172.3(12) . . . . ?
N7 C10 C18 C12 -14(2) . . . . ?
N11 C1 C9 N10 -174.9(12) . . . . ?
N11 C1 C9 C2 7.3(19) . . . . ?
N11 C1 C32 C03K 9.1(18) . . . . ?
C10 C11 C06G C05W -6.7(17) . . . . ?
C10 C11 C06G C24 175.6(10) . . . . ?
C10 C18 C12 C8 -179.2(17) . . . . ?
C19 N12 C18 C10 176.2(12) . . . . ?
C19 N12 C18 C12 2(2) . . . . ?
N12 C19 C15 C17 -177.5(13) . . . . ?
N12 C19 C15 C8 -10(3) . . . . ?
N12 C18 C12 C8 -6(3) . . . . ?
C18 C12 C8 C15 1(3) . . . . ?
C12 C8 C15 C17 173.3(15) . . . . ?
C12 C8 C15 C19 7(3) . . . . ?
C15 C19 N12 C18 6(2) . . . . ?
C27 C7 N10 C9 8(4) . . . . ?
C7 C27 C25 C2 7(3) . . . . ?
C7 N10 C9 C1 179.6(16) . . . . ?
C7 N10 C9 C2 -3(2) . . . . ?
N10 C9 C2 C25 1(3) . . . . ?
C9 C1 N11 C042 174.6(9) . . . . ?
C9 C1 C32 C03K -177.4(10) . . . . ?
C9 C2 C25 C27 -3(3) . . . . ?
C25 C27 C7 N10 -9(4) . . . . ?
C32 C1 N11 C042 -11.8(17) . . . . ?
C32 C1 C9 N10 11.2(18) . . . . ?
C32 C1 C9 C2 -166.6(14) . . . . ?
C06G C05W C06L C060 161.4(10) . . . . ?
C06G C05W C06L N7 31.2(14) . . . . ?
C06G C11 C10 N7 -2.0(17) . . . . ?
C06G C11 C10 C18 179.8(13) . . . . ?
C0 C1C C1D C03G 176.7(8) . . . . ?
C0 C1C C1D C1B 3.1(14) . . . . ?
C1C C0 C24 C06G -173.6(9) . . . . ?
C1C C0 C24 C1A 3.7(15) . . . . ?
C1C C1D C1B C1A -2.9(15) . . . . ?
C1D C03G C04J C03V 179.0(6) . . . . ?
C1D C1B C1A C24 3.3(18) . . . . ?
C1B C1A C24 C06G 173.7(9) . . . . ?
C1B C1A C24 C0 -3.6(18) . . . . ?
C24 C0 C1C C1D -3.6(14) . . . . ?
C4 N1 C26 O3 178.8(12) . . . . ?
C23 N1 C26 O3 -36(2) . . . . ?
C35 C35 N068 C06S 10.1(18) 2_557 . . . ?
C35 C35 N068 C66 -150(4) 2_557 . . 2_557 ?
C35 C35 C06M C20 -171.1(16) 2_557 . . . ?
C35 C35 C06M C06M 0.0(6) 2_557 . . 2_557 ?
C35 C35 C06M C66 9.0(13) 2_557 . . . ?
C35 N068 C06S C5 176.3(8) . . . . ?
C35 N068 C06S C14 0.0 . . . . ?
C35 N068 C06S C66 -30(4) . . . 2_557 ?
C35 C06M C66 C35 -17(2) . . . 2_557 ?
C35 C06M C66 N068 -22(4) . . . 2_557 ?
C35 C06M C66 N068 -5(2) 2_557 . . 2_557 ?
C35 C06M C66 C06S -5.2(15) . . . 2_557 ?
C35 C06M C66 C06S 12.2(14) 2_557 . . 2_557 ?
N068 C35 C06M C35 171.1(16) . . . 2_557 ?
N068 C35 C06M C20 0.0 . . . . ?
N068 C35 C06M C06M 171.1(19) . . . 2_557 ?
N068 C35 C06M C66 -179.9(9) . . . . ?
N068 C06S C14 C20 0.0 . . . . ?
C06S C14 C20 C06M 0.0 . . . . ?
C14 C20 C06M C35 -160(3) . . . 2_557 ?
C14 C20 C06M C35 0.0 . . . . ?
C14 C20 C06M C06M -8.9(19) . . . 2_557 ?
C14 C20 C06M C66 179.9(10) . . . . ?
C20 C06M C66 C35 163(3) . . . 2_557 ?
C20 C06M C66 N068 158(4) . . . 2_557 ?
C20 C06M C66 C06S 174.9(15) . . . 2_557 ?
C06M C35 N068 C06S 0.0 . . . . ?
C06M C35 N068 C06S 164(3) 2_557 . . . ?
C06M C35 N068 C66 5(3) 2_557 . . 2_557 ?
C06M C35 N068 C66 -160(3) . . . 2_557 ?
C06M C35 C06M C35 0.0(6) 2_557 . . 2_557 ?
C06M C35 C06M C20 -171.1(19) 2_557 . . . ?
C06M C35 C06M C66 9.0(17) 2_557 . . . ?
C06M C06M C66 C35 -12.9(16) 2_557 . . 2_557 ?
C06M C06M C66 N068 -18(4) 2_557 . . 2_557 ?
C06M C06M C66 C06S -0.7(8) 2_557 . . 2_557 ?
C66 C35 N068 C06S 160(3) 2_557 . . . ?
C66 C35 C06M C35 159(3) 2_557 . . 2_557 ?
C66 C35 C06M C20 -12.3(18) 2_557 . . . ?
C66 C35 C06M C06M 159(3) 2_557 . . 2_557 ?
C66 C35 C06M C66 167.8(17) 2_557 . . . ?
C66 N068 C06S C5 -154(4) 2_557 . . . ?
C66 N068 C06S C14 30(4) 2_557 . . . ?
C66 C06S C14 C20 4.2(7) 2_557 . . . ?
